data_7123230
loop_
_publ_author_name
'Hou, Caixia'
'Rohr, J\"urgen'
'Parkin, Sean'
'Tsodikov, Oleg V.'

_publ_section_title
;
 How mithramycin stereochemistry dictates its structure and DNA binding
 function.
;
_journal_issue 5
_journal_name_full MedChemComm
_journal_page_first 735
_journal_page_last 741
_journal_paper_doi 10.1039/c9md00100j
_journal_volume 10
_journal_year 2019
_chemical_absolute_configuration rm
_chemical_formula_sum 'C250.29 H340.86 Mg2 N4 O141.24'
_chemical_formula_weight 5714.18
_chemical_name_systematic mtm-saphe-Mg2+
_space_group_crystal_system monoclinic
_space_group_IT_number 4
_space_group_name_Hall 'P 2yb'
_space_group_name_H-M_alt 'P 1 21 1'
_symmetry_space_group_name_Hall 'P 2yb'
_symmetry_space_group_name_H-M 'P 1 21 1'
_atom_sites_solution_hydrogens difmap
_atom_sites_solution_primary direct
_atom_sites_solution_secondary difmap
_audit_creation_method SHELXL-2018/3
_audit_update_record
;
2019-02-12 deposited with the CCDC.    2019-03-28 downloaded from the CCDC.
;
_cell_angle_alpha 90
_cell_angle_beta 104.17(3)
_cell_angle_gamma 90
_cell_formula_units_Z 2
_cell_length_a 28.073(5)
_cell_length_b 21.531(4)
_cell_length_c 28.536(5)
_cell_measurement_reflns_used 51177
_cell_measurement_temperature 100(2)
_cell_measurement_theta_max 24.09
_cell_measurement_theta_min 1.30
_cell_volume 16723(6)
_computing_cell_refinement '<i>APEX2</i> (Bruker-AXS, 2006)'
_computing_data_collection '<i>APEX2</i> (Bruker-AXS, 2006)'
_computing_data_reduction '<i>APEX2</i> (Bruker-AXS, 2006)'
_computing_molecular_graphics '<i>XP in SHELXTL</i> (Sheldrick, 2008)'
_computing_publication_material '<i>SHELX</i> (Sheldrick, 2008) and <i>CIFFIX</i> (Parkin, 2013)'
_computing_structure_refinement '<i>SHELXL-2018/3</i> (Sheldrick, 2015b)'
_computing_structure_solution '<i>SHELXT</i> (Sheldrick, 2015a)'
_diffrn_ambient_temperature 100(2)
_diffrn_measured_fraction_theta_full 0.981
_diffrn_measured_fraction_theta_max 0.981
_diffrn_measurement_device_type 'kappa-axis goniometer'
_diffrn_measurement_method '\f and \w shutterless scans'
_diffrn_radiation_monochromator 'silicon 111'
_diffrn_radiation_type synchrotron
_diffrn_radiation_wavelength 0.97872
_diffrn_reflns_av_R_equivalents 0.060
_diffrn_reflns_av_unetI/netI 0.0550
_diffrn_reflns_Laue_measured_fraction_full 0.981
_diffrn_reflns_Laue_measured_fraction_max 0.981
_diffrn_reflns_number 19692
_diffrn_reflns_point_group_measured_fraction_full 0.969
_diffrn_reflns_point_group_measured_fraction_max 0.969
_diffrn_reflns_theta_full 24.091
_diffrn_reflns_theta_max 24.091
_diffrn_reflns_theta_min 1.302
_diffrn_source 'APS, beamline 22ID'
_exptl_absorpt_coefficient_mu 0.216
_exptl_absorpt_correction_T_max 0.989
_exptl_absorpt_correction_T_min 0.979
_exptl_absorpt_correction_type multi-scan
_exptl_absorpt_process_details '<i>Scalepack</i> (Otwinowski & Minor, 2006)'
_exptl_crystal_colour colourless
_exptl_crystal_density_diffrn 1.135
_exptl_crystal_description block
_exptl_crystal_F_000 6049
_exptl_crystal_recrystallization_method 'hanging drop'
_exptl_crystal_size_max 0.100
_exptl_crystal_size_mid 0.100
_exptl_crystal_size_min 0.050
_refine_diff_density_max 0.556
_refine_diff_density_min -0.341
_refine_diff_density_rms 0.056
_refine_ls_abs_structure_details
; 
Flack 'x' determined using 5659 quotients [(I+)-(I-)]/[(I+)+(I-)] 
[Parsons, Flack and Wagner (2013)]. 
;
_refine_ls_abs_structure_Flack -3.03(9)
_refine_ls_extinction_method none
_refine_ls_goodness_of_fit_ref 1.108
_refine_ls_hydrogen_treatment constr
_refine_ls_matrix_type full
_refine_ls_number_parameters 3733
_refine_ls_number_reflns 19685
_refine_ls_number_restraints 6969
_refine_ls_restrained_S_all 1.048
_refine_ls_R_factor_all 0.1026
_refine_ls_R_factor_gt 0.0795
_refine_ls_shift/su_max 0.012
_refine_ls_shift/su_mean 0.000
_refine_ls_structure_factor_coef Fsqd
_refine_ls_weighting_details 'w=1/[\s^2^(Fo^2^)+(0.1677P)^2^] where P=(Fo^2^+2Fc^2^)/3'
_refine_ls_weighting_scheme calc
_refine_ls_wR_factor_gt 0.2076
_refine_ls_wR_factor_ref 0.2318
_reflns_Friedel_coverage 0.896
_reflns_Friedel_fraction_full 0.956
_reflns_Friedel_fraction_max 0.956
_reflns_number_gt 14682
_reflns_number_total 19685
_reflns_threshold_expression 'I > 2\s(I)'
_cod_data_source_file c9md00100j1.cif
_cod_data_source_block mtmsaphe
_cod_depositor_comments 'Adding full bibliography for 7123230--7123231.cif.'
_cod_database_code 7123230
_shelx_shelxl_version_number 2018/3
_shelx_space_group_comment
; 
The symmetry employed for this shelxl refinement is uniquely defined 
by the following loop, which should always be used as a source of 
symmetry information in preference to the above space-group names. 
They are only intended as comments. 
;
_shelx_estimated_absorpt_t_min 0.979
_shelx_estimated_absorpt_t_max 0.989
_exptl_absorpt_special_details
; 
In addition to absorption, multi-scan techniques also correct other slowly 
varying changes in scale factor over reciprocal space, such as those caused 
by X-ray beam inhomogeneity, goniometer imperfection, crystal decomposition, 
crystal longer than the X-ray beam cross section, absorption by the crystal 
mount etc.  These account, by and large, for much of the difference between 
estimated values of Tmin and Tmax and the _exptl_absorpt_correction_ values. 
;

loop_
_space_group_symop_operation_xyz
'x, y, z'
'-x, y+1/2, -z'

loop_
_atom_site_label
_atom_site_type_symbol
_atom_site_fract_x
_atom_site_fract_y
_atom_site_fract_z
_atom_site_U_iso_or_equiv
_atom_site_adp_type
_atom_site_occupancy
_atom_site_site_symmetry_order
_atom_site_calc_flag
_atom_site_refinement_flags_posn
_atom_site_refinement_flags_adp
_atom_site_refinement_flags_occupancy
Mg1 Mg 0.61452(19) 0.0591(2) 0.61850(18) 0.0488(14) Uani 1 1 d . U .
O3AB O 0.5577(6) 0.1230(7) 0.5965(6) 0.121(5) Uani 1 1 d . U .
O4AB O 0.5886(6) -0.0019(8) 0.5599(5) 0.128(5) Uani 1 1 d . U .
Mg2 Mg 0.60481(19) 0.8128(2) 0.38627(17) 0.0456(13) Uani 1 1 d . U .
O3CD O 0.5849(6) 0.8778(7) 0.4326(5) 0.125(5) Uani 1 1 d . U .
O4CD O 0.5546(6) 0.7472(6) 0.4025(5) 0.109(4) Uani 1 1 d . U .
N1A N 0.9261(7) -0.0549(10) 0.6881(8) 0.136(7) Uani 1 1 d D U .
H1NA H 0.928504 -0.019903 0.704420 0.163 Uiso 1 1 calc R U .
O1A O 0.6788(5) 0.0083(6) 0.6450(4) 0.091(4) Uani 1 1 d D U .
O2A O 0.6556(5) 0.1044(6) 0.5801(5) 0.094(4) Uani 1 1 d D U .
O5A O 0.6339(5) 0.1706(6) 0.5068(5) 0.099(4) Uani 1 1 d D U .
O6A O 0.8638(6) -0.0137(8) 0.7366(6) 0.128(5) Uani 1 1 d D U .
O7A O 0.8763(7) -0.1397(8) 0.6599(9) 0.172(8) Uani 1 1 d D U .
O8A O 1.0136(10) -0.0785(17) 0.7484(9) 0.245(13) Uani 1 1 d D U .
O9A O 1.0413(8) -0.1269(11) 0.6879(8) 0.187(8) Uani 1 1 d D U .
O10A O 0.7514(5) 0.1960(7) 0.4131(5) 0.110(5) Uani 1 1 d D U .
O11A O 0.8332(5) 0.2027(7) 0.4234(5) 0.109(4) Uani 1 1 d D U .
O12A O 0.9100(7) 0.1616(13) 0.3426(7) 0.191(10) Uani 1 1 d D U .
H12A H 0.932365 0.155994 0.367847 0.287 Uiso 1 1 calc R U .
O13A O 0.8137(7) 0.1625(9) 0.2763(6) 0.153(6) Uani 1 1 d D U .
O14A O 0.8712(9) 0.1456(13) 0.2375(8) 0.205(9) Uani 1 1 d D U .
O15A O 0.7814(9) 0.0482(15) 0.1301(9) 0.236(12) Uani 1 1 d D U .
H15A H 0.794781 0.028576 0.111272 0.354 Uiso 1 1 calc R U .
O16A O 0.8832(9) 0.0403(16) 0.1410(8) 0.248(13) Uani 1 1 d D U .
H16A H 0.873521 0.005202 0.147473 0.371 Uiso 1 1 calc R U .
O17A O 0.7428(5) -0.0674(6) 0.6991(5) 0.104(4) Uani 1 1 d D U .
O18A O 0.7637(5) -0.0592(7) 0.7806(5) 0.109(4) Uani 1 1 d D U .
O19A O 0.6971(6) -0.0748(8) 0.8756(5) 0.127(5) Uani 1 1 d D U .
H19A H 0.692642 -0.036220 0.876152 0.190 Uiso 1 1 calc R U .
O20A O 0.6361(5) -0.1476(6) 0.7916(5) 0.100(4) Uani 1 1 d D U .
O21A O 0.6108(5) -0.1289(6) 0.8588(5) 0.099(4) Uani 1 1 d D U .
O22A O 0.5682(5) -0.2315(7) 0.8942(5) 0.109(5) Uani 1 1 d D U .
H22A H 0.586821 -0.242414 0.876613 0.164 Uiso 1 1 calc R U .
O23A O 0.4910(5) -0.2429(6) 0.8047(5) 0.101(4) Uani 1 1 d D U .
O24A O 0.4482(5) -0.2727(7) 0.8584(5) 0.113(5) Uani 1 1 d D U .
O25A O 0.3202(7) -0.3183(10) 0.8485(6) 0.159(7) Uani 1 1 d D U .
H25A H 0.319147 -0.351794 0.863294 0.239 Uiso 1 1 calc R U .
O26A O 0.3346(7) -0.2253(9) 0.7847(8) 0.174(8) Uani 1 1 d D U .
H26A H 0.334508 -0.207603 0.758469 0.261 Uiso 1 1 calc R U .
C1A C 0.7619(6) -0.0131(8) 0.6805(6) 0.085(5) Uani 1 1 d D U .
H1A H 0.773241 0.017148 0.707582 0.103 Uiso 1 1 calc R U .
C2A C 0.7215(7) 0.0176(9) 0.6414(6) 0.082(5) Uani 1 1 d D U .
C3A C 0.7348(6) 0.0583(9) 0.6085(6) 0.085(5) Uani 1 1 d D U .
C4A C 0.6999(7) 0.0956(9) 0.5747(6) 0.084(5) Uani 1 1 d D U .
C5A C 0.7141(6) 0.1251(9) 0.5358(6) 0.079(5) Uani 1 1 d D U .
C6A C 0.6804(7) 0.1613(9) 0.5013(7) 0.087(6) Uani 1 1 d D U .
C7A C 0.6941(7) 0.1858(9) 0.4616(7) 0.089(6) Uani 1 1 d D U .
C8A C 0.7414(7) 0.1738(10) 0.4562(7) 0.095(6) Uani 1 1 d D U .
C9A C 0.7757(7) 0.1413(9) 0.4897(6) 0.090(6) Uani 1 1 d D U .
H9A H 0.807965 0.135059 0.485798 0.108 Uiso 1 1 calc R U .
C10A C 0.7616(7) 0.1180(9) 0.5293(6) 0.083(5) Uani 1 1 d D U .
C11A C 0.7971(7) 0.0804(8) 0.5641(6) 0.080(5) Uani 1 1 d D U .
H11A H 0.829101 0.073835 0.559540 0.096 Uiso 1 1 calc R U .
C12A C 0.7842(6) 0.0552(8) 0.6025(6) 0.080(5) Uani 1 1 d D U .
C13A C 0.8240(7) 0.0248(9) 0.6419(7) 0.092(6) Uani 1 1 d D U .
H13A H 0.836159 0.055108 0.668209 0.110 Uiso 1 1 calc R U .
H13B H 0.851971 0.012965 0.628323 0.110 Uiso 1 1 calc R U .
C14A C 0.8049(6) -0.0332(9) 0.6629(7) 0.095(6) Uani 1 1 d D U .
H14A H 0.794587 -0.065199 0.636994 0.114 Uiso 1 1 calc R U .
C15A C 0.8457(8) -0.0596(11) 0.7041(8) 0.124(7) Uani 1 1 d D U .
H15B H 0.830761 -0.092014 0.721095 0.149 Uiso 1 1 calc R U .
C16A C 0.8849(9) -0.0913(13) 0.683(1) 0.141(9) Uani 1 1 d D U .
C17A C 0.9667(8) -0.0747(13) 0.6661(9) 0.147(8) Uani 1 1 d D U .
H17A H 0.955952 -0.112529 0.645919 0.176 Uiso 1 1 calc R U .
C18A C 1.0126(12) -0.0915(17) 0.7068(12) 0.187(13) Uani 1 1 d D U .
C20A C 0.8899(10) -0.0328(17) 0.7852(8) 0.173(12) Uani 1 1 d D U .
H20A H 0.900949 0.004133 0.805019 0.260 Uiso 1 1 calc R U .
H20B H 0.867773 -0.057116 0.799860 0.260 Uiso 1 1 calc R U .
H20C H 0.918356 -0.058125 0.783467 0.260 Uiso 1 1 calc R U .
C21A C 0.6577(8) 0.2226(11) 0.4236(8) 0.120(8) Uani 1 1 d D U .
H21A H 0.673594 0.236209 0.398391 0.180 Uiso 1 1 calc R U .
H21B H 0.629401 0.196316 0.409248 0.180 Uiso 1 1 calc R U .
H21C H 0.646672 0.258944 0.438720 0.180 Uiso 1 1 calc R U .
C22A C 0.7911(7) 0.1692(10) 0.3995(6) 0.096(6) Uani 1 1 d D U .
H22B H 0.794407 0.124299 0.408674 0.116 Uiso 1 1 calc R U .
C23A C 0.7808(8) 0.1768(12) 0.3453(7) 0.114(7) Uani 1 1 d D U .
H23A H 0.751336 0.152449 0.329408 0.137 Uiso 1 1 calc R U .
H23B H 0.774482 0.221009 0.336481 0.137 Uiso 1 1 calc R U .
C24A C 0.8243(8) 0.1543(11) 0.3290(7) 0.117(7) Uani 1 1 d D U .
H24A H 0.828710 0.109014 0.336511 0.140 Uiso 1 1 calc R U .
C25A C 0.8690(8) 0.1873(12) 0.3547(7) 0.121(7) Uani 1 1 d D U .
H25B H 0.866378 0.232621 0.346764 0.145 Uiso 1 1 calc R U .
C26A C 0.8760(7) 0.1774(12) 0.4081(7) 0.120(7) Uani 1 1 d D U .
H26B H 0.878943 0.131930 0.415384 0.144 Uiso 1 1 calc R U .
C27A C 0.9204(9) 0.2111(16) 0.4388(10) 0.171(12) Uani 1 1 d D U .
H27A H 0.950223 0.196278 0.430276 0.256 Uiso 1 1 calc R U .
H27B H 0.916815 0.255840 0.432721 0.256 Uiso 1 1 calc R U .
H27C H 0.922797 0.202800 0.473033 0.256 Uiso 1 1 calc R U .
C28A C 0.8329(11) 0.1164(15) 0.2499(10) 0.172(10) Uani 1 1 d D U .
H28A H 0.844099 0.078650 0.270058 0.206 Uiso 1 1 calc R U .
C29A C 0.7928(10) 0.1009(15) 0.2057(10) 0.167(10) Uani 1 1 d D U .
H29A H 0.780036 0.139170 0.187702 0.200 Uiso 1 1 calc R U .
H29B H 0.765249 0.079443 0.214990 0.200 Uiso 1 1 calc R U .
C30A C 0.8166(10) 0.0585(15) 0.1751(10) 0.165(9) Uani 1 1 d D U .
H30A H 0.826216 0.018117 0.192118 0.198 Uiso 1 1 calc R U .
C31A C 0.8598(11) 0.0880(17) 0.1633(11) 0.200(12) Uani 1 1 d D U .
H31A H 0.852026 0.126898 0.143787 0.240 Uiso 1 1 calc R U .
C32A C 0.8983(12) 0.0973(18) 0.2144(11) 0.207(12) Uani 1 1 d D U .
H32A H 0.908248 0.058522 0.233671 0.248 Uiso 1 1 calc R U .
C33A C 0.9415(15) 0.140(3) 0.2087(18) 0.33(3) Uani 1 1 d D U .
H33A H 0.963902 0.116787 0.193849 0.497 Uiso 1 1 calc R U .
H33B H 0.928256 0.175780 0.188054 0.497 Uiso 1 1 calc R U .
H33C H 0.959460 0.155355 0.240532 0.497 Uiso 1 1 calc R U .
C34A C 0.7223(7) -0.0564(10) 0.7391(7) 0.101(6) Uani 1 1 d D U .
H34A H 0.707731 -0.013781 0.736487 0.121 Uiso 1 1 calc R U .
C35A C 0.6841(7) -0.1027(9) 0.7428(7) 0.093(6) Uani 1 1 d D U .
H35A H 0.697614 -0.145102 0.742462 0.111 Uiso 1 1 calc R U .
H35B H 0.655644 -0.098476 0.714637 0.111 Uiso 1 1 calc R U .
C36A C 0.6674(7) -0.0931(9) 0.7891(6) 0.096(6) Uani 1 1 d D U .
H36A H 0.647880 -0.053973 0.787107 0.115 Uiso 1 1 calc R U .
C37A C 0.7123(7) -0.0909(10) 0.8330(7) 0.104(6) Uani 1 1 d D U .
H37A H 0.728482 -0.132563 0.837525 0.125 Uiso 1 1 calc R U .
C38A C 0.7476(7) -0.0442(11) 0.8248(7) 0.114(7) Uani 1 1 d D U .
H38A H 0.732341 -0.001985 0.821900 0.137 Uiso 1 1 calc R U .
C39A C 0.7955(9) -0.0452(16) 0.8672(8) 0.153(11) Uani 1 1 d D U .
H39A H 0.818623 -0.013815 0.861076 0.229 Uiso 1 1 calc R U .
H39B H 0.787067 -0.035905 0.897763 0.229 Uiso 1 1 calc R U .
H39C H 0.810794 -0.086315 0.869036 0.229 Uiso 1 1 calc R U .
C40A C 0.5935(7) -0.1348(10) 0.8077(7) 0.100(6) Uani 1 1 d D U .
H40A H 0.576341 -0.096382 0.792466 0.120 Uiso 1 1 calc R U .
C41A C 0.5619(7) -0.1909(10) 0.7959(7) 0.107(6) Uani 1 1 d D U .
H41A H 0.581302 -0.228505 0.808204 0.128 Uiso 1 1 calc R U .
H41B H 0.549684 -0.194945 0.760461 0.128 Uiso 1 1 calc R U .
C42A C 0.5184(7) -0.1853(10) 0.8193(6) 0.103(6) Uani 1 1 d D U .
H42A H 0.497887 -0.148006 0.807033 0.124 Uiso 1 1 calc R U .
C43A C 0.5394(8) -0.1814(10) 0.8727(7) 0.106(6) Uani 1 1 d D U .
H43A H 0.511364 -0.177347 0.888489 0.127 Uiso 1 1 calc R U .
C44A C 0.5687(8) -0.1226(10) 0.8819(7) 0.110(6) Uani 1 1 d D U .
H44A H 0.547705 -0.086615 0.867360 0.131 Uiso 1 1 calc R U .
C45A C 0.5919(9) -0.1097(11) 0.9350(7) 0.117(7) Uani 1 1 d D U .
H45A H 0.565948 -0.104987 0.952331 0.175 Uiso 1 1 calc R U .
H45B H 0.613312 -0.144354 0.948843 0.175 Uiso 1 1 calc R U .
H45C H 0.611211 -0.071352 0.937990 0.175 Uiso 1 1 calc R U .
C46A C 0.4447(7) -0.2419(10) 0.8135(7) 0.102(6) Uani 1 1 d D U .
H46A H 0.434022 -0.197945 0.815745 0.122 Uiso 1 1 calc R U .
C47A C 0.4081(7) -0.2750(11) 0.7747(7) 0.117(7) Uani 1 1 d D U .
H47A H 0.421537 -0.316121 0.769106 0.140 Uiso 1 1 calc R U .
H47B H 0.402975 -0.251010 0.744288 0.140 Uiso 1 1 calc R U .
C48A C 0.3591(8) -0.2843(11) 0.7867(7) 0.124(7) Uani 1 1 d D U .
C49A C 0.3672(8) -0.3137(11) 0.8352(7) 0.119(7) Uani 1 1 d D U .
H49A H 0.382205 -0.355818 0.834980 0.143 Uiso 1 1 calc R U .
C50A C 0.4005(8) -0.2723(13) 0.8729(8) 0.137(8) Uani 1 1 d D U .
H50A H 0.386937 -0.229602 0.874349 0.165 Uiso 1 1 calc R U .
C51A C 0.4128(12) -0.305(2) 0.9211(9) 0.225(17) Uani 1 1 d D U .
H51A H 0.383368 -0.306627 0.933782 0.338 Uiso 1 1 calc R U .
H51B H 0.424430 -0.346706 0.917278 0.338 Uiso 1 1 calc R U .
H51C H 0.438542 -0.281332 0.943718 0.338 Uiso 1 1 calc R U .
C52A C 0.3268(11) -0.3307(14) 0.7504(9) 0.180(12) Uani 1 1 d D U .
H52A H 0.343794 -0.370657 0.752017 0.270 Uiso 1 1 calc R U .
H52B H 0.295248 -0.336539 0.758718 0.270 Uiso 1 1 calc R U .
H52C H 0.321051 -0.313927 0.717516 0.270 Uiso 1 1 calc R U .
C53A C 0.9801(8) -0.0259(11) 0.6352(8) 0.120(7) Uani 1 1 d D U .
H53A H 1.012502 -0.036552 0.629494 0.144 Uiso 1 1 calc R U .
H53B H 0.983906 0.013689 0.653331 0.144 Uiso 1 1 calc R U .
C54A C 0.9439(9) -0.0153(12) 0.5859(8) 0.131(8) Uani 1 1 d D U .
C55A C 0.9038(10) -0.0534(13) 0.5665(10) 0.149(9) Uani 1 1 d D U .
H55A H 0.896576 -0.087322 0.584821 0.178 Uiso 1 1 calc R U .
C56A C 0.8748(12) -0.0425(15) 0.5215(11) 0.166(11) Uani 1 1 d D U .
H56A H 0.848750 -0.070051 0.507589 0.199 Uiso 1 1 calc R U .
C57A C 0.8834(14) 0.0061(18) 0.4978(12) 0.194(13) Uani 1 1 d D U .
H57A H 0.864235 0.011446 0.465684 0.232 Uiso 1 1 calc R U .
C58A C 0.9179(11) 0.0499(16) 0.5158(10) 0.170(11) Uani 1 1 d D U .
H58A H 0.919464 0.086924 0.498119 0.204 Uiso 1 1 calc R U .
C59A C 0.9516(11) 0.0399(14) 0.561(1) 0.164(10) Uani 1 1 d D U .
H59A H 0.977590 0.068017 0.573932 0.197 Uiso 1 1 calc R U .
C60A C 1.0859(14) -0.156(2) 0.7207(17) 0.22(3) Uani 0.80(7) 1 d D U P
H60A H 1.103446 -0.180764 0.701466 0.335 Uiso 0.80(7) 1 calc R U P
H60B H 1.107669 -0.123251 0.737779 0.335 Uiso 0.80(7) 1 calc R U P
H60C H 1.075713 -0.182764 0.744215 0.335 Uiso 0.80(7) 1 calc R U P
N1B N 0.6998(8) 0.1614(9) 0.9274(6) 0.128(7) Uani 1 1 d D U .
H1NB H 0.712198 0.123794 0.928350 0.154 Uiso 1 1 calc R U .
O1B O 0.6445(5) 0.1077(6) 0.6814(5) 0.095(4) Uani 1 1 d D U .
O2B O 0.5757(5) 0.0144(6) 0.6613(5) 0.093(4) Uani 1 1 d D U .
O5B O 0.5024(5) -0.0525(6) 0.6410(5) 0.097(4) Uani 1 1 d D U .
O6B O 0.7449(6) 0.1138(8) 0.8625(5) 0.124(5) Uani 1 1 d D U .
O7B O 0.6813(9) 0.2502(8) 0.8810(6) 0.157(7) Uani 1 1 d D U .
O8B O 0.7690(11) 0.177(2) 1.0078(12) 0.292(17) Uani 1 1 d D U .
O9B O 0.7162(12) 0.2103(16) 1.0482(8) 0.254(13) Uani 1 1 d D U .
O10B O 0.4075(5) -0.0728(7) 0.7562(5) 0.112(5) Uani 1 1 d D U .
O11B O 0.4187(5) -0.0781(7) 0.8377(5) 0.105(4) Uani 1 1 d D U .
O12B O 0.3343(7) -0.0424(10) 0.9155(6) 0.162(7) Uani 1 1 d D U .
H12B H 0.341121 -0.004429 0.919052 0.243 Uiso 1 1 calc R U .
O13B O 0.2681(6) -0.0506(8) 0.8201(5) 0.130(5) Uani 1 1 d D U .
O14B O 0.2291(8) -0.0175(12) 0.8767(8) 0.199(9) Uani 1 1 d D U .
O15B O 0.1081(11) 0.046(2) 0.7857(11) 0.35(2) Uani 1 1 d D U .
H15C H 0.106793 0.039146 0.756362 0.523 Uiso 1 1 calc R U .
O16B O 0.1226(11) 0.0865(17) 0.8732(10) 0.272(15) Uani 1 1 d D U .
H16B H 0.142727 0.111739 0.889684 0.409 Uiso 1 1 calc R U .
O17B O 0.7024(5) 0.1787(6) 0.7442(5) 0.098(4) Uani 1 1 d D U .
O18B O 0.7850(5) 0.1689(7) 0.7612(5) 0.106(4) Uani 1 1 d D U .
O19B O 0.8782(6) 0.1888(9) 0.6940(5) 0.138(6) Uani 1 1 d D U .
H19B H 0.871917 0.191050 0.663765 0.207 Uiso 1 1 calc R U .
O20B O 0.7903(5) 0.2670(6) 0.6394(5) 0.103(4) Uani 1 1 d D U .
O21B O 0.8587(5) 0.2512(6) 0.6112(4) 0.097(4) Uani 1 1 d D U .
O22B O 0.8933(6) 0.3479(7) 0.5732(5) 0.130(5) Uani 1 1 d D U .
H22C H 0.890106 0.383509 0.560879 0.195 Uiso 1 1 calc DR U .
O23B O 0.7986(5) 0.3633(7) 0.4947(5) 0.108(4) Uani 1 1 d D U .
O24B O 0.8502(6) 0.3995(9) 0.4524(5) 0.132(6) Uani 1 1 d D U .
O25B O 0.8365(8) 0.4442(11) 0.3262(6) 0.183(8) Uani 1 1 d D U .
H25C H 0.813715 0.429605 0.304180 0.275 Uiso 1 1 calc R U .
O26B O 0.7715(9) 0.3499(9) 0.3425(6) 0.173(8) Uani 1 1 d D U .
H26C H 0.799195 0.340581 0.338199 0.259 Uiso 1 1 calc R U .
C1B C 0.6836(7) 0.1248(9) 0.7632(6) 0.092(6) Uani 1 1 d D U .
H1B H 0.710645 0.093548 0.771986 0.110 Uiso 1 1 calc R U .
C2B C 0.6416(7) 0.0959(9) 0.7251(7) 0.096(6) Uani 1 1 d D U .
C3B C 0.6079(7) 0.0580(9) 0.7394(6) 0.088(6) Uani 1 1 d D U .
C4B C 0.5718(7) 0.0225(10) 0.7048(7) 0.094(6) Uani 1 1 d D U .
C5B C 0.5311(7) -0.0046(8) 0.7193(6) 0.084(5) Uani 1 1 d D U .
C6B C 0.4957(7) -0.0414(10) 0.6862(7) 0.097(6) Uani 1 1 d D U .
C7B C 0.4554(7) -0.0642(10) 0.7002(7) 0.102(6) Uani 1 1 d D U .
C8B C 0.4501(7) -0.0491(10) 0.7463(7) 0.100(7) Uani 1 1 d D U .
C9B C 0.4842(7) -0.017(1) 0.7799(7) 0.095(6) Uani 1 1 d D U .
H9B H 0.480332 -0.010693 0.811716 0.114 Uiso 1 1 calc R U .
C10B C 0.5247(7) 0.0059(9) 0.7656(6) 0.085(5) Uani 1 1 d D U .
C11B C 0.5643(7) 0.0338(10) 0.8017(7) 0.092(6) Uani 1 1 d D U .
H11B H 0.563912 0.031773 0.834860 0.110 Uiso 1 1 calc R U .
C12B C 0.6022(7) 0.0632(9) 0.7883(6) 0.086(5) Uani 1 1 d D U .
C13B C 0.6439(8) 0.0907(10) 0.8258(7) 0.105(7) Uani 1 1 d D U .
H13C H 0.668173 0.057511 0.838090 0.127 Uiso 1 1 calc R U .
H13D H 0.631022 0.105242 0.853205 0.127 Uiso 1 1 calc R U .
C14B C 0.6702(7) 0.1444(9) 0.8083(6) 0.092(6) Uani 1 1 d D U .
H14B H 0.647152 0.180495 0.800821 0.110 Uiso 1 1 calc R U .
C15B C 0.7151(8) 0.1636(10) 0.8478(7) 0.107(6) Uani 1 1 d D U .
H15D H 0.734015 0.194325 0.833280 0.129 Uiso 1 1 calc R U .
C16B C 0.6971(10) 0.1974(11) 0.8877(8) 0.127(8) Uani 1 1 d D U .
C17B C 0.6823(9) 0.1845(13) 0.9692(8) 0.152(9) Uani 1 1 d D U .
H17B H 0.666942 0.226423 0.962263 0.183 Uiso 1 1 calc R U .
C18B C 0.7288(12) 0.1877(17) 1.0114(11) 0.171(11) Uani 1 1 d D U .
C20B C 0.7955(8) 0.1310(15) 0.8878(9) 0.151(10) Uani 1 1 d D U .
H20D H 0.814949 0.093287 0.897428 0.227 Uiso 1 1 calc R U .
H20E H 0.810223 0.155779 0.866266 0.227 Uiso 1 1 calc R U .
H20F H 0.794840 0.155398 0.916688 0.227 Uiso 1 1 calc R U .
C21B C 0.4173(8) -0.1018(12) 0.6653(8) 0.122(8) Uani 1 1 d D U .
H21D H 0.391327 -0.114318 0.680888 0.182 Uiso 1 1 calc R U .
H21E H 0.402996 -0.076737 0.636611 0.182 Uiso 1 1 calc R U .
H21F H 0.432673 -0.138961 0.655574 0.182 Uiso 1 1 calc R U .
C22B C 0.3923(7) -0.0472(10) 0.7962(6) 0.094(6) Uani 1 1 d D U .
H22D H 0.399583 -0.001658 0.798828 0.113 Uiso 1 1 calc R U .
C23B C 0.3374(7) -0.0580(13) 0.7865(7) 0.122(8) Uani 1 1 d D U .
H23C H 0.320074 -0.035376 0.757077 0.146 Uiso 1 1 calc R U .
H23D H 0.330014 -0.102851 0.781558 0.146 Uiso 1 1 calc R U .
C24B C 0.3208(7) -0.0348(11) 0.8297(7) 0.110(6) Uani 1 1 d D U .
H24B H 0.325129 0.011281 0.832575 0.132 Uiso 1 1 calc R U .
C25B C 0.3490(7) -0.0652(13) 0.8747(7) 0.120(7) Uani 1 1 d D U .
H25D H 0.342022 -0.110803 0.871950 0.145 Uiso 1 1 calc R U .
C26B C 0.4030(8) -0.0558(12) 0.8804(7) 0.118(7) Uani 1 1 d D U .
H26D H 0.409655 -0.010192 0.883431 0.141 Uiso 1 1 calc R U .
C27B C 0.4367(10) -0.0871(14) 0.9230(8) 0.155(10) Uani 1 1 d D U .
H27D H 0.428064 -0.074094 0.952763 0.232 Uiso 1 1 calc R U .
H27E H 0.433163 -0.132253 0.919411 0.232 Uiso 1 1 calc R U .
H27F H 0.470739 -0.075331 0.924476 0.232 Uiso 1 1 calc R U .
C28B C 0.2384(10) -0.0013(14) 0.8331(11) 0.164(10) Uani 1 1 d D U .
H28B H 0.255919 0.039451 0.835587 0.196 Uiso 1 1 calc R U .
C29B C 0.1905(12) 0.001(2) 0.7938(11) 0.228(15) Uani 1 1 d D U .
H29C H 0.174055 -0.040121 0.789920 0.273 Uiso 1 1 calc R U .
H29D H 0.196564 0.013641 0.762423 0.273 Uiso 1 1 calc R U .
C30B C 0.1590(11) 0.0502(18) 0.8125(11) 0.215(13) Uani 1 1 d D U .
H30B H 0.172377 0.093273 0.812305 0.258 Uiso 1 1 calc R U .
C31B C 0.1493(12) 0.0333(17) 0.8599(11) 0.201(11) Uani 1 1 d D U .
H31B H 0.132119 -0.007386 0.859797 0.241 Uiso 1 1 calc R U .
C32B C 0.2033(12) 0.0354(19) 0.8955(11) 0.216(13) Uani 1 1 d D U .
H32B H 0.220273 0.076534 0.897073 0.259 Uiso 1 1 calc R U .
C33B C 0.1993(17) 0.009(2) 0.9457(12) 0.27(2) Uani 1 1 d D U .
H33D H 0.182976 0.039623 0.961868 0.408 Uiso 1 1 calc R U .
H33E H 0.180192 -0.029479 0.940712 0.408 Uiso 1 1 calc R U .
H33F H 0.232322 0.000605 0.965816 0.408 Uiso 1 1 calc R U .
C34B C 0.7417(6) 0.1681(8) 0.7220(6) 0.078(5) Uani 1 1 d D U .
H34B H 0.737924 0.126635 0.705757 0.094 Uiso 1 1 calc R U .
C35B C 0.7433(7) 0.2176(9) 0.6865(7) 0.098(6) Uani 1 1 d D U .
H35C H 0.742643 0.258723 0.701810 0.117 Uiso 1 1 calc R U .
H35D H 0.714081 0.214385 0.658954 0.117 Uiso 1 1 calc R U .
C36B C 0.7898(7) 0.2117(9) 0.6682(7) 0.097(6) Uani 1 1 d D U .
H36B H 0.786755 0.174474 0.646746 0.116 Uiso 1 1 calc R U .
C37B C 0.8356(7) 0.2043(10) 0.7100(7) 0.101(6) Uani 1 1 d D U .
H37B H 0.841801 0.244595 0.727890 0.121 Uiso 1 1 calc R U .
C38B C 0.8275(7) 0.1559(10) 0.7436(7) 0.104(6) Uani 1 1 d D U .
H38B H 0.823803 0.114551 0.727241 0.125 Uiso 1 1 calc R U .
C39B C 0.8704(8) 0.1534(16) 0.7910(8) 0.152(10) Uani 1 1 d D U .
H39D H 0.901463 0.144563 0.782476 0.228 Uiso 1 1 calc R U .
H39E H 0.872756 0.193426 0.807752 0.228 Uiso 1 1 calc R U .
H39F H 0.863644 0.120542 0.812295 0.228 Uiso 1 1 calc R U .
C40B C 0.8065(7) 0.2562(10) 0.5969(7) 0.099(6) Uani 1 1 d D U .
H40B H 0.791771 0.216973 0.580865 0.119 Uiso 1 1 calc R U .
C41B C 0.7900(8) 0.3103(11) 0.5648(6) 0.111(7) Uani 1 1 d D U .
H41C H 0.798505 0.349435 0.583155 0.134 Uiso 1 1 calc R U .
H41D H 0.753941 0.308921 0.551804 0.134 Uiso 1 1 calc R U .
C42B C 0.8162(7) 0.3077(10) 0.5226(7) 0.104(6) Uani 1 1 d D U .
H42B H 0.804538 0.270224 0.502310 0.125 Uiso 1 1 calc R U .
C43B C 0.8707(7) 0.3055(10) 0.5397(7) 0.108(6) Uani 1 1 d D U .
H43B H 0.886371 0.304440 0.511779 0.130 Uiso 1 1 calc R U .
C44B C 0.8819(7) 0.2472(10) 0.5693(7) 0.104(6) Uani 1 1 d D U .
H44B H 0.867870 0.210713 0.548815 0.125 Uiso 1 1 calc R U .
C45B C 0.9366(7) 0.2360(12) 0.5914(8) 0.119(8) Uani 1 1 d D U .
H45D H 0.953890 0.232855 0.565597 0.178 Uiso 1 1 calc R U .
H45E H 0.950082 0.270620 0.612846 0.178 Uiso 1 1 calc R U .
H45F H 0.940788 0.197231 0.610048 0.178 Uiso 1 1 calc R U .
C46B C 0.8067(8) 0.3627(11) 0.4485(7) 0.109(7) Uani 1 1 d D U .
H46B H 0.810217 0.319691 0.436504 0.131 Uiso 1 1 calc R U .
C47B C 0.7648(8) 0.3989(11) 0.4152(7) 0.115(7) Uani 1 1 d D U .
H47C H 0.733896 0.375023 0.410941 0.138 Uiso 1 1 calc R U .
H47D H 0.760463 0.439026 0.430529 0.138 Uiso 1 1 calc R U .
C48B C 0.7746(9) 0.4106(12) 0.3673(8) 0.141(7) Uani 1 1 d D U .
C49B C 0.8234(9) 0.4388(12) 0.3728(8) 0.138(8) Uani 1 1 d D U .
H49B H 0.823289 0.481170 0.387068 0.165 Uiso 1 1 calc R U .
C50B C 0.8631(9) 0.4004(14) 0.4053(8) 0.145(9) Uani 1 1 d D U .
H50B H 0.865298 0.357648 0.392252 0.174 Uiso 1 1 calc R U .
C51B C 0.9115(11) 0.433(2) 0.4167(11) 0.213(16) Uani 1 1 d D U .
H51D H 0.923579 0.435882 0.387376 0.320 Uiso 1 1 calc R U .
H51E H 0.907612 0.474513 0.428957 0.320 Uiso 1 1 calc R U .
H51F H 0.935022 0.409203 0.441325 0.320 Uiso 1 1 calc R U .
C52B C 0.7373(11) 0.4559(15) 0.3355(9) 0.180(12) Uani 1 1 d D U .
H52D H 0.704014 0.439105 0.330742 0.271 Uiso 1 1 calc R U .
H52E H 0.739210 0.496334 0.351608 0.271 Uiso 1 1 calc R U .
H52F H 0.745133 0.460864 0.304076 0.271 Uiso 1 1 calc R U .
C53B C 0.6467(9) 0.1391(14) 0.9800(9) 0.155(9) Uani 1 1 d D U .
H53C H 0.641547 0.148893 1.012239 0.186 Uiso 1 1 calc R U .
H53D H 0.661718 0.097267 0.981916 0.186 Uiso 1 1 calc R U .
C54B C 0.5958(9) 0.1363(13) 0.9434(10) 0.147(9) Uani 1 1 d D U .
C55B C 0.5786(12) 0.1799(15) 0.9080(11) 0.168(11) Uani 1 1 d D U .
H55B H 0.598835 0.214043 0.904369 0.201 Uiso 1 1 calc R U .
C56B C 0.5332(13) 0.1746(16) 0.8785(13) 0.188(13) Uani 1 1 d D U .
H56B H 0.523311 0.202503 0.852101 0.226 Uiso 1 1 calc R U .
C57B C 0.5024(12) 0.1318(18) 0.8853(12) 0.189(13) Uani 1 1 d D U .
H57B H 0.469137 0.133386 0.867309 0.227 Uiso 1 1 calc R U .
C58B C 0.5172(11) 0.0849(15) 0.9180(11) 0.159(10) Uani 1 1 d D U .
H58B H 0.495741 0.051252 0.919636 0.191 Uiso 1 1 calc R U .
C59B C 0.5641(10) 0.0870(13) 0.9488(9) 0.148(9) Uani 1 1 d D U .
H59B H 0.574677 0.055986 0.972768 0.178 Uiso 1 1 calc R U .
N1C N 0.6462(7) 0.6809(8) 0.1045(5) 0.104(5) Uani 1 1 d D U .
H1NC H 0.664044 0.714974 0.108520 0.125 Uiso 1 1 calc R U .
O1C O 0.6241(5) 0.7547(6) 0.3337(5) 0.097(4) Uani 1 1 d D U .
O2C O 0.5561(5) 0.8464(6) 0.3285(5) 0.099(4) Uani 1 1 d D U .
O5C O 0.4863(6) 0.9189(7) 0.3191(5) 0.115(5) Uani 1 1 d D U .
O6C O 0.6995(6) 0.7217(7) 0.1885(5) 0.105(4) Uani 1 1 d D U .
O7C O 0.6156(7) 0.5992(8) 0.1417(5) 0.127(6) Uani 1 1 d D U .
O8C O 0.6961(10) 0.5959(14) 0.0652(9) 0.227(12) Uani 1 1 d D U .
O9C O 0.6345(8) 0.5832(10) 0.0000(7) 0.188(9) Uani 1 1 d D U .
O10C O 0.3785(6) 0.9453(7) 0.1654(6) 0.145(6) Uani 1 1 d D U .
O11C O 0.3653(6) 0.9085(7) 0.0870(6) 0.136(5) Uani 1 1 d D U .
O12C O 0.2577(7) 0.836(1) 0.0075(6) 0.174(8) Uani 1 1 d D U .
H12C H 0.233216 0.852405 -0.011404 0.262 Uiso 1 1 calc R U .
O13C O 0.2159(7) 0.9236(10) 0.0625(8) 0.181(7) Uani 1 1 d D U .
O14C O 0.1678(14) 0.8631(15) 0.0954(15) 0.214(15) Uani 0.61(2) 1 d D U P
O15C O 0.0646(13) 0.996(2) 0.0836(19) 0.26(2) Uani 0.61(2) 1 d D U P
H15E H 0.068955 1.019272 0.061143 0.394 Uiso 0.61(2) 1 calc R U P
O16C O 0.0682(19) 0.911(3) 0.1536(17) 0.31(3) Uani 0.61(2) 1 d D U P
H16C H 0.038758 0.898968 0.145360 0.469 Uiso 0.61(2) 1 calc R U P
O17C O 0.6703(5) 0.6748(6) 0.2951(4) 0.088(4) Uani 1 1 d D U .
O18C O 0.7530(5) 0.6842(6) 0.3047(4) 0.090(4) Uani 1 1 d D U .
O19C O 0.8606(5) 0.6482(9) 0.4022(5) 0.143(6) Uani 1 1 d D U .
H19C H 0.864037 0.627729 0.427859 0.215 Uiso 1 1 calc R U .
O20C O 0.7771(5) 0.5854(6) 0.4329(4) 0.094(4) Uani 1 1 d D U .
O21C O 0.8578(5) 0.5816(7) 0.4770(5) 0.113(5) Uani 1 1 d D U .
O22C O 0.8876(5) 0.4826(7) 0.5316(5) 0.118(5) Uani 1 1 d D U .
H22E H 0.862307 0.460373 0.527102 0.177 Uiso 1 1 calc DR U .
O23C O 0.8161(6) 0.4886(7) 0.5871(5) 0.118(5) Uani 1 1 d D U .
O24C O 0.8402(6) 0.5064(7) 0.6678(5) 0.122(5) Uani 1 1 d D U .
O25C O 0.7774(8) 0.4946(9) 0.7661(6) 0.167(7) Uani 1 1 d D U .
H25E H 0.747402 0.488533 0.764088 0.250 Uiso 1 1 calc R U .
O26C O 0.7164(7) 0.5232(8) 0.6748(6) 0.158(7) Uani 1 1 d D U .
H26E H 0.709815 0.534917 0.645889 0.237 Uiso 1 1 calc R U .
C1C C 0.6504(7) 0.7265(8) 0.2652(6) 0.085(5) Uani 1 1 d D U .
H1C H 0.678216 0.754589 0.263298 0.102 Uiso 1 1 calc R U .
C2C C 0.6157(7) 0.7629(8) 0.2897(7) 0.083(5) Uani 1 1 d D U .
C3C C 0.5781(7) 0.7977(8) 0.2609(6) 0.080(5) Uani 1 1 d D U .
C4C C 0.5478(7) 0.8380(9) 0.2819(7) 0.086(6) Uani 1 1 d D U .
C5C C 0.5059(7) 0.8666(10) 0.2515(6) 0.097(6) Uani 1 1 d D U .
C6C C 0.4751(8) 0.9086(10) 0.2704(8) 0.111(7) Uani 1 1 d D U .
C7C C 0.4313(8) 0.9322(10) 0.2419(7) 0.110(7) Uani 1 1 d D U .
C8C C 0.4213(8) 0.9184(10) 0.1929(7) 0.109(7) Uani 1 1 d D U .
C9C C 0.4506(8) 0.8827(10) 0.1717(8) 0.111(7) Uani 1 1 d D U .
H9C H 0.442990 0.876229 0.137774 0.133 Uiso 1 1 calc R U .
C10C C 0.4926(7) 0.8559(9) 0.2026(7) 0.097(6) Uani 1 1 d D U .
C11C C 0.5252(7) 0.818(1) 0.1807(7) 0.102(6) Uani 1 1 d D U .
H11C H 0.517217 0.811219 0.146825 0.122 Uiso 1 1 calc R U .
C12C C 0.5667(7) 0.7928(8) 0.2091(6) 0.084(5) Uani 1 1 d D U .
C13C C 0.6021(7) 0.7603(9) 0.1851(6) 0.093(6) Uani 1 1 d D U .
H13E H 0.627573 0.790024 0.180750 0.112 Uiso 1 1 calc R U .
H13F H 0.584198 0.745439 0.152770 0.112 Uiso 1 1 calc R U .
C14C C 0.6271(7) 0.7046(8) 0.2155(6) 0.091(6) Uani 1 1 d D U .
H14C H 0.601674 0.672624 0.217072 0.109 Uiso 1 1 calc R U .
C15C C 0.6652(7) 0.6763(9) 0.1924(6) 0.095(6) Uani 1 1 d D U .
H15F H 0.682629 0.642417 0.213888 0.115 Uiso 1 1 calc R U .
C16C C 0.6397(8) 0.6477(11) 0.1427(7) 0.098(6) Uani 1 1 d D U .
C17C C 0.6218(9) 0.6569(10) 0.0550(7) 0.121(7) Uani 1 1 d D U .
H17C H 0.590531 0.635303 0.056008 0.146 Uiso 1 1 calc R U .
C18C C 0.6568(11) 0.6107(13) 0.0401(10) 0.148(10) Uani 1 1 d D U .
C20C C 0.7476(8) 0.6977(15) 0.1861(10) 0.149(10) Uani 1 1 d D U .
H20G H 0.769367 0.732395 0.183357 0.223 Uiso 1 1 calc R U .
H20H H 0.761937 0.673878 0.215413 0.223 Uiso 1 1 calc R U .
H20I H 0.743839 0.670604 0.157754 0.223 Uiso 1 1 calc R U .
C21C C 0.3999(9) 0.9734(11) 0.2649(9) 0.129(8) Uani 1 1 d D U .
H21G H 0.414455 0.976010 0.299738 0.194 Uiso 1 1 calc R U .
H21H H 0.398128 1.014978 0.250661 0.194 Uiso 1 1 calc R U .
H21I H 0.366766 0.955835 0.259198 0.194 Uiso 1 1 calc R U .
C22C C 0.3486(8) 0.9075(12) 0.1289(8) 0.131(8) Uani 1 1 d D U .
H22F H 0.350258 0.863771 0.140972 0.157 Uiso 1 1 calc R U .
C23C C 0.2958(8) 0.9297(14) 0.1196(10) 0.16(1) Uani 1 1 d D U .
H23E H 0.284149 0.925658 0.149587 0.193 Uiso 1 1 calc R U .
H23F H 0.293799 0.974017 0.110166 0.193 Uiso 1 1 calc R U .
C24C C 0.2643(8) 0.8923(13) 0.0808(8) 0.142(8) Uani 1 1 d D U .
H24C H 0.258416 0.851096 0.094526 0.170 Uiso 1 1 calc R U .
C25C C 0.2841(8) 0.8817(12) 0.0389(8) 0.132(7) Uani 1 1 d D U .
H25F H 0.281888 0.921610 0.020516 0.158 Uiso 1 1 calc R U .
C26C C 0.3366(8) 0.8629(12) 0.0534(8) 0.133(8) Uani 1 1 d D U .
H26F H 0.339388 0.821176 0.069212 0.159 Uiso 1 1 calc R U .
C27C C 0.3605(11) 0.8609(19) 0.0101(10) 0.199(14) Uani 1 1 d D U .
H27G H 0.342950 0.831048 -0.013906 0.298 Uiso 1 1 calc R U .
H27H H 0.358924 0.902213 -0.004600 0.298 Uiso 1 1 calc R U .
H27I H 0.394960 0.848140 0.021371 0.298 Uiso 1 1 calc R U .
C28C C 0.1859(13) 0.9226(19) 0.0958(15) 0.171(14) Uani 0.61(2) 1 d D U P
H28C H 0.203684 0.936626 0.128897 0.205 Uiso 0.61(2) 1 calc R U P
C29C C 0.1445(14) 0.9672(18) 0.0714(16) 0.164(14) Uani 0.61(2) 1 d D U P
H29E H 0.156961 1.009980 0.069906 0.197 Uiso 0.61(2) 1 calc R U P
H29F H 0.128147 0.953168 0.038320 0.197 Uiso 0.61(2) 1 calc R U P
C30C C 0.1097(16) 0.963(2) 0.1051(19) 0.231(19) Uani 0.61(2) 1 d D U P
H30C H 0.125786 0.982498 0.136952 0.278 Uiso 0.61(2) 1 calc R U P
C31C C 0.0914(18) 0.901(2) 0.1130(18) 0.24(2) Uani 0.61(2) 1 d D U P
H31C H 0.069123 0.882618 0.083547 0.291 Uiso 0.61(2) 1 calc R U P
C32C C 0.1395(18) 0.861(2) 0.1352(19) 0.27(2) Uani 0.61(2) 1 d D U P
H32C H 0.158322 0.871714 0.168705 0.319 Uiso 0.61(2) 1 calc R U P
C33C C 0.123(3) 0.791(2) 0.125(3) 0.31(3) Uani 0.61(2) 1 d D U P
H33G H 0.102902 0.778148 0.147629 0.465 Uiso 0.61(2) 1 calc R U P
H33H H 0.102943 0.786315 0.091897 0.465 Uiso 0.61(2) 1 calc R U P
H33I H 0.151689 0.763825 0.130004 0.465 Uiso 0.61(2) 1 calc R U P
C34C C 0.7147(6) 0.6872(10) 0.3303(6) 0.093(6) Uani 1 1 d D U .
H34C H 0.713579 0.729255 0.344913 0.111 Uiso 1 1 calc R U .
C35C C 0.7221(6) 0.6371(10) 0.3688(6) 0.092(6) Uani 1 1 d D U .
H35E H 0.716486 0.595877 0.352962 0.111 Uiso 1 1 calc R U .
H35F H 0.697554 0.642529 0.388173 0.111 Uiso 1 1 calc R U .
C36C C 0.7736(7) 0.6389(10) 0.4023(6) 0.103(6) Uani 1 1 d D U .
H36C H 0.777722 0.677492 0.422388 0.124 Uiso 1 1 calc R U .
C37C C 0.8114(6) 0.6381(9) 0.3716(6) 0.093(6) Uani 1 1 d D U .
H37C H 0.809489 0.598742 0.352652 0.111 Uiso 1 1 calc R U .
C38C C 0.8003(7) 0.6935(10) 0.3392(7) 0.104(6) Uani 1 1 d D U .
H38C H 0.800081 0.732312 0.358417 0.125 Uiso 1 1 calc R U .
C39C C 0.8370(8) 0.6997(14) 0.3058(9) 0.141(9) Uani 1 1 d D U .
H39G H 0.870373 0.706205 0.325752 0.212 Uiso 1 1 calc R U .
H39H H 0.836087 0.661687 0.286717 0.212 Uiso 1 1 calc R U .
H39I H 0.827436 0.735200 0.283960 0.212 Uiso 1 1 calc R U .
C40C C 0.8083(7) 0.5919(11) 0.4805(7) 0.105(6) Uani 1 1 d D U .
H40C H 0.805034 0.634703 0.492985 0.126 Uiso 1 1 calc R U .
C41C C 0.7935(8) 0.5456(12) 0.5123(7) 0.120(7) Uani 1 1 d D U .
H41E H 0.789955 0.504512 0.496207 0.144 Uiso 1 1 calc R U .
H41F H 0.761093 0.557268 0.517629 0.144 Uiso 1 1 calc R U .
C42C C 0.8308(8) 0.5406(10) 0.5611(7) 0.109(6) Uani 1 1 d D U .
H42C H 0.828797 0.579436 0.579771 0.131 Uiso 1 1 calc R U .
C43C C 0.8811(8) 0.5344(10) 0.5562(7) 0.117(7) Uani 1 1 d D U .
H43C H 0.904485 0.534319 0.588829 0.141 Uiso 1 1 calc R U .
C44C C 0.8927(8) 0.5878(11) 0.5266(7) 0.134(8) Uani 1 1 d D U .
H44C H 0.888414 0.628625 0.541782 0.160 Uiso 1 1 calc R U .
C45C C 0.9422(8) 0.5840(13) 0.5146(10) 0.148(10) Uani 1 1 d D U .
H45G H 0.946690 0.620295 0.495454 0.221 Uiso 1 1 calc R U .
H45H H 0.968226 0.582996 0.544585 0.221 Uiso 1 1 calc R U .
H45I H 0.943729 0.546081 0.495985 0.221 Uiso 1 1 calc R U .
C46C C 0.7979(8) 0.5047(11) 0.6267(7) 0.117(7) Uani 1 1 d D U .
H46C H 0.781207 0.546022 0.621596 0.140 Uiso 1 1 calc R U .
C47C C 0.7634(9) 0.4555(12) 0.6350(8) 0.141(9) Uani 1 1 d D U .
H47E H 0.780047 0.414645 0.637785 0.170 Uiso 1 1 calc R U .
H47F H 0.734589 0.453758 0.606894 0.170 Uiso 1 1 calc R U .
C48C C 0.7462(9) 0.4676(11) 0.6801(9) 0.144(8) Uani 1 1 d D U .
C49C C 0.7890(9) 0.4758(12) 0.7214(8) 0.139(8) Uani 1 1 d D U .
H49C H 0.806823 0.435172 0.727362 0.166 Uiso 1 1 calc R U .
C50C C 0.8245(9) 0.5238(11) 0.7122(7) 0.123(7) Uani 1 1 d D U .
H50C H 0.808829 0.565839 0.708356 0.148 Uiso 1 1 calc R U .
C51C C 0.8709(10) 0.5243(15) 0.7531(9) 0.169(11) Uani 1 1 d D U .
H51G H 0.862486 0.535595 0.783361 0.253 Uiso 1 1 calc R U .
H51H H 0.885852 0.482913 0.756303 0.253 Uiso 1 1 calc R U .
H51I H 0.894116 0.554660 0.745945 0.253 Uiso 1 1 calc R U .
C52C C 0.7188(12) 0.4110(13) 0.6943(12) 0.192(13) Uani 1 1 d D U .
H52G H 0.739967 0.374203 0.697514 0.289 Uiso 1 1 calc R U .
H52H H 0.710558 0.419239 0.725124 0.289 Uiso 1 1 calc R U .
H52I H 0.688604 0.403540 0.669179 0.289 Uiso 1 1 calc R U .
C53C C 0.6109(10) 0.7091(11) 0.0200(8) 0.136(8) Uani 1 1 d D U .
H53E H 0.596789 0.691651 -0.012527 0.164 Uiso 1 1 calc R U .
H53F H 0.642399 0.729287 0.019093 0.164 Uiso 1 1 calc R U .
C54C C 0.5759(10) 0.7594(11) 0.0299(9) 0.133(8) Uani 1 1 d D U .
C55C C 0.5919(9) 0.8155(11) 0.0508(8) 0.124(8) Uani 1 1 d D U .
H55C H 0.626088 0.824374 0.059801 0.149 Uiso 1 1 calc R U .
C56C C 0.5598(10) 0.8579(12) 0.0586(9) 0.127(8) Uani 1 1 d D U .
H56C H 0.571693 0.897492 0.070822 0.152 Uiso 1 1 calc R U .
C57C C 0.5124(10) 0.8467(12) 0.0499(9) 0.135(9) Uani 1 1 d D U .
H57C H 0.490991 0.878400 0.055649 0.162 Uiso 1 1 calc R U .
C58C C 0.4932(10) 0.7901(13) 0.0327(12) 0.169(11) Uani 1 1 d D U .
H58C H 0.459323 0.781224 0.028749 0.203 Uiso 1 1 calc R U .
C59C C 0.5253(10) 0.7455(13) 0.0210(11) 0.159(10) Uani 1 1 d D U .
H59C H 0.513050 0.706716 0.007307 0.191 Uiso 1 1 calc R U .
C60C C 0.6705(14) 0.5435(15) -0.0180(11) 0.216(17) Uani 1 1 d D U .
H60G H 0.653575 0.522879 -0.048069 0.324 Uiso 1 1 calc R U .
H60H H 0.696976 0.569623 -0.023926 0.324 Uiso 1 1 calc R U .
H60I H 0.684392 0.512037 0.006407 0.324 Uiso 1 1 calc R U .
N1D N 0.8979(7) 0.9377(9) 0.3580(7) 0.132(7) Uani 1 1 d D U .
H1ND H 0.893178 0.901021 0.344118 0.159 Uiso 1 1 calc R U .
O1D O 0.6590(6) 0.8714(6) 0.3721(5) 0.100(4) Uani 1 1 d D U .
O2D O 0.6605(5) 0.7774(6) 0.4374(4) 0.098(4) Uani 1 1 d D U .
O5D O 0.6647(6) 0.7054(7) 0.5051(5) 0.117(5) Uani 1 1 d D U .
O6D O 0.8144(6) 0.8926(8) 0.3064(6) 0.125(5) Uani 1 1 d D U .
O7D O 0.8588(7) 1.0219(9) 0.3792(7) 0.140(6) Uani 1 1 d D U .
O8D O 0.9406(9) 1.0036(13) 0.2974(9) 0.209(10) Uani 1 1 d D U .
O9D O 1.0073(9) 1.0211(13) 0.3548(9) 0.218(10) Uani 1 1 d D U .
O10D O 0.8149(7) 0.6810(7) 0.6213(6) 0.149(6) Uani 1 1 d D U .
O11D O 0.8986(7) 0.6980(8) 0.6309(6) 0.145(6) Uani 1 1 d D U .
O12D O 0.9893(8) 0.7669(13) 0.7333(7) 0.199(9) Uani 1 1 d D U .
H12D H 0.976632 0.802309 0.732845 0.298 Uiso 1 1 calc R U .
O13D O 0.9296(9) 0.6916(12) 0.7737(7) 0.211(9) Uani 1 1 d D U .
O14D O 0.8929(13) 0.7491(15) 0.8153(11) 0.210(13) Uani 0.70(2) 1 d D U P
O15D O 0.9130(17) 0.6297(18) 0.9297(11) 0.258(18) Uani 0.70(2) 1 d D U P
H15G H 0.941604 0.616623 0.931547 0.387 Uiso 0.70(2) 1 calc R U P
O16D O 0.8444(14) 0.7066(18) 0.9202(12) 0.226(16) Uani 0.70(2) 1 d D U P
H16D H 0.858402 0.706180 0.949847 0.339 Uiso 0.70(2) 1 calc R U P
O17D O 0.7043(5) 0.9478(6) 0.3259(4) 0.087(4) Uani 1 1 d D U .
O18D O 0.6967(5) 0.9348(7) 0.2467(4) 0.100(4) Uani 1 1 d D U .
O19D O 0.6045(6) 0.9793(9) 0.1389(5) 0.138(6) Uani 1 1 d D U .
H19D H 0.623277 0.975775 0.120203 0.207 Uiso 1 1 calc R U .
O20D O 0.5683(5) 1.0415(6) 0.2170(4) 0.092(4) Uani 1 1 d D U .
O21D O 0.5262(5) 1.0469(6) 0.1374(4) 0.098(4) Uani 1 1 d D U .
O22D O 0.4686(6) 1.1536(7) 0.1045(5) 0.112(5) Uani 1 1 d D U .
H22G H 0.464276 1.179746 0.124928 0.168 Uiso 1 1 calc R U .
O23D O 0.4119(5) 1.1399(7) 0.1750(5) 0.109(4) Uani 1 1 d D U .
O24D O 0.3299(6) 1.1182(7) 0.1472(6) 0.135(5) Uani 1 1 d D U .
O25D O 0.2282(7) 1.1175(10) 0.2099(7) 0.172(7) Uani 1 1 d D U .
H25G H 0.218558 1.084829 0.194444 0.259 Uiso 1 1 calc R U .
O26D O 0.3239(7) 1.0990(8) 0.2691(7) 0.151(6) Uani 1 1 d D U .
H26G H 0.329248 1.109706 0.298276 0.226 Uiso 1 1 calc R U .
C1D C 0.7308(6) 0.8936(9) 0.3482(6) 0.089(5) Uani 1 1 d D U .
H1D H 0.733794 0.863689 0.322287 0.107 Uiso 1 1 calc R U .
C2D C 0.7050(7) 0.8615(9) 0.3824(7) 0.094(6) Uani 1 1 d D U .
C3D C 0.7310(7) 0.8257(9) 0.4210(6) 0.095(6) Uani 1 1 d D U .
C4D C 0.7074(7) 0.7860(9) 0.4495(6) 0.087(5) Uani 1 1 d D U .
C5D C 0.7363(7) 0.7567(10) 0.4916(7) 0.098(6) Uani 1 1 d D U .
C6D C 0.7143(8) 0.7183(10) 0.5215(7) 0.103(7) Uani 1 1 d D U .
C7D C 0.7400(8) 0.6952(11) 0.5649(7) 0.114(7) Uani 1 1 d D U .
C8D C 0.7903(8) 0.7077(10) 0.5772(8) 0.119(7) Uani 1 1 d D U .
C9D C 0.8150(8) 0.7432(10) 0.5506(7) 0.103(7) Uani 1 1 d D U .
H9D H 0.849112 0.751710 0.561465 0.123 Uiso 1 1 calc R U .
C10D C 0.7869(7) 0.766(1) 0.5068(7) 0.105(6) Uani 1 1 d D U .
C11D C 0.8106(8) 0.804(1) 0.4767(7) 0.110(7) Uani 1 1 d D U .
H11D H 0.845038 0.810734 0.486651 0.132 Uiso 1 1 calc R U .
C12D C 0.7844(7) 0.8301(9) 0.4347(7) 0.098(6) Uani 1 1 d D U .
C13D C 0.8095(7) 0.863(1) 0.4011(8) 0.109(7) Uani 1 1 d D U .
H13G H 0.816074 0.832350 0.377629 0.131 Uiso 1 1 calc R U .
H13H H 0.841596 0.878406 0.420187 0.131 Uiso 1 1 calc R U .
C14D C 0.7815(6) 0.9177(9) 0.3728(7) 0.097(6) Uani 1 1 d D U .
H14D H 0.778592 0.951825 0.395696 0.116 Uiso 1 1 calc R U .
C15D C 0.8085(7) 0.9417(9) 0.3358(7) 0.099(6) Uani 1 1 d D U .
H15H H 0.787266 0.973690 0.315235 0.119 Uiso 1 1 calc R U .
C16D C 0.8582(8) 0.9720(12) 0.3598(8) 0.111(7) Uani 1 1 d D U .
C17D C 0.9487(8) 0.9586(11) 0.3783(9) 0.136(8) Uani 1 1 d D U .
H17D H 0.949538 0.987131 0.406122 0.163 Uiso 1 1 calc R U .
C18D C 0.9650(12) 0.9947(16) 0.3380(12) 0.182(13) Uani 1 1 d D U .
C20D C 0.8187(10) 0.9115(15) 0.2584(8) 0.154(11) Uani 1 1 d D U .
H20J H 0.822851 0.874613 0.239670 0.232 Uiso 1 1 calc R U .
H20K H 0.788963 0.933810 0.241771 0.232 Uiso 1 1 calc R U .
H20L H 0.847315 0.938773 0.261594 0.232 Uiso 1 1 calc R U .
C21D C 0.7146(9) 0.6537(11) 0.5950(7) 0.118(8) Uani 1 1 d D U .
H21J H 0.738273 0.641437 0.624836 0.177 Uiso 1 1 calc R U .
H21K H 0.687457 0.676614 0.603047 0.177 Uiso 1 1 calc R U .
H21L H 0.701668 0.616540 0.576357 0.177 Uiso 1 1 calc R U .
C22D C 0.8572(8) 0.7122(12) 0.6479(8) 0.129(7) Uani 1 1 d D U .
H22H H 0.851250 0.757975 0.644764 0.155 Uiso 1 1 calc R U .
C23D C 0.8643(10) 0.6942(16) 0.7007(8) 0.177(11) Uani 1 1 d D U .
H23G H 0.835848 0.707940 0.712876 0.212 Uiso 1 1 calc R U .
H23H H 0.867561 0.648558 0.704590 0.212 Uiso 1 1 calc R U .
C24D C 0.9106(9) 0.7260(14) 0.7282(8) 0.157(9) Uani 1 1 d D U .
H24D H 0.903072 0.769850 0.735496 0.189 Uiso 1 1 calc R U .
C25D C 0.9536(10) 0.7247(14) 0.7086(8) 0.163(9) Uani 1 1 d D U .
H25H H 0.967980 0.681919 0.713246 0.195 Uiso 1 1 calc R U .
C26D C 0.9395(9) 0.7383(15) 0.6560(8) 0.158(9) Uani 1 1 d D U .
H26H H 0.928695 0.782627 0.651360 0.189 Uiso 1 1 calc R U .
C27D C 0.9836(12) 0.729(2) 0.6346(13) 0.251(18) Uani 1 1 d D U .
H27J H 1.010572 0.756062 0.651433 0.377 Uiso 1 1 calc R U .
H27K H 0.994195 0.685686 0.638462 0.377 Uiso 1 1 calc R U .
H27L H 0.974483 0.739819 0.600199 0.377 Uiso 1 1 calc R U .
C28D C 0.8983(14) 0.6892(19) 0.8042(12) 0.187(14) Uani 0.70(2) 1 d D U P
H28D H 0.866235 0.669190 0.788564 0.224 Uiso 0.70(2) 1 calc R U P
C29D C 0.9274(16) 0.6518(19) 0.8482(12) 0.186(15) Uani 0.70(2) 1 d D U P
H29G H 0.933575 0.608767 0.839086 0.223 Uiso 0.70(2) 1 calc R U P
H29H H 0.959064 0.672076 0.863420 0.223 Uiso 0.70(2) 1 calc R U P
C30D C 0.8921(18) 0.654(2) 0.8813(14) 0.233(18) Uani 0.70(2) 1 d D U P
H30D H 0.861206 0.630667 0.866045 0.280 Uiso 0.70(2) 1 calc R U P
C31D C 0.8804(17) 0.720(2) 0.8925(14) 0.228(17) Uani 0.70(2) 1 d D U P
H31D H 0.908883 0.746194 0.908492 0.274 Uiso 0.70(2) 1 calc R U P
C32D C 0.8493(15) 0.7415(19) 0.8392(14) 0.205(15) Uani 0.70(2) 1 d D U P
H32D H 0.821344 0.714608 0.822275 0.246 Uiso 0.70(2) 1 calc R U P
C33D C 0.8393(16) 0.8131(19) 0.8412(17) 0.21(2) Uani 0.70(2) 1 d D U P
H33J H 0.811586 0.820027 0.855771 0.320 Uiso 0.70(2) 1 calc R U P
H33K H 0.868619 0.833735 0.860634 0.320 Uiso 0.70(2) 1 calc R U P
H33L H 0.831448 0.830087 0.808318 0.320 Uiso 0.70(2) 1 calc R U P
C34D C 0.6679(7) 0.9355(10) 0.2823(6) 0.093(6) Uani 1 1 d D U .
H34D H 0.651885 0.894316 0.283895 0.111 Uiso 1 1 calc R U .
C35D C 0.6307(6) 0.9866(9) 0.2735(6) 0.087(5) Uani 1 1 d D U .
H35G H 0.647987 1.026998 0.280094 0.104 Uiso 1 1 calc R U .
H35H H 0.609481 0.982175 0.296323 0.104 Uiso 1 1 calc R U .
C36D C 0.5988(7) 0.9869(10) 0.2221(6) 0.096(6) Uani 1 1 d D U .
H36D H 0.577350 0.949152 0.217056 0.115 Uiso 1 1 calc R U .
C37D C 0.6327(7) 0.9849(10) 0.1870(6) 0.098(6) Uani 1 1 d D U .
H37D H 0.653673 1.023003 0.190707 0.118 Uiso 1 1 calc R U .
C38D C 0.6641(7) 0.9281(10) 0.1988(6) 0.103(6) Uani 1 1 d D U .
H38D H 0.642284 0.891367 0.198998 0.123 Uiso 1 1 calc R U .
C39D C 0.6979(9) 0.9143(12) 0.1643(7) 0.123(8) Uani 1 1 d D U .
H39J H 0.677786 0.909251 0.131252 0.185 Uiso 1 1 calc R U .
H39K H 0.720833 0.948884 0.165386 0.185 Uiso 1 1 calc R U .
H39L H 0.716444 0.876018 0.174572 0.185 Uiso 1 1 calc R U .
C40D C 0.5215(7) 1.0392(10) 0.1856(6) 0.092(6) Uani 1 1 d D U .
H40D H 0.507788 0.996795 0.188115 0.110 Uiso 1 1 calc R U .
C41D C 0.4886(7) 1.0841(11) 0.1993(7) 0.107(7) Uani 1 1 d D U .
H41G H 0.504496 1.125457 0.203374 0.129 Uiso 1 1 calc R U .
H41H H 0.482369 1.071853 0.230732 0.129 Uiso 1 1 calc R U .
C42D C 0.4392(7) 1.0884(10) 0.1610(6) 0.107(6) Uani 1 1 d D U .
H42D H 0.420392 1.048995 0.161363 0.128 Uiso 1 1 calc R U .
C43D C 0.4476(8) 1.0973(10) 0.1124(7) 0.103(6) Uani 1 1 d D U .
H43D H 0.414803 1.094902 0.088795 0.124 Uiso 1 1 calc R U .
C44D C 0.4774(8) 1.0436(10) 0.1019(7) 0.110(7) Uani 1 1 d D U .
H44D H 0.460755 1.003913 0.106946 0.132 Uiso 1 1 calc R U .
C45D C 0.4881(10) 1.0427(12) 0.0523(7) 0.138(10) Uani 1 1 d D U .
H45J H 0.457152 1.040449 0.027363 0.207 Uiso 1 1 calc R U .
H45K H 0.505793 1.080583 0.047771 0.207 Uiso 1 1 calc R U .
H45L H 0.508347 1.006344 0.049607 0.207 Uiso 1 1 calc R U .
C46D C 0.3697(8) 1.1234(11) 0.1894(8) 0.124(7) Uani 1 1 d D U .
H46D H 0.374915 1.082733 0.206876 0.149 Uiso 1 1 calc R U .
C47D C 0.3576(8) 1.1728(10) 0.2220(8) 0.122(7) Uani 1 1 d D U .
H47G H 0.385693 1.178718 0.250265 0.147 Uiso 1 1 calc R U .
H47H H 0.351115 1.212628 0.204278 0.147 Uiso 1 1 calc R U .
C48D C 0.3130(9) 1.1535(11) 0.2386(9) 0.142(7) Uani 1 1 d D U .
C49D C 0.2724(9) 1.1411(12) 0.1965(9) 0.144(8) Uani 1 1 d D U .
H49D H 0.263456 1.181250 0.178907 0.172 Uiso 1 1 calc R U .
C50D C 0.2850(8) 1.0952(12) 0.1613(9) 0.139(8) Uani 1 1 d D U .
H50D H 0.290366 1.052634 0.175665 0.167 Uiso 1 1 calc R U .
C51D C 0.2463(10) 1.0948(14) 0.1145(10) 0.167(10) Uani 1 1 d D U .
H51J H 0.215200 1.080105 0.120280 0.250 Uiso 1 1 calc R U .
H51K H 0.242004 1.136920 0.101167 0.250 Uiso 1 1 calc R U .
H51L H 0.256454 1.067013 0.091496 0.250 Uiso 1 1 calc R U .
C52D C 0.2951(12) 1.2064(12) 0.2671(11) 0.179(12) Uani 1 1 d D U .
H52J H 0.287654 1.243386 0.246569 0.268 Uiso 1 1 calc R U .
H52K H 0.265464 1.192967 0.276579 0.268 Uiso 1 1 calc R U .
H52L H 0.320933 1.216249 0.296035 0.268 Uiso 1 1 calc R U .
C53D C 0.9842(9) 0.9070(12) 0.3944(9) 0.141(8) Uani 1 1 d D U .
H53G H 1.017062 0.925459 0.407662 0.169 Uiso 1 1 calc R U .
H53H H 0.986211 0.882656 0.365441 0.169 Uiso 1 1 calc R U .
C54D C 0.9738(10) 0.8623(12) 0.4315(9) 0.144(8) Uani 1 1 d D U .
C55D C 0.9467(11) 0.8076(12) 0.4157(10) 0.151(9) Uani 1 1 d D U .
H55D H 0.935563 0.799308 0.382103 0.181 Uiso 1 1 calc R U .
C56D C 0.9364(11) 0.7674(14) 0.4480(11) 0.159(11) Uani 1 1 d D U .
H56D H 0.920975 0.728961 0.437178 0.191 Uiso 1 1 calc R U .
C57D C 0.9474(12) 0.7805(15) 0.4938(11) 0.165(11) Uani 1 1 d D U .
H57D H 0.940338 0.750762 0.515779 0.198 Uiso 1 1 calc R U .
C58D C 0.9684(12) 0.8347(15) 0.5115(10) 0.166(11) Uani 1 1 d D U .
H58D H 0.974904 0.842893 0.545162 0.199 Uiso 1 1 calc R U .
C59D C 0.9808(12) 0.8793(15) 0.4802(10) 0.178(12) Uani 1 1 d D U .
H59D H 0.993325 0.918990 0.491623 0.213 Uiso 1 1 calc R U .
C60D C 1.0240(18) 1.048(2) 0.3123(17) 0.31(3) Uani 1 1 d D U .
H60J H 1.055943 1.068542 0.324103 0.460 Uiso 1 1 calc R U .
H60K H 1.026935 1.014964 0.289818 0.460 Uiso 1 1 calc R U .
H60L H 0.999839 1.078836 0.295726 0.460 Uiso 1 1 calc R U .
C1P C 0.575(3) 0.306(3) 0.607(2) 0.27(2) Uani 0.828(15) 1 d . U P
H1P1 H 0.571381 0.267525 0.587287 0.326 Uiso 0.828(15) 1 calc R U P
H1P2 H 0.542314 0.327388 0.597747 0.326 Uiso 0.828(15) 1 calc R U P
O2P O 0.6068(14) 0.342(2) 0.5929(14) 0.239(15) Uani 0.828(15) 1 d . U P
C3P C 0.6370(17) 0.301(2) 0.5810(15) 0.181(13) Uani 0.828(15) 1 d . U P
H3P1 H 0.625091 0.257953 0.582727 0.218 Uiso 0.828(15) 1 calc R U P
H3P2 H 0.670697 0.304717 0.601951 0.218 Uiso 0.828(15) 1 calc R U P
C4P C 0.6352(16) 0.318(2) 0.5339(16) 0.173(13) Uani 0.828(15) 1 d . U P
H4P1 H 0.601514 0.310638 0.513984 0.208 Uiso 0.828(15) 1 calc R U P
H4P2 H 0.657774 0.291280 0.521392 0.208 Uiso 0.828(15) 1 calc R U P
O5P O 0.6476(11) 0.3811(14) 0.5277(11) 0.182(10) Uani 0.828(15) 1 d . U P
C6P C 0.6534(16) 0.4027(19) 0.4839(15) 0.171(13) Uani 0.828(15) 1 d . U P
H6P1 H 0.622092 0.397427 0.459127 0.205 Uiso 0.828(15) 1 calc R U P
H6P2 H 0.678651 0.377281 0.473904 0.205 Uiso 0.828(15) 1 calc R U P
C7P C 0.6678(19) 0.467(2) 0.4855(19) 0.205(15) Uani 0.828(15) 1 d . U P
H7P1 H 0.685775 0.476496 0.460587 0.246 Uiso 0.828(15) 1 calc R U P
H7P2 H 0.688369 0.478361 0.517727 0.246 Uiso 0.828(15) 1 calc R U P
O8P O 0.6201(10) 0.4984(12) 0.4754(10) 0.176(9) Uani 0.828(15) 1 d . U P
C9P C 0.6287(15) 0.5661(19) 0.4907(14) 0.171(13) Uani 0.828(15) 1 d . U P
H9P1 H 0.642831 0.568337 0.526036 0.206 Uiso 0.828(15) 1 calc R U P
H9P2 H 0.652681 0.584763 0.474459 0.206 Uiso 0.828(15) 1 calc R U P
C10P C 0.5818(15) 0.602(2) 0.4779(13) 0.168(12) Uani 0.828(15) 1 d . U P
H10A H 0.583338 0.638879 0.499230 0.202 Uiso 0.828(15) 1 calc R U P
H10B H 0.553489 0.576117 0.480182 0.202 Uiso 0.828(15) 1 calc R U P
O11P O 0.5782(8) 0.6221(9) 0.4258(8) 0.132(7) Uani 0.828(15) 1 d . U P
C12P C 0.5680(12) 0.5787(15) 0.3857(11) 0.123(9) Uani 0.828(15) 1 d . U P
H12E H 0.597876 0.554188 0.385877 0.147 Uiso 0.828(15) 1 calc R U P
H12F H 0.541798 0.549549 0.389174 0.147 Uiso 0.828(15) 1 calc R U P
C13P C 0.5530(11) 0.6108(13) 0.3415(11) 0.112(8) Uani 0.828(15) 1 d . U P
H13I H 0.577604 0.643158 0.339882 0.134 Uiso 0.828(15) 1 calc R U P
H13J H 0.551625 0.581472 0.314521 0.134 Uiso 0.828(15) 1 calc R U P
O14P O 0.5078(7) 0.6383(8) 0.3360(7) 0.111(6) Uani 0.828(15) 1 d . U P
C15P C 0.4949(11) 0.6767(15) 0.2939(11) 0.117(9) Uani 0.828(15) 1 d . U P
H15I H 0.487662 0.650049 0.264769 0.141 Uiso 0.828(15) 1 calc R U P
H15J H 0.523180 0.703528 0.292608 0.141 Uiso 0.828(15) 1 calc R U P
C16P C 0.4515(11) 0.7162(14) 0.2938(11) 0.119(9) Uani 0.828(15) 1 d . U P
H16E H 0.444284 0.742544 0.264469 0.143 Uiso 0.828(15) 1 calc R U P
H16F H 0.422623 0.689310 0.292520 0.143 Uiso 0.828(15) 1 calc R U P
O17P O 0.4592(8) 0.7548(9) 0.3354(8) 0.132(7) Uani 0.828(15) 1 d . U P
C18P C 0.4160(14) 0.7881(17) 0.3417(13) 0.159(13) Uani 0.828(15) 1 d . U P
H18A H 0.386613 0.761219 0.332680 0.190 Uiso 0.828(15) 1 calc R U P
H18B H 0.410266 0.825565 0.320919 0.190 Uiso 0.828(15) 1 calc R U P
C19P C 0.3501(19) 0.336(2) 0.4138(18) 0.189(16) Uani 0.807(14) 1 d . U P
O20P O 0.3482(11) 0.3672(11) 0.4648(10) 0.164(9) Uani 0.807(14) 1 d . U P
C21P C 0.3062(14) 0.4011(16) 0.4540(12) 0.138(11) Uani 0.807(14) 1 d . U P
H21M H 0.277782 0.372539 0.445844 0.166 Uiso 0.807(14) 1 calc R U P
H21N H 0.305704 0.426929 0.425199 0.166 Uiso 0.807(14) 1 calc R U P
C22P C 0.3008(13) 0.4437(15) 0.4959(11) 0.123(9) Uani 0.807(14) 1 d . U P
H22I H 0.272531 0.472079 0.484906 0.147 Uiso 0.807(14) 1 calc R U P
H22J H 0.295164 0.418491 0.523041 0.147 Uiso 0.807(14) 1 calc R U P
O23P O 0.3452(9) 0.4787(10) 0.5113(8) 0.132(7) Uani 0.807(14) 1 d . U P
C24P C 0.3483(14) 0.5174(16) 0.5536(11) 0.128(10) Uani 0.807(14) 1 d . U P
H24E H 0.323250 0.550531 0.544725 0.153 Uiso 0.807(14) 1 calc R U P
H24F H 0.339031 0.491529 0.578698 0.153 Uiso 0.807(14) 1 calc R U P
C25P C 0.3897(14) 0.5432(15) 0.5727(13) 0.137(11) Uani 0.807(14) 1 d . U P
H25I H 0.387339 0.564645 0.602709 0.164 Uiso 0.807(14) 1 calc R U P
H25J H 0.396465 0.575072 0.550116 0.164 Uiso 0.807(14) 1 calc R U P
O26P O 0.4302(10) 0.5002(11) 0.5839(9) 0.158(8) Uani 0.807(14) 1 d . U P
C27P C 0.4785(15) 0.5277(18) 0.6003(13) 0.150(11) Uani 0.807(14) 1 d . U P
H27M H 0.502788 0.493647 0.604261 0.180 Uiso 0.807(14) 1 calc R U P
H27N H 0.483812 0.554620 0.573939 0.180 Uiso 0.807(14) 1 calc R U P
C28P C 0.4902(16) 0.564(2) 0.6441(13) 0.160(12) Uani 0.807(14) 1 d . U P
H28E H 0.472734 0.546442 0.667341 0.191 Uiso 0.807(14) 1 calc R U P
H28F H 0.525893 0.561238 0.658867 0.191 Uiso 0.807(14) 1 calc R U P
O29P O 0.4771(9) 0.6251(12) 0.6356(7) 0.142(8) Uani 0.807(14) 1 d . U P
C30P C 0.4775(15) 0.6595(18) 0.6785(13) 0.148(11) Uani 0.807(14) 1 d . U P
H30E H 0.506003 0.646859 0.704695 0.178 Uiso 0.807(14) 1 calc R U P
H30F H 0.447151 0.650617 0.689206 0.178 Uiso 0.807(14) 1 calc R U P
C31P C 0.4803(15) 0.7246(19) 0.6690(15) 0.157(12) Uani 0.807(14) 1 d . U P
H31E H 0.452708 0.735966 0.641429 0.188 Uiso 0.807(14) 1 calc R U P
H31F H 0.476410 0.748237 0.697558 0.188 Uiso 0.807(14) 1 calc R U P
O32P O 0.5249(10) 0.7424(12) 0.6582(8) 0.144(8) Uani 0.807(14) 1 d . U P
C33P C 0.5280(15) 0.8037(19) 0.6441(13) 0.149(12) Uani 0.807(14) 1 d . U P
H33M H 0.519644 0.830912 0.668911 0.179 Uiso 0.807(14) 1 calc R U P
H33N H 0.502899 0.810526 0.613547 0.179 Uiso 0.807(14) 1 calc R U P
C34P C 0.5741(15) 0.8227(18) 0.6373(14) 0.153(12) Uani 0.807(14) 1 d . U P
H34E H 0.599466 0.818895 0.668068 0.183 Uiso 0.807(14) 1 calc R U P
H34F H 0.572357 0.866857 0.627219 0.183 Uiso 0.807(14) 1 calc R U P
O35P O 0.5877(11) 0.7847(12) 0.6005(9) 0.18(1) Uani 0.807(14) 1 d . U P
C36P C 0.601(3) 0.813(3) 0.562(2) 0.25(2) Uani 0.807(14) 1 d . U P
O1W O 0.7202(8) 0.0238(9) -0.0531(7) 0.168(7) Uani 1 1 d . U .
O2W O 0.8978(8) 0.4001(10) 0.6660(6) 0.169(7) Uani 1 1 d . U .
O3W O 0.6645(7) -0.2713(10) 0.9100(7) 0.170(7) Uani 1 1 d . U .
O4W O 0.9467(10) 0.0884(13) 0.7123(8) 0.206(9) Uani 1 1 d . U .
O5W O 0.3080(12) 0.7978(13) 0.2077(10) 0.232(11) Uani 1 1 d . U .
O6W O 0.7276(10) 0.7690(15) 0.0815(10) 0.236(11) Uani 1 1 d . U .
O7W O 0.7564(13) 0.3631(14) 0.0880(9) 0.252(13) Uani 1 1 d . U .
O8W O 0.9428(13) 0.6189(15) 0.3649(12) 0.281(15) Uani 1 1 d . U .
O9W O 0.6856(12) 0.0718(14) 0.1006(8) 0.235(12) Uani 1 1 d . U .
O10W O 0.7199(12) -0.1186(16) 0.0381(10) 0.257(13) Uani 1 1 d . U .
O11W O 0.9003(11) 0.5333(15) 0.3109(12) 0.265(14) Uani 1 1 d . U .
O12W O 0.9250(13) 0.8433(19) 0.2811(14) 0.294(15) Uani 1 1 d . U .
O13W O 0.9617(12) 0.240(2) 0.7483(14) 0.320(18) Uani 1 1 d . U .
O14W O 0.5035(15) 0.453(2) 0.4814(17) 0.34(2) Uani 1 1 d . U .
O15W O 0.7312(15) -0.165(2) 0.9467(11) 0.312(18) Uani 1 1 d . U .
O16W O 0.9818(13) 0.388(2) 0.7342(11) 0.311(18) Uani 1 1 d . U .
O17W O 0.8005(15) -0.060(2) 0.0843(15) 0.34(2) Uani 1 1 d . U .
O18W O 0.6837(14) -0.0194(16) 0.0204(11) 0.279(15) Uani 1 1 d . U .
O19W O 0.6889(19) 0.305(2) 0.3236(17) 0.36(2) Uani 1 1 d . U .
O20W O 0.4657(18) 1.166(2) 0.4276(14) 0.34(2) Uani 1 1 d . U .
O21W O 0.8266(18) 0.806(3) 0.9638(16) 0.37(2) Uani 1 1 d . U .
O22W O 0.6421(17) 0.010(2) 0.0621(13) 0.312(18) Uani 1 1 d . U .
O23W O 0.7415(18) 0.273(2) 0.1399(18) 0.36(2) Uani 1 1 d . U .
O24W O 0.0730(14) 0.055(2) 0.9389(17) 0.35(2) Uani 1 1 d . U .
O25W O 0.0850(19) 0.182(2) 0.7978(18) 0.39(2) Uani 1 1 d . U .
O26W O 1.0039(15) 0.200(2) 0.8328(15) 0.34(2) Uani 1 1 d . U .
O27W O 0.3981(16) 1.123(3) 0.344(2) 0.39(2) Uani 1 1 d . U .
O28W O 0.5243(14) 0.194(2) 0.5174(14) 0.35(2) Uani 1 1 d . U .
O29W O 0.0068(16) 0.072(3) 0.8039(18) 0.37(2) Uani 1 1 d . U .
O30W O 0.9628(13) 0.708(2) 0.2933(14) 0.34(2) Uani 1 1 d . U .
O31W O 0.7328(17) -0.304(2) 0.9992(15) 0.192(17) Uani 0.5 1 d . U P
O32W O 0.6220(13) 0.5498(19) 0.6114(11) 0.161(16) Uani 0.5 1 d . U P
O33W O 0.8179(16) 0.007(3) -0.0030(14) 0.22(2) Uani 0.5 1 d . U P
O34W O 0.7815(15) 0.358(2) 0.2488(12) 0.172(16) Uani 0.5 1 d . U P
O35W O 0.7679(18) 0.275(4) 0.235(2) 0.24(2) Uani 0.5 1 d . U P
O36W O 0.843(3) 0.272(3) 0.182(3) 0.33(3) Uani 0.5 1 d . U P
O37W O 0.967(3) 0.801(4) 0.8258(19) 0.28(3) Uani 0.5 1 d . U P

loop_
_atom_site_aniso_label
_atom_site_aniso_U_11
_atom_site_aniso_U_22
_atom_site_aniso_U_33
_atom_site_aniso_U_23
_atom_site_aniso_U_13
_atom_site_aniso_U_12
Mg1 0.049(4) 0.040(3) 0.063(3) 0.006(3) 0.024(3) -0.005(3)
O3AB 0.111(11) 0.100(11) 0.149(12) 0.028(9) 0.028(9) 0.013(9)
O4AB 0.146(13) 0.129(13) 0.12(1) -0.031(9) 0.052(9) -0.040(10)
Mg2 0.053(4) 0.033(3) 0.048(3) -0.010(2) 0.007(2) -0.007(3)
O3CD 0.151(14) 0.100(11) 0.12(1) -0.022(9) 0.027(10) 0.024(10)
O4CD 0.126(11) 0.091(10) 0.116(10) -0.001(8) 0.044(9) -0.014(8)
N1A 0.118(14) 0.121(15) 0.175(17) 0.045(13) 0.051(12) -0.001(11)
O1A 0.100(9) 0.083(9) 0.099(9) 0.011(7) 0.043(8) 0.007(8)
O2A 0.098(9) 0.075(9) 0.116(9) 0.019(7) 0.040(8) 0.007(8)
O5A 0.093(10) 0.076(10) 0.136(11) -0.004(8) 0.040(9) -0.006(8)
O6A 0.108(12) 0.157(14) 0.120(11) 0.042(9) 0.028(9) 0.00(1)
O7A 0.117(14) 0.091(14) 0.32(3) 0.024(13) 0.075(16) 0.019(11)
O8A 0.19(2) 0.35(3) 0.180(17) 0.03(2) 0.022(17) 0.05(2)
O9A 0.153(16) 0.204(19) 0.211(17) 0.054(14) 0.057(13) 0.016(13)
O10A 0.10(1) 0.131(12) 0.103(10) 0.029(9) 0.034(8) 0.004(9)
O11A 0.107(10) 0.117(12) 0.103(10) -0.003(8) 0.024(8) -0.022(9)
O12A 0.113(13) 0.31(3) 0.143(14) -0.081(16) 0.022(11) -0.016(15)
O13A 0.179(15) 0.157(15) 0.12(1) 0.018(10) 0.033(10) 0.040(12)
O14A 0.202(18) 0.24(2) 0.182(16) -0.054(15) 0.062(14) -0.050(15)
O15A 0.180(19) 0.30(3) 0.22(2) -0.07(2) 0.038(15) -0.01(2)
O16A 0.21(2) 0.36(3) 0.166(18) -0.08(2) 0.046(16) 0.01(2)
O17A 0.112(11) 0.092(10) 0.116(10) 0.024(8) 0.042(8) 0.006(8)
O18A 0.108(11) 0.102(11) 0.117(9) 0.012(9) 0.030(8) -0.004(9)
O19A 0.137(14) 0.138(13) 0.11(1) 0.018(9) 0.040(9) -0.020(11)
O20A 0.108(11) 0.09(1) 0.109(9) 0.017(8) 0.038(8) -0.007(8)
O21A 0.115(11) 0.075(9) 0.113(9) 0.009(8) 0.042(8) -0.009(8)
O22A 0.117(12) 0.115(12) 0.090(9) 0.032(8) 0.016(8) -0.018(9)
O23A 0.097(10) 0.087(10) 0.126(10) -0.002(8) 0.038(8) -0.008(8)
O24A 0.116(11) 0.132(12) 0.090(9) -0.003(8) 0.024(8) -0.041(10)
O25A 0.148(14) 0.198(18) 0.147(14) -0.019(13) 0.066(12) -0.045(14)
O26A 0.119(14) 0.160(15) 0.25(2) 0.057(14) 0.062(14) 0.017(12)
C1A 0.098(12) 0.078(13) 0.084(12) 0.000(9) 0.029(9) -0.011(10)
C2A 0.096(11) 0.075(13) 0.083(12) -0.011(8) 0.036(10) 0.003(11)
C3A 0.085(11) 0.078(13) 0.097(13) -0.001(9) 0.031(10) 0.001(10)
C4A 0.087(12) 0.081(14) 0.087(12) -0.003(9) 0.025(10) -0.011(11)
C5A 0.087(11) 0.080(14) 0.071(11) -0.014(8) 0.024(9) -0.003(10)
C6A 0.089(12) 0.068(14) 0.106(13) 0.003(10) 0.025(10) -0.013(11)
C7A 0.097(13) 0.074(14) 0.099(13) 0.008(10) 0.028(10) -0.009(11)
C8A 0.098(13) 0.091(15) 0.091(12) 0.005(10) 0.015(10) -0.004(11)
C9A 0.099(14) 0.088(15) 0.084(12) 0.00(1) 0.021(10) -0.005(11)
C10A 0.093(12) 0.067(13) 0.095(12) 0.003(9) 0.036(10) -0.002(10)
C11A 0.089(13) 0.064(13) 0.093(12) 0.002(9) 0.035(10) -0.008(10)
C12A 0.083(11) 0.065(13) 0.095(12) 0.004(9) 0.031(9) -0.005(10)
C13A 0.092(13) 0.096(14) 0.090(12) 0.014(10) 0.028(10) 0.001(11)
C14A 0.093(13) 0.086(14) 0.110(13) 0.023(10) 0.034(9) 0.007(10)
C15A 0.117(15) 0.121(17) 0.139(16) 0.040(11) 0.038(11) 0.016(13)
C16A 0.100(15) 0.130(19) 0.19(2) 0.038(15) 0.037(15) 0.013(12)
C17A 0.135(16) 0.143(19) 0.174(18) 0.027(15) 0.059(13) -0.002(15)
C18A 0.17(2) 0.21(3) 0.187(19) 0.050(19) 0.057(17) 0.034(19)
C20A 0.14(2) 0.24(3) 0.135(16) 0.063(19) 0.013(16) 0.02(2)
C21A 0.103(17) 0.116(19) 0.141(18) 0.027(14) 0.028(14) 0.022(14)
C22A 0.101(13) 0.089(15) 0.095(11) 0.002(11) 0.016(11) -0.008(10)
C23A 0.126(15) 0.113(17) 0.102(11) 0.006(12) 0.026(11) -0.006(13)
C24A 0.120(14) 0.114(17) 0.109(11) 0.014(13) 0.013(11) 0.010(12)
C25A 0.120(15) 0.135(19) 0.110(12) 0.006(13) 0.036(12) -0.010(13)
C26A 0.109(14) 0.129(18) 0.115(12) -0.010(13) 0.015(11) -0.024(12)
C27A 0.126(18) 0.21(3) 0.16(2) -0.05(2) 0.013(16) -0.07(2)
C28A 0.18(2) 0.19(2) 0.158(18) -0.005(16) 0.049(14) 0.024(17)
C29A 0.17(2) 0.16(2) 0.173(18) -0.006(16) 0.050(14) -0.003(17)
C30A 0.177(19) 0.18(2) 0.141(17) 0.024(15) 0.047(13) 0.019(16)
C31A 0.21(2) 0.24(3) 0.169(19) -0.025(19) 0.075(15) -0.029(18)
C32A 0.20(2) 0.24(3) 0.19(2) -0.01(2) 0.058(16) -0.006(18)
C33A 0.24(3) 0.45(6) 0.33(5) -0.01(4) 0.12(3) -0.10(3)
C34A 0.107(15) 0.084(14) 0.117(12) 0.010(12) 0.038(9) -0.008(11)
C35A 0.098(14) 0.073(13) 0.110(12) 0.018(11) 0.031(11) -0.006(10)
C36A 0.087(13) 0.088(14) 0.113(12) 0.024(12) 0.024(9) 0.007(10)
C37A 0.101(14) 0.104(16) 0.108(12) 0.013(12) 0.027(9) -0.005(11)
C38A 0.098(14) 0.124(17) 0.124(13) -0.007(13) 0.032(10) -0.019(12)
C39A 0.120(18) 0.22(3) 0.122(16) 0.002(18) 0.025(12) -0.049(19)
C40A 0.100(14) 0.083(14) 0.119(11) 0.007(12) 0.032(12) -0.005(10)
C41A 0.109(14) 0.105(15) 0.104(13) 0.021(12) 0.022(11) -0.021(11)
C42A 0.114(14) 0.093(14) 0.102(11) 0.020(11) 0.026(10) -0.017(11)
C43A 0.112(16) 0.103(14) 0.106(11) 0.027(11) 0.033(11) -0.019(10)
C44A 0.112(15) 0.098(14) 0.124(13) -0.006(13) 0.039(11) -0.009(11)
C45A 0.14(2) 0.092(16) 0.124(13) -0.001(13) 0.037(13) -0.007(14)
C46A 0.106(13) 0.094(16) 0.111(13) 0.013(11) 0.035(11) 0.005(12)
C47A 0.107(13) 0.117(17) 0.124(14) 0.024(12) 0.020(11) -0.012(12)
C48A 0.121(15) 0.138(16) 0.113(13) 0.001(12) 0.031(12) -0.026(12)
C49A 0.115(15) 0.129(17) 0.118(13) 0.000(11) 0.038(12) -0.028(13)
C50A 0.130(16) 0.17(2) 0.115(14) -0.017(13) 0.041(13) -0.024(15)
C51A 0.19(3) 0.38(5) 0.114(17) 0.02(2) 0.056(18) -0.08(3)
C52A 0.15(2) 0.21(3) 0.15(2) -0.012(19) -0.018(19) -0.07(2)
C53A 0.099(15) 0.117(17) 0.157(15) 0.009(13) 0.056(11) 0.009(13)
C54A 0.133(18) 0.135(18) 0.138(15) -0.018(13) 0.058(12) 0.023(13)
C55A 0.127(19) 0.16(2) 0.161(17) -0.031(16) 0.044(14) 0.023(14)
C56A 0.18(2) 0.17(2) 0.149(18) -0.042(17) 0.043(15) 0.019(18)
C57A 0.22(3) 0.21(3) 0.16(2) -0.016(17) 0.063(18) 0.012(19)
C58A 0.17(2) 0.21(2) 0.154(18) 0.033(18) 0.082(15) 0.021(17)
C59A 0.17(2) 0.19(2) 0.152(18) 0.028(16) 0.073(14) 0.019(17)
C60A 0.17(3) 0.24(4) 0.26(4) 0.11(4) 0.04(3) 0.04(3)
N1B 0.158(16) 0.121(15) 0.118(12) 0.015(10) 0.055(12) -0.022(12)
O1B 0.096(10) 0.086(9) 0.109(8) -0.012(7) 0.037(8) 0.003(7)
O2B 0.105(10) 0.071(9) 0.119(9) 0.008(7) 0.057(8) 0.000(7)
O5B 0.123(12) 0.066(9) 0.108(9) -0.001(7) 0.042(9) 0.009(8)
O6B 0.107(11) 0.147(14) 0.114(11) 0.00(1) 0.022(9) 0.001(9)
O7B 0.27(2) 0.083(13) 0.134(13) -0.003(10) 0.080(14) 0.003(13)
O8B 0.20(2) 0.39(4) 0.26(3) 0.02(3) 0.02(2) 0.04(3)
O9B 0.32(3) 0.31(3) 0.149(17) -0.038(19) 0.084(18) -0.09(2)
O10B 0.113(11) 0.115(11) 0.117(10) 0.007(8) 0.048(9) -0.025(9)
O11B 0.107(11) 0.106(11) 0.104(9) 0.023(8) 0.029(8) 0.017(9)
O12B 0.166(16) 0.210(19) 0.118(11) 0.010(12) 0.050(11) 0.046(14)
O13B 0.121(11) 0.150(14) 0.119(11) -0.006(10) 0.030(9) -0.013(10)
O14B 0.170(17) 0.23(2) 0.203(16) -0.018(15) 0.066(14) 0.018(15)
O15B 0.23(2) 0.54(5) 0.26(2) 0.00(3) 0.04(2) 0.12(3)
O16B 0.23(2) 0.34(3) 0.28(3) 0.01(3) 0.13(2) 0.10(2)
O17B 0.105(10) 0.088(10) 0.112(10) 0.003(8) 0.047(8) 0.002(8)
O18B 0.096(10) 0.118(11) 0.113(10) 0.007(9) 0.041(7) -0.005(9)
O19B 0.116(12) 0.196(17) 0.109(11) 0.038(11) 0.042(9) 0.014(12)
O20B 0.126(11) 0.097(10) 0.096(9) 0.012(7) 0.047(8) -0.006(9)
O21B 0.101(9) 0.096(10) 0.093(9) 0.012(8) 0.021(8) -0.010(8)
O22B 0.131(14) 0.152(13) 0.110(11) 0.010(9) 0.036(10) -0.024(11)
O23B 0.112(11) 0.116(11) 0.095(9) 0.007(8) 0.025(8) -0.006(9)
O24B 0.120(11) 0.175(15) 0.104(10) 0.022(10) 0.032(9) -0.018(10)
O25B 0.22(2) 0.22(2) 0.117(12) 0.029(13) 0.055(13) -0.060(17)
O26B 0.23(2) 0.163(15) 0.107(12) -0.007(11) 0.017(13) -0.036(14)
C1B 0.108(14) 0.093(14) 0.087(11) 0.011(10) 0.048(9) 0.000(11)
C2B 0.086(13) 0.098(14) 0.112(11) 0.010(11) 0.041(10) 0.013(10)
C3B 0.085(13) 0.084(14) 0.106(11) 0.002(10) 0.046(10) 0.012(9)
C4B 0.094(13) 0.090(15) 0.106(11) 0.011(11) 0.04(1) 0.007(10)
C5B 0.103(13) 0.060(13) 0.096(11) 0.014(9) 0.038(10) 0.002(9)
C6B 0.083(13) 0.105(16) 0.102(12) 0.015(11) 0.023(10) 0.006(10)
C7B 0.097(14) 0.112(16) 0.098(12) 0.015(11) 0.029(10) -0.007(11)
C8B 0.097(14) 0.112(17) 0.094(12) 0.030(11) 0.031(11) -0.008(11)
C9B 0.096(14) 0.096(15) 0.099(13) 0.016(11) 0.035(10) 0.004(11)
C10B 0.093(13) 0.072(13) 0.095(11) 0.017(10) 0.032(9) 0.012(10)
C11B 0.089(13) 0.109(16) 0.082(12) 0.024(10) 0.030(9) 0.001(11)
C12B 0.078(12) 0.085(14) 0.104(11) 0.005(10) 0.040(9) 0.017(9)
C13B 0.115(15) 0.119(16) 0.094(12) 0.003(11) 0.048(10) -0.023(12)
C14B 0.095(13) 0.090(14) 0.101(11) -0.003(10) 0.045(9) -0.004(10)
C15B 0.119(15) 0.100(15) 0.109(13) 0.000(11) 0.039(10) -0.017(10)
C16B 0.16(2) 0.101(16) 0.123(14) -0.006(11) 0.044(14) -0.026(14)
C17B 0.166(17) 0.16(2) 0.145(15) -0.003(16) 0.066(13) -0.017(16)
C18B 0.20(2) 0.16(2) 0.142(17) 0.000(18) 0.042(15) -0.03(2)
C20B 0.113(16) 0.21(3) 0.123(19) -0.035(19) 0.023(14) -0.026(18)
C21B 0.081(16) 0.14(2) 0.143(18) -0.004(14) 0.020(13) -0.002(13)
C22B 0.090(12) 0.096(15) 0.096(12) 0.015(10) 0.023(10) 0.007(12)
C23B 0.098(12) 0.17(2) 0.099(13) 0.017(13) 0.025(11) -0.003(14)
C24B 0.113(12) 0.110(16) 0.112(13) 0.003(12) 0.035(11) -0.012(12)
C25B 0.111(13) 0.147(19) 0.109(13) -0.001(13) 0.038(11) 0.003(14)
C26B 0.115(13) 0.130(18) 0.108(12) 0.007(12) 0.026(11) -0.002(14)
C27B 0.17(2) 0.17(3) 0.102(15) 0.003(16) 0.001(15) 0.04(2)
C28B 0.136(17) 0.15(2) 0.21(2) -0.037(18) 0.058(15) -0.028(14)
C29B 0.21(2) 0.26(3) 0.20(2) -0.01(2) 0.036(16) 0.08(2)
C30B 0.22(2) 0.24(3) 0.20(2) -0.02(2) 0.065(17) 0.06(2)
C31B 0.19(2) 0.20(2) 0.218(19) 0.01(2) 0.058(16) 0.012(19)
C32B 0.18(2) 0.28(3) 0.199(19) -0.02(2) 0.071(16) 0.05(2)
C33B 0.28(4) 0.35(5) 0.20(2) 0.02(3) 0.07(3) 0.04(4)
C34B 0.093(12) 0.067(12) 0.083(12) -0.011(9) 0.038(8) -0.014(11)
C35B 0.106(13) 0.079(14) 0.115(14) 0.019(10) 0.037(11) -0.011(12)
C36B 0.111(13) 0.097(14) 0.088(12) 0.005(10) 0.034(9) -0.024(12)
C37B 0.096(12) 0.111(16) 0.099(13) 0.004(11) 0.033(9) -0.031(12)
C38B 0.099(13) 0.101(15) 0.121(14) 0.004(11) 0.043(10) -0.011(12)
C39B 0.123(17) 0.21(3) 0.121(16) 0.030(18) 0.033(12) 0.01(2)
C40B 0.094(11) 0.114(16) 0.096(13) 0.012(11) 0.034(11) -0.011(13)
C41B 0.108(15) 0.137(17) 0.084(12) 0.017(11) 0.012(10) -0.007(13)
C42B 0.122(13) 0.095(14) 0.096(13) 0.00(1) 0.027(11) -0.004(12)
C43B 0.118(13) 0.121(15) 0.080(13) 0.019(10) 0.016(11) -0.010(13)
C44B 0.106(13) 0.115(14) 0.094(13) 0.024(11) 0.032(11) -0.006(12)
C45B 0.114(14) 0.13(2) 0.110(16) 0.032(14) 0.032(13) -0.004(15)
C46B 0.107(14) 0.119(17) 0.104(12) 0.012(12) 0.034(12) 0.003(11)
C47B 0.113(14) 0.122(17) 0.109(13) 0.023(12) 0.026(11) -0.011(13)
C48B 0.162(16) 0.150(18) 0.113(15) 0.016(12) 0.034(14) -0.012(14)
C49B 0.166(16) 0.139(18) 0.117(14) 0.023(13) 0.049(13) -0.020(13)
C50B 0.143(16) 0.20(2) 0.111(14) 0.008(14) 0.060(13) 0.011(15)
C51B 0.17(2) 0.29(4) 0.19(3) 0.05(3) 0.08(2) -0.04(2)
C52B 0.18(2) 0.22(3) 0.116(19) 0.034(19) -0.008(18) 0.01(2)
C53B 0.179(17) 0.16(2) 0.138(18) 0.012(16) 0.068(13) -0.027(16)
C54B 0.145(16) 0.14(2) 0.17(2) 0.004(15) 0.073(14) 0.013(14)
C55B 0.18(2) 0.17(2) 0.17(2) 0.007(16) 0.064(16) 0.015(18)
C56B 0.19(2) 0.18(2) 0.20(2) 0.009(19) 0.050(17) 0.031(18)
C57B 0.18(2) 0.20(3) 0.21(2) 0.009(18) 0.075(19) 0.027(17)
C58B 0.156(18) 0.16(2) 0.18(2) -0.022(16) 0.080(15) 0.003(17)
C59B 0.156(18) 0.17(2) 0.144(18) -0.011(16) 0.081(14) -0.005(15)
N1C 0.125(14) 0.087(12) 0.096(10) -0.019(9) 0.02(1) 0.009(10)
O1C 0.114(11) 0.083(9) 0.085(8) -0.014(7) 0.007(8) 0.009(8)
O2C 0.093(9) 0.097(10) 0.098(8) -0.008(8) 0.004(7) 0.009(8)
O5C 0.134(13) 0.086(11) 0.127(10) -0.016(9) 0.033(10) 0.022(9)
O6C 0.104(11) 0.098(11) 0.106(9) -0.011(8) 0.015(9) -0.009(8)
O7C 0.161(16) 0.094(12) 0.111(11) -0.026(9) 0.004(10) -0.013(10)
O8C 0.21(2) 0.25(3) 0.20(2) -0.078(19) 0.001(15) 0.09(2)
O9C 0.235(19) 0.159(16) 0.141(14) -0.053(12) -0.010(12) 0.070(14)
O10C 0.133(13) 0.093(12) 0.173(13) -0.011(10) -0.033(10) 0.028(9)
O11C 0.142(13) 0.100(12) 0.144(12) 0.011(10) -0.006(10) -0.002(10)
O12C 0.160(17) 0.20(2) 0.144(14) -0.005(12) 0.004(12) -0.051(14)
O13C 0.161(14) 0.162(16) 0.200(17) 0.019(13) 0.008(11) 0.037(12)
O14C 0.23(3) 0.17(2) 0.27(3) 0.07(2) 0.10(2) 0.061(18)
O15C 0.15(3) 0.23(3) 0.37(5) -0.03(3) -0.01(3) -0.02(2)
O16C 0.29(4) 0.43(6) 0.24(4) -0.09(4) 0.12(3) -0.02(4)
O17C 0.087(9) 0.077(9) 0.093(9) -0.003(7) 0.010(7) 0.012(7)
O18C 0.085(9) 0.099(10) 0.083(8) 0.009(7) 0.015(6) 0.008(8)
O19C 0.102(11) 0.202(18) 0.110(11) 0.050(11) -0.006(9) 0.015(12)
O20C 0.088(9) 0.085(10) 0.098(9) -0.003(7) 0.004(7) 0.000(8)
O21C 0.093(9) 0.109(11) 0.123(10) 0.030(9) -0.002(8) -0.002(9)
O22C 0.106(12) 0.138(13) 0.107(11) 0.009(9) 0.021(9) -0.034(10)
O23C 0.164(14) 0.085(10) 0.108(10) -0.005(8) 0.036(9) -0.010(9)
O24C 0.140(12) 0.124(12) 0.107(10) 0.002(9) 0.039(8) 0.00(1)
O25C 0.24(2) 0.142(15) 0.151(13) 0.015(11) 0.112(14) 0.035(14)
O26C 0.196(18) 0.137(14) 0.147(13) -0.001(11) 0.053(12) 0.032(12)
C1C 0.089(14) 0.067(13) 0.095(11) 0.004(9) 0.016(9) -0.004(9)
C2C 0.097(14) 0.066(13) 0.08(1) -0.008(10) 0.012(10) 0.000(9)
C3C 0.089(13) 0.057(13) 0.084(10) -0.013(9) -0.002(9) -0.004(9)
C4C 0.095(13) 0.063(13) 0.09(1) -0.010(10) 0.000(10) -0.003(9)
C5C 0.095(14) 0.092(15) 0.092(10) -0.008(11) 0.001(10) 0.013(11)
C6C 0.103(15) 0.091(16) 0.125(12) -0.026(13) 0.000(11) 0.005(11)
C7C 0.123(16) 0.068(14) 0.133(12) -0.003(12) 0.017(11) 0.024(12)
C8C 0.105(15) 0.089(16) 0.124(12) 0.010(12) 0.011(11) 0.017(12)
C9C 0.128(16) 0.075(15) 0.106(13) -0.017(11) -0.016(11) 0.027(12)
C10C 0.100(14) 0.079(14) 0.094(11) -0.009(11) -0.013(10) 0.010(11)
C11C 0.112(15) 0.090(15) 0.089(12) 0.001(11) -0.004(10) 0.015(11)
C12C 0.101(13) 0.052(12) 0.086(10) -0.003(10) 0.001(9) 0.002(10)
C13C 0.112(15) 0.074(13) 0.083(12) -0.013(9) 0.005(10) 0.00(1)
C14C 0.101(14) 0.075(13) 0.089(11) -0.006(9) 0.009(10) 0.012(10)
C15C 0.095(14) 0.094(14) 0.090(11) 0.001(10) 0.009(10) 0.001(9)
C16C 0.104(16) 0.090(15) 0.092(11) -0.012(10) 0.008(11) 0.015(11)
C17C 0.146(18) 0.113(16) 0.091(12) -0.018(10) 0.000(12) 0.015(13)
C18C 0.18(2) 0.140(19) 0.119(17) -0.039(14) 0.020(14) 0.026(16)
C20C 0.096(16) 0.20(3) 0.14(2) -0.06(2) 0.017(16) -0.003(16)
C21C 0.14(2) 0.082(17) 0.16(2) -0.009(14) 0.038(16) 0.027(14)
C22C 0.115(14) 0.107(18) 0.153(15) -0.006(14) -0.004(12) -0.001(13)
C23C 0.140(15) 0.14(2) 0.181(19) -0.014(16) -0.006(14) 0.029(15)
C24C 0.113(14) 0.15(2) 0.145(16) 0.017(14) 0.003(12) 0.002(13)
C25C 0.121(14) 0.119(18) 0.142(16) 0.028(13) 0.009(12) -0.009(13)
C26C 0.123(14) 0.140(19) 0.127(15) 0.006(13) 0.015(12) 0.000(14)
C27C 0.16(3) 0.29(4) 0.15(2) 0.03(2) 0.051(19) 0.00(3)
C28C 0.15(2) 0.18(2) 0.17(3) -0.04(2) -0.001(18) 0.017(18)
C29C 0.17(2) 0.12(2) 0.18(3) -0.02(2) -0.003(19) -0.001(18)
C30C 0.19(3) 0.24(3) 0.26(3) -0.03(3) 0.05(2) 0.03(2)
C31C 0.24(3) 0.26(3) 0.25(3) 0.01(3) 0.12(3) 0.03(2)
C32C 0.26(3) 0.29(3) 0.26(3) 0.03(3) 0.09(2) 0.03(2)
C33C 0.28(5) 0.27(3) 0.47(7) 0.04(4) 0.27(5) 0.04(3)
C34C 0.086(12) 0.101(15) 0.088(13) -0.008(10) 0.016(8) -0.004(12)
C35C 0.093(12) 0.122(15) 0.066(11) 0.000(9) 0.027(9) 0.010(12)
C36C 0.115(13) 0.109(15) 0.080(13) -0.003(10) 0.013(9) 0.007(13)
C37C 0.092(12) 0.099(14) 0.079(12) 0.017(10) 0.005(8) 0.023(11)
C38C 0.091(12) 0.111(15) 0.098(14) 0.026(11) -0.002(9) 0.023(12)
C39C 0.095(16) 0.17(2) 0.15(2) 0.047(18) 0.015(14) -0.004(17)
C40C 0.102(13) 0.106(16) 0.097(12) 0.017(11) 0.009(10) 0.012(13)
C41C 0.118(15) 0.144(18) 0.098(12) 0.013(12) 0.025(10) -0.003(14)
C42C 0.131(14) 0.083(14) 0.102(13) 0.019(11) 0.008(11) 0.006(13)
C43C 0.138(14) 0.120(16) 0.082(14) 0.004(10) 0.005(12) -0.016(15)
C44C 0.117(14) 0.122(16) 0.135(15) 0.048(13) -0.022(12) -0.011(15)
C45C 0.099(15) 0.13(2) 0.18(2) 0.059(18) -0.018(15) -0.034(16)
C46C 0.143(17) 0.102(16) 0.105(13) -0.007(13) 0.032(10) 0.004(13)
C47C 0.170(19) 0.126(18) 0.137(15) -0.030(14) 0.055(14) -0.031(14)
C48C 0.149(18) 0.134(17) 0.164(16) 0.006(16) 0.070(12) 0.026(13)
C49C 0.161(17) 0.135(18) 0.140(14) -0.010(14) 0.074(12) 0.016(13)
C50C 0.175(18) 0.101(16) 0.096(12) -0.012(13) 0.036(11) 0.001(13)
C51C 0.20(2) 0.17(3) 0.114(17) -0.023(18) -0.004(15) 0.03(2)
C52C 0.21(3) 0.16(2) 0.25(3) -0.01(2) 0.13(2) -0.015(19)
C53C 0.151(19) 0.135(17) 0.111(15) 0.000(12) 0.010(14) 0.016(14)
C54C 0.164(17) 0.106(15) 0.124(17) 0.012(13) 0.026(16) 0.011(13)
C55C 0.127(17) 0.114(16) 0.126(17) 0.008(14) 0.019(14) 0.010(13)
C56C 0.156(17) 0.099(16) 0.123(17) 0.006(14) 0.030(16) 0.014(14)
C57C 0.143(16) 0.106(16) 0.137(18) 0.006(14) -0.002(17) 0.026(15)
C58C 0.152(19) 0.123(18) 0.21(2) -0.002(17) 0.003(18) 0.017(14)
C59C 0.162(17) 0.115(18) 0.18(2) -0.025(17) 0.011(18) 0.005(14)
C60C 0.34(4) 0.14(3) 0.16(2) -0.03(2) 0.05(3) 0.11(3)
N1D 0.123(12) 0.102(14) 0.154(15) 0.016(12) -0.001(12) -0.016(11)
O1D 0.099(9) 0.091(10) 0.100(9) 0.013(7) 0.006(8) -0.008(8)
O2D 0.103(9) 0.096(10) 0.082(8) -0.008(7) -0.002(8) 0.001(8)
O5D 0.124(11) 0.111(12) 0.110(11) -0.004(9) 0.016(9) -0.008(10)
O6D 0.105(11) 0.131(13) 0.136(11) -0.017(9) 0.022(10) -0.009(10)
O7D 0.138(14) 0.114(14) 0.152(15) 0.010(11) 0.001(11) -0.028(11)
O8D 0.167(18) 0.24(2) 0.202(19) 0.085(19) 0.021(14) -0.009(17)
O9D 0.178(17) 0.22(2) 0.241(19) 0.070(17) 0.025(14) -0.045(15)
O10D 0.184(14) 0.083(11) 0.134(11) 0.018(9) -0.046(10) -0.021(10)
O11D 0.176(14) 0.094(12) 0.142(12) -0.007(10) -0.003(11) 0.033(11)
O12D 0.160(17) 0.27(2) 0.155(16) -0.014(16) 0.015(13) -0.015(16)
O13D 0.22(2) 0.22(2) 0.153(14) 0.038(13) -0.021(12) -0.008(16)
O14D 0.21(3) 0.19(2) 0.23(2) 0.089(18) 0.050(19) 0.038(19)
O15D 0.33(4) 0.21(3) 0.19(2) 0.03(2) 0.00(2) -0.05(3)
O16D 0.22(3) 0.24(3) 0.22(3) -0.01(2) 0.06(2) -0.05(3)
O17D 0.094(10) 0.083(9) 0.077(8) -0.003(7) 0.004(7) -0.001(7)
O18D 0.101(11) 0.107(10) 0.080(8) 0.006(8) 0.000(7) -0.005(8)
O19D 0.152(15) 0.175(16) 0.079(9) -0.011(10) 0.012(9) 0.065(12)
O20D 0.098(10) 0.084(9) 0.088(9) -0.003(7) 0.006(7) 0.008(8)
O21D 0.126(10) 0.081(9) 0.080(8) -0.006(7) 0.011(7) 0.025(8)
O22D 0.139(13) 0.093(11) 0.107(10) -0.012(9) 0.037(9) 0.018(9)
O23D 0.112(11) 0.089(10) 0.126(10) -0.010(8) 0.032(8) 0.012(8)
O24D 0.136(12) 0.106(12) 0.165(13) -0.014(10) 0.042(9) 0.013(10)
O25D 0.152(15) 0.177(18) 0.212(18) 0.030(14) 0.089(14) 0.007(13)
O26D 0.166(16) 0.107(13) 0.200(16) 0.014(10) 0.082(13) -0.008(11)
C1D 0.099(12) 0.075(13) 0.082(12) -0.017(9) -0.001(9) -0.006(9)
C2D 0.091(11) 0.091(15) 0.090(13) -0.006(9) 0.002(11) -0.005(12)
C3D 0.089(11) 0.094(15) 0.086(13) -0.009(9) -0.004(10) -0.003(11)
C4D 0.097(11) 0.078(14) 0.077(12) -0.016(9) 0.002(10) 0.009(11)
C5D 0.098(12) 0.091(15) 0.090(13) -0.003(10) -0.005(10) -0.008(12)
C6D 0.117(13) 0.087(15) 0.098(13) 0.006(11) 0.015(11) -0.001(13)
C7D 0.126(14) 0.106(17) 0.100(13) -0.003(11) 0.004(11) -0.016(13)
C8D 0.134(14) 0.058(15) 0.139(15) 0.017(11) -0.018(12) -0.017(13)
C9D 0.089(14) 0.076(15) 0.118(14) 0.006(11) -0.022(10) -0.012(11)
C10D 0.094(12) 0.075(15) 0.125(14) 0.003(11) -0.017(11) 0.004(12)
C11D 0.100(14) 0.086(16) 0.123(14) -0.003(11) -0.012(11) 0.004(12)
C12D 0.089(11) 0.064(14) 0.126(14) 0.004(10) -0.001(10) 0.004(11)
C13D 0.096(14) 0.087(15) 0.132(15) 0.006(11) 0.004(11) -0.004(11)
C14D 0.085(12) 0.090(14) 0.101(13) -0.002(10) -0.005(9) -0.003(10)
C15D 0.097(13) 0.093(14) 0.096(14) -0.005(10) 0.003(10) -0.005(11)
C16D 0.104(13) 0.106(16) 0.113(16) 0.031(12) 0.006(12) -0.020(11)
C17D 0.112(14) 0.138(18) 0.140(17) -0.002(13) -0.005(13) -0.018(12)
C18D 0.17(2) 0.17(2) 0.19(2) 0.038(18) 0.013(15) -0.029(18)
C20D 0.13(2) 0.21(3) 0.112(15) -0.018(17) 0.016(16) 0.01(2)
C21D 0.15(2) 0.114(18) 0.081(14) 0.013(12) 0.010(13) -0.004(15)
C22D 0.148(16) 0.085(16) 0.131(14) 0.009(13) -0.011(12) -0.020(13)
C23D 0.19(2) 0.17(2) 0.135(14) 0.026(16) -0.022(13) -0.036(18)
C24D 0.160(18) 0.16(2) 0.120(15) 0.002(14) -0.020(12) -0.011(16)
C25D 0.172(19) 0.15(2) 0.142(15) -0.012(16) 0.001(14) 0.029(16)
C26D 0.141(17) 0.18(2) 0.144(15) 0.004(16) 0.016(13) 0.004(16)
C27D 0.19(3) 0.36(5) 0.21(3) -0.01(3) 0.06(2) 0.06(3)
C28D 0.15(3) 0.20(2) 0.18(2) 0.03(2) -0.017(17) -0.02(2)
C29D 0.19(3) 0.18(3) 0.16(2) 0.02(2) -0.003(18) 0.00(2)
C30D 0.25(3) 0.23(3) 0.22(2) 0.03(2) 0.05(2) 0.01(2)
C31D 0.22(3) 0.24(3) 0.23(3) 0.04(2) 0.07(2) 0.03(2)
C32D 0.22(3) 0.18(2) 0.21(2) 0.00(2) 0.04(2) -0.02(2)
C33D 0.15(3) 0.19(3) 0.24(4) -0.03(3) -0.06(3) 0.03(3)
C34D 0.090(14) 0.095(14) 0.082(11) 0.003(11) -0.002(8) -0.005(10)
C35D 0.080(13) 0.087(14) 0.084(10) -0.006(10) 0.003(9) -0.011(9)
C36D 0.079(13) 0.100(14) 0.099(11) 0.013(12) 0.004(9) 0.004(10)
C37D 0.102(15) 0.103(14) 0.080(11) -0.002(11) 0.003(9) 0.011(11)
C38D 0.098(15) 0.105(15) 0.090(11) -0.019(12) -0.008(9) 0.012(11)
C39D 0.15(2) 0.12(2) 0.091(14) -0.011(14) 0.009(13) 0.038(16)
C40D 0.097(12) 0.086(14) 0.085(11) -0.009(11) 0.009(9) 0.011(11)
C41D 0.109(14) 0.107(16) 0.091(12) -0.015(12) -0.002(10) 0.028(12)
C42D 0.096(13) 0.110(15) 0.106(12) -0.009(12) 0.007(10) 0.019(12)
C43D 0.105(15) 0.093(13) 0.103(12) 0.007(12) 0.011(11) 0.023(11)
C44D 0.121(15) 0.098(14) 0.102(12) -0.005(12) 0.007(10) 0.026(12)
C45D 0.20(3) 0.113(19) 0.085(12) -0.025(13) -0.002(14) 0.066(18)
C46D 0.132(15) 0.105(17) 0.144(16) -0.005(13) 0.051(11) 0.003(14)
C47D 0.134(16) 0.097(16) 0.151(17) -0.006(12) 0.064(13) -0.001(13)
C48D 0.148(17) 0.112(17) 0.188(18) 0.017(12) 0.083(12) 0.000(15)
C49D 0.158(17) 0.103(17) 0.188(17) 0.016(13) 0.077(12) -0.022(15)
C50D 0.117(15) 0.118(18) 0.187(18) 0.021(14) 0.046(12) 0.032(14)
C51D 0.15(2) 0.13(2) 0.20(2) 0.005(19) 0.023(16) 0.024(19)
C52D 0.22(3) 0.126(19) 0.24(3) -0.006(17) 0.15(2) -0.017(19)
C53D 0.119(17) 0.153(19) 0.147(17) 0.016(14) 0.029(15) -0.009(13)
C54D 0.110(18) 0.147(18) 0.172(16) 0.013(13) 0.031(16) -0.003(14)
C55D 0.15(2) 0.118(18) 0.174(19) -0.001(14) 0.021(16) -0.003(15)
C56D 0.14(2) 0.15(2) 0.182(19) 0.004(16) 0.015(18) -0.023(17)
C57D 0.15(2) 0.16(2) 0.176(18) 0.018(17) 0.021(18) 0.012(17)
C58D 0.19(2) 0.15(2) 0.164(19) -0.007(15) 0.046(18) 0.018(17)
C59D 0.18(2) 0.18(2) 0.158(16) 0.001(15) 0.019(18) -0.016(19)
C60D 0.33(4) 0.25(4) 0.34(4) 0.15(4) 0.08(4) -0.08(4)
C1P 0.27(3) 0.27(4) 0.28(4) -0.01(3) 0.10(3) -0.05(3)
O2P 0.22(3) 0.25(3) 0.28(3) -0.02(2) 0.12(2) 0.021(19)
C3P 0.19(3) 0.17(2) 0.17(2) -0.019(19) 0.01(2) 0.02(2)
C4P 0.17(3) 0.15(2) 0.19(2) 0.01(2) 0.02(2) 0.03(2)
O5P 0.21(2) 0.146(17) 0.195(19) -0.025(15) 0.062(17) 0.004(16)
C6P 0.19(3) 0.143(18) 0.17(2) -0.023(19) 0.02(2) -0.004(18)
C7P 0.20(3) 0.144(19) 0.26(3) 0.01(2) 0.03(2) 0.002(18)
O8P 0.165(18) 0.117(14) 0.22(2) 0.007(14) -0.001(16) -0.030(13)
C9P 0.16(2) 0.153(18) 0.18(2) -0.016(18) -0.005(19) -0.001(17)
C10P 0.17(2) 0.16(2) 0.164(17) 0.018(18) 0.02(2) 0.010(19)
O11P 0.130(15) 0.102(14) 0.158(13) -0.013(11) 0.023(12) -0.015(11)
C12P 0.12(2) 0.092(19) 0.152(16) -0.012(12) 0.028(16) -0.015(15)
C13P 0.099(16) 0.080(18) 0.155(16) -0.016(13) 0.029(16) -0.026(13)
O14P 0.106(13) 0.079(13) 0.150(14) -0.017(10) 0.033(12) -0.016(10)
C15P 0.112(19) 0.11(2) 0.122(17) -0.029(12) 0.020(15) -0.008(14)
C16P 0.108(18) 0.098(18) 0.138(18) -0.036(13) 0.007(16) -0.010(13)
O17P 0.139(15) 0.095(14) 0.160(15) -0.038(11) 0.033(13) -0.010(11)
C18P 0.15(2) 0.14(2) 0.16(2) -0.072(19) -0.009(18) 0.039(18)
C19P 0.18(3) 0.20(3) 0.20(2) 0.00(2) 0.06(2) 0.02(2)
O20P 0.177(19) 0.115(17) 0.197(18) 0.008(14) 0.040(16) -0.001(13)
C21P 0.16(2) 0.09(2) 0.15(2) 0.001(14) 0.005(18) -0.003(15)
C22P 0.14(2) 0.098(19) 0.119(18) 0.028(13) 0.010(16) 0.013(14)
O23P 0.145(16) 0.103(14) 0.140(14) -0.008(11) 0.018(13) 0.021(12)
C24P 0.153(19) 0.11(2) 0.116(18) 0.010(13) 0.024(16) 0.001(16)
C25P 0.158(19) 0.076(19) 0.16(2) 0.021(16) 0.008(17) -0.002(13)
O26P 0.162(16) 0.131(17) 0.160(17) 0.018(13) -0.003(14) 0.005(12)
C27P 0.162(19) 0.14(2) 0.14(2) 0.016(16) 0.015(19) 0.001(17)
C28P 0.19(3) 0.147(18) 0.13(2) 0.009(16) 0.021(19) -0.016(19)
O29P 0.172(18) 0.142(15) 0.109(13) 0.011(12) 0.032(13) 0.001(14)
C30P 0.18(3) 0.145(18) 0.127(19) 0.001(16) 0.043(19) -0.007(19)
C31P 0.14(2) 0.149(18) 0.18(3) 0.001(18) 0.03(2) -0.014(19)
O32P 0.178(18) 0.143(16) 0.124(14) -0.026(13) 0.063(14) -0.016(14)
C33P 0.17(2) 0.137(19) 0.15(2) 0.002(19) 0.048(19) 0.008(19)
C34P 0.18(2) 0.12(2) 0.17(2) -0.011(17) 0.06(2) 0.016(18)
O35P 0.25(2) 0.151(19) 0.157(17) 0.006(13) 0.086(16) 0.040(17)
C36P 0.29(4) 0.28(4) 0.22(3) 0.04(2) 0.13(3) 0.01(3)
O1W 0.200(19) 0.134(15) 0.173(16) 0.027(13) 0.050(14) 0.020(14)
O2W 0.196(19) 0.153(16) 0.131(13) -0.009(12) -0.013(13) 0.007(14)
O3W 0.141(16) 0.199(19) 0.156(15) 0.010(14) 0.008(12) -0.030(14)
O4W 0.22(2) 0.23(2) 0.192(18) 0.002(17) 0.085(17) 0.012(19)
O5W 0.29(3) 0.19(2) 0.23(2) -0.006(18) 0.10(2) 0.02(2)
O6W 0.21(2) 0.26(3) 0.23(2) -0.01(2) 0.049(19) -0.06(2)
O7W 0.35(4) 0.23(3) 0.163(18) -0.018(18) 0.05(2) 0.04(2)
O8W 0.28(3) 0.23(3) 0.29(3) 0.03(2) -0.01(2) 0.04(2)
O9W 0.32(3) 0.24(3) 0.157(17) 0.002(18) 0.089(19) 0.11(2)
O10W 0.27(3) 0.29(3) 0.21(2) -0.01(2) 0.04(2) -0.09(3)
O11W 0.21(2) 0.25(3) 0.31(3) 0.13(3) 0.04(2) 0.00(2)
O12W 0.25(3) 0.31(3) 0.31(3) -0.01(3) 0.02(3) 0.00(3)
O13W 0.19(2) 0.45(5) 0.30(3) 0.08(3) 0.02(2) 0.02(3)
O14W 0.27(3) 0.32(4) 0.41(4) 0.06(4) 0.04(3) 0.04(3)
O15W 0.34(4) 0.37(4) 0.20(2) 0.11(3) 0.02(2) 0.06(3)
O16W 0.28(3) 0.39(4) 0.21(2) 0.02(3) -0.04(2) 0.01(3)
O17W 0.34(4) 0.34(4) 0.37(4) -0.16(3) 0.14(3) 0.02(3)
O18W 0.37(4) 0.27(3) 0.24(3) 0.05(2) 0.16(3) -0.02(3)
O19W 0.41(5) 0.31(4) 0.36(4) -0.01(3) 0.13(4) 0.04(4)
O20W 0.45(5) 0.32(4) 0.27(3) -0.01(3) 0.13(3) 0.15(4)
O21W 0.37(4) 0.40(5) 0.33(4) 0.06(4) 0.07(3) 0.03(4)
O22W 0.38(4) 0.32(4) 0.25(3) 0.01(3) 0.11(3) 0.09(3)
O23W 0.37(4) 0.31(4) 0.40(4) 0.08(4) 0.09(4) -0.01(3)
O24W 0.28(3) 0.36(4) 0.42(4) -0.11(4) 0.10(3) 0.05(3)
O25W 0.40(5) 0.38(5) 0.37(4) -0.06(4) 0.07(4) 0.12(4)
O26W 0.30(4) 0.34(4) 0.33(4) -0.01(3) -0.04(3) 0.00(3)
O27W 0.29(4) 0.41(5) 0.43(5) 0.01(4) 0.04(4) -0.05(4)
O28W 0.28(3) 0.44(5) 0.30(3) 0.21(3) -0.01(3) -0.01(3)
O29W 0.30(4) 0.41(5) 0.41(4) 0.11(4) 0.07(3) 0.02(4)
O30W 0.25(3) 0.47(5) 0.32(3) -0.14(3) 0.12(3) -0.13(3)
O31W 0.20(4) 0.21(4) 0.17(3) -0.02(3) 0.06(3) 0.06(3)
O32W 0.13(3) 0.19(3) 0.12(2) 0.08(2) -0.052(19) -0.09(2)
O33W 0.14(3) 0.36(5) 0.13(3) 0.01(3) 0.00(2) -0.03(3)
O34W 0.16(3) 0.26(4) 0.11(2) 0.03(3) 0.05(2) 0.10(3)
O35W 0.16(4) 0.31(5) 0.27(5) 0.10(4) 0.09(3) 0.02(4)
O36W 0.29(5) 0.23(5) 0.35(6) -0.06(4) -0.12(4) -0.03(4)
O37W 0.35(6) 0.33(6) 0.17(3) 0.01(4) 0.05(4) 0.08(5)

loop_
_atom_type_symbol
_atom_type_description
_atom_type_scat_dispersion_real
_atom_type_scat_dispersion_imag
_atom_type_scat_source
C C 0.0076 0.0035 'International Tables Vol C Tables 4.2.6.8 and 6.1.1.4'
H H 0.0000 0.0000 'International Tables Vol C Tables 4.2.6.8 and 6.1.1.4'
O O 0.0226 0.0127 'International Tables Vol C Tables 4.2.6.8 and 6.1.1.4'
N N 0.0139 0.0070 'International Tables Vol C Tables 4.2.6.8 and 6.1.1.4'
Mg Mg 0.0886 0.0727 'International Tables Vol C Tables 4.2.6.8 and 6.1.1.4'

loop_
_geom_angle_atom_site_label_1
_geom_angle_atom_site_label_2
_geom_angle_atom_site_label_3
_geom_angle
_geom_angle_site_symmetry_1
_geom_angle_site_symmetry_3
O2A Mg1 O2B 176.6(6) . .
O2A Mg1 O1B 93.5(6) . .
O2B Mg1 O1B 83.4(6) . .
O2A Mg1 O3AB 90.9(6) . .
O2B Mg1 O3AB 90.6(6) . .
O1B Mg1 O3AB 92.7(6) . .
O2A Mg1 O1A 83.8(5) . .
O2B Mg1 O1A 94.4(6) . .
O1B Mg1 O1A 79.5(5) . .
O3AB Mg1 O1A 170.2(7) . .
O2A Mg1 O4AB 90.1(6) . .
O2B Mg1 O4AB 92.8(6) . .
O1B Mg1 O4AB 171.7(7) . .
O3AB Mg1 O4AB 94.7(7) . .
O1A Mg1 O4AB 93.5(7) . .
O2C Mg2 O2D 171.3(6) . .
O2C Mg2 O1D 90.4(6) . .
O2D Mg2 O1D 84.0(6) . .
O2C Mg2 O3CD 92.5(6) . .
O2D Mg2 O3CD 94.3(6) . .
O1D Mg2 O3CD 92.1(7) . .
O2C Mg2 O1C 82.7(6) . .
O2D Mg2 O1C 90.1(6) . .
O1D Mg2 O1C 84.0(6) . .
O3CD Mg2 O1C 173.8(6) . .
O2C Mg2 O4CD 93.6(6) . .
O2D Mg2 O4CD 91.7(6) . .
O1D Mg2 O4CD 174.9(6) . .
O3CD Mg2 O4CD 90.8(6) . .
O1C Mg2 O4CD 93.4(6) . .
C16A N1A C17A 120(2) . .
C2A O1A Mg1 130.7(12) . .
C4A O2A Mg1 132.9(11) . .
C15A O6A C20A 117(2) . .
C18A O9A C60A 119(3) . .
C22A O10A C8A 116.6(15) . .
C22A O11A C26A 108.2(15) . .
C28A O13A C24A 116.6(19) . .
C28A O14A C32A 108(2) . .
C34A O17A C1A 115.0(14) . .
C34A O18A C38A 109.8(14) . .
C40A O20A C36A 115.0(14) . .
C40A O21A C44A 110.6(14) . .
C46A O23A C42A 112.7(15) . .
C46A O24A C50A 112.2(16) . .
O17A C1A C14A 107.2(14) . .
O17A C1A C2A 110.0(14) . .
C14A C1A C2A 113.4(14) . .
O1A C2A C3A 125.1(16) . .
O1A C2A C1A 115.3(15) . .
C3A C2A C1A 119.1(16) . .
C2A C3A C12A 118.2(15) . .
C2A C3A C4A 123.3(15) . .
C12A C3A C4A 117.6(15) . .
O2A C4A C5A 119.2(16) . .
O2A C4A C3A 120.9(15) . .
C5A C4A C3A 119.9(16) . .
C10A C5A C4A 121.0(15) . .
C10A C5A C6A 117.5(15) . .
C4A C5A C6A 121.5(15) . .
O5A C6A C7A 120.2(16) . .
O5A C6A C5A 119.5(16) . .
C7A C6A C5A 120.3(17) . .
C6A C7A C8A 118.8(16) . .
C6A C7A C21A 120.5(17) . .
C8A C7A C21A 120.6(16) . .
C9A C8A C7A 122.8(17) . .
C9A C8A O10A 121.7(17) . .
C7A C8A O10A 115.5(16) . .
C8A C9A C10A 117.6(18) . .
C9A C10A C5A 122.8(16) . .
C9A C10A C11A 118.2(16) . .
C5A C10A C11A 118.9(15) . .
C12A C11A C10A 119.9(16) . .
C11A C12A C3A 122.4(15) . .
C11A C12A C13A 118.5(15) . .
C3A C12A C13A 119.0(14) . .
C12A C13A C14A 111.9(14) . .
C1A C14A C13A 106.6(14) . .
C1A C14A C15A 111.4(15) . .
C13A C14A C15A 109.5(15) . .
O6A C15A C14A 109.6(17) . .
O6A C15A C16A 114(2) . .
C14A C15A C16A 109.6(17) . .
O7A C16A N1A 126(2) . .
O7A C16A C15A 121(2) . .
N1A C16A C15A 112(2) . .
C53A C17A N1A 112.3(19) . .
C53A C17A C18A 109(2) . .
N1A C17A C18A 109(2) . .
O8A C18A O9A 132(3) . .
O8A C18A C17A 120(3) . .
O9A C18A C17A 108(3) . .
O10A C22A O11A 106.7(16) . .
O10A C22A C23A 105.9(16) . .
O11A C22A C23A 111.7(16) . .
C24A C23A C22A 108.5(17) . .
O13A C24A C25A 112.7(18) . .
O13A C24A C23A 107.7(16) . .
C25A C24A C23A 110.7(19) . .
O12A C25A C24A 109.9(19) . .
O12A C25A C26A 106.5(18) . .
C24A C25A C26A 108.6(17) . .
O11A C26A C25A 109.5(17) . .
O11A C26A C27A 105.4(18) . .
C25A C26A C27A 113.6(19) . .
O14A C28A O13A 104(2) . .
O14A C28A C29A 111(2) . .
O13A C28A C29A 107(2) . .
C28A C29A C30A 106(2) . .
O15A C30A C31A 107(2) . .
O15A C30A C29A 108(2) . .
C31A C30A C29A 112(3) . .
O16A C31A C30A 106(3) . .
O16A C31A C32A 102(2) . .
C30A C31A C32A 105(2) . .
O14A C32A C33A 97(3) . .
O14A C32A C31A 100(2) . .
C33A C32A C31A 110(3) . .
O17A C34A O18A 104.4(15) . .
O17A C34A C35A 112.9(16) . .
O18A C34A C35A 111.3(16) . .
C34A C35A C36A 110.7(15) . .
O20A C36A C35A 104.4(14) . .
O20A C36A C37A 111.2(14) . .
C35A C36A C37A 110.2(15) . .
O19A C37A C38A 108.9(16) . .
O19A C37A C36A 110.2(16) . .
C38A C37A C36A 109.8(15) . .
C37A C38A O18A 110.3(16) . .
C37A C38A C39A 110.6(18) . .
O18A C38A C39A 105.7(16) . .
O20A C40A O21A 104.3(15) . .
O20A C40A C41A 105.9(16) . .
O21A C40A C41A 109.7(15) . .
C40A C41A C42A 109.4(16) . .
O23A C42A C43A 112.7(14) . .
O23A C42A C41A 103.1(15) . .
C43A C42A C41A 107.0(16) . .
O22A C43A C42A 116.4(17) . .
O22A C43A C44A 109.9(16) . .
C42A C43A C44A 106.7(15) . .
O21A C44A C43A 107.8(15) . .
O21A C44A C45A 105.4(16) . .
C43A C44A C45A 114.3(17) . .
O23A C46A O24A 107.2(16) . .
O23A C46A C47A 111.5(16) . .
O24A C46A C47A 109.1(16) . .
C46A C47A C48A 113.2(17) . .
O26A C48A C49A 112.1(19) . .
O26A C48A C47A 109.1(18) . .
C49A C48A C47A 109.1(18) . .
O26A C48A C52A 110(2) . .
C49A C48A C52A 106.1(18) . .
C47A C48A C52A 110.2(19) . .
O25A C49A C48A 109.1(17) . .
O25A C49A C50A 107.0(17) . .
C48A C49A C50A 109.5(17) . .
O24A C50A C51A 103.4(19) . .
O24A C50A C49A 103.7(16) . .
C51A C50A C49A 110(2) . .
C17A C53A C54A 116.4(19) . .
C55A C54A C59A 120(2) . .
C55A C54A C53A 124(2) . .
C59A C54A C53A 116(2) . .
C56A C55A C54A 121(3) . .
C57A C56A C55A 119(3) . .
C56A C57A C58A 125(3) . .
C57A C58A C59A 120(3) . .
C58A C59A C54A 116(2) . .
C16B N1B C17B 121(2) . .
C2B O1B Mg1 129.0(12) . .
C4B O2B Mg1 133.6(12) . .
C15B O6B C20B 113.5(19) . .
C8B O10B C22B 117.6(15) . .
C22B O11B C26B 109.9(14) . .
C28B O13B C24B 113.3(18) . .
C28B O14B C32B 110(2) . .
C34B O17B C1B 116.0(13) . .
C38B O18B C34B 110.1(14) . .
C40B O20B C36B 113.6(14) . .
C40B O21B C44B 113.1(13) . .
C46B O23B C42B 113.5(15) . .
C46B O24B C50B 109.3(16) . .
O17B C1B C14B 107.0(14) . .
O17B C1B C2B 110.5(14) . .
C14B C1B C2B 114.7(15) . .
O1B C2B C3B 127.4(17) . .
O1B C2B C1B 112.8(15) . .
C3B C2B C1B 119.6(16) . .
C2B C3B C4B 121.7(16) . .
C2B C3B C12B 118.9(16) . .
C4B C3B C12B 118.3(15) . .
O2B C4B C5B 119.1(16) . .
O2B C4B C3B 121.3(16) . .
C5B C4B C3B 119.6(16) . .
C10B C5B C6B 119.1(16) . .
C10B C5B C4B 120.3(16) . .
C6B C5B C4B 120.6(16) . .
O5B C6B C7B 121.5(17) . .
O5B C6B C5B 119.1(16) . .
C7B C6B C5B 119.4(17) . .
C6B C7B C8B 118.3(17) . .
C6B C7B C21B 120.0(17) . .
C8B C7B C21B 121.7(17) . .
C9B C8B O10B 122.0(17) . .
C9B C8B C7B 124.2(18) . .
O10B C8B C7B 113.7(17) . .
C8B C9B C10B 117.1(18) . .
C9B C10B C5B 121.7(16) . .
C9B C10B C11B 118.6(16) . .
C5B C10B C11B 119.2(16) . .
C12B C11B C10B 120.4(16) . .
C11B C12B C3B 120.6(16) . .
C11B C12B C13B 120.4(15) . .
C3B C12B C13B 117.9(15) . .
C12B C13B C14B 115.0(15) . .
C1B C14B C13B 108.2(14) . .
C1B C14B C15B 112.2(15) . .
C13B C14B C15B 110.1(15) . .
O6B C15B C14B 110.4(17) . .
O6B C15B C16B 115.7(17) . .
C14B C15B C16B 108.2(17) . .
O7B C16B N1B 127(2) . .
O7B C16B C15B 120(2) . .
N1B C16B C15B 112.7(19) . .
N1B C17B C53B 109(2) . .
N1B C17B C18B 105(2) . .
C53B C17B C18B 111(2) . .
O8B C18B O9B 127(3) . .
O8B C18B C17B 124(3) . .
O9B C18B C17B 108(3) . .
O11B C22B O10B 107.0(15) . .
O11B C22B C23B 112.6(16) . .
O10B C22B C23B 106.6(15) . .
C24B C23B C22B 107.7(17) . .
O13B C24B C25B 110.9(17) . .
O13B C24B C23B 105.6(16) . .
C25B C24B C23B 110.7(17) . .
O12B C25B C24B 110.9(18) . .
O12B C25B C26B 110.7(18) . .
C24B C25B C26B 110.3(17) . .
O11B C26B C25B 111.4(17) . .
O11B C26B C27B 105.5(17) . .
C25B C26B C27B 117(2) . .
O14B C28B O13B 107(2) . .
O14B C28B C29B 110(2) . .
O13B C28B C29B 107(2) . .
C28B C29B C30B 104(2) . .
O15B C30B C31B 95(2) . .
O15B C30B C29B 110(3) . .
C31B C30B C29B 113(3) . .
O16B C31B C30B 105(3) . .
O16B C31B C32B 106(3) . .
C30B C31B C32B 102(2) . .
O14B C32B C33B 101(3) . .
O14B C32B C31B 102(2) . .
C33B C32B C31B 107(3) . .
O17B C34B O18B 104.6(13) . .
O17B C34B C35B 110.4(14) . .
O18B C34B C35B 111.3(15) . .
C34B C35B C36B 110.4(15) . .
O20B C36B C35B 104.8(14) . .
O20B C36B C37B 113.8(15) . .
C35B C36B C37B 111.6(15) . .
O19B C37B C38B 108.7(16) . .
O19B C37B C36B 112.8(16) . .
C38B C37B C36B 110.2(15) . .
O18B C38B C37B 111.5(16) . .
O18B C38B C39B 103.5(16) . .
C37B C38B C39B 112.1(17) . .
O20B C40B O21B 106.9(15) . .
O20B C40B C41B 106.4(15) . .
O21B C40B C41B 112.2(16) . .
C40B C41B C42B 108.3(16) . .
O23B C42B C43B 112.9(16) . .
O23B C42B C41B 103.5(15) . .
C43B C42B C41B 112.9(15) . .
O22B C43B C42B 118.2(19) . .
O22B C43B C44B 99.6(15) . .
C42B C43B C44B 105.4(16) . .
O21B C44B C43B 109.2(15) . .
O21B C44B C45B 105.5(15) . .
C43B C44B C45B 114.4(16) . .
O23B C46B O24B 104.7(16) . .
O23B C46B C47B 107.7(16) . .
O24B C46B C47B 106.1(17) . .
C48B C47B C46B 111.8(17) . .
C49B C48B O26B 111(2) . .
C49B C48B C47B 110.5(18) . .
O26B C48B C47B 106.7(18) . .
C49B C48B C52B 106(2) . .
O26B C48B C52B 109(2) . .
C47B C48B C52B 113(2) . .
O25B C49B C48B 111.7(18) . .
O25B C49B C50B 106.7(18) . .
C48B C49B C50B 111.6(19) . .
O24B C50B C51B 102.8(19) . .
O24B C50B C49B 104.9(17) . .
C51B C50B C49B 112(2) . .
C17B C53B C54B 116(2) . .
C55B C54B C59B 118(2) . .
C55B C54B C53B 125(2) . .
C59B C54B C53B 117(2) . .
C56B C55B C54B 121(3) . .
C57B C56B C55B 122(3) . .
C56B C57B C58B 121(3) . .
C57B C58B C59B 119(3) . .
C58B C59B C54B 119(2) . .
C16C N1C C17C 117.1(17) . .
C2C O1C Mg2 128.0(12) . .
C4C O2C Mg2 134.8(12) . .
C15C O6C C20C 114.8(17) . .
C18C O9C C60C 110(2) . .
C8C O10C C22C 116.6(17) . .
C22C O11C C26C 107.8(17) . .
C28C O13C C24C 113(2) . .
C28C O14C C32C 106(3) . .
C34C O17C C1C 114.9(13) . .
C34C O18C C38C 108.7(13) . .
C40C O20C C36C 115.7(14) . .
C40C O21C C44C 109.8(15) . .
C46C O23C C42C 115.4(16) . .
C46C O24C C50C 109.9(15) . .
O17C C1C C14C 109.8(14) . .
O17C C1C C2C 108.9(13) . .
C14C C1C C2C 114.4(14) . .
O1C C2C C3C 127.6(16) . .
O1C C2C C1C 113.7(15) . .
C3C C2C C1C 118.6(15) . .
C2C C3C C12C 121.0(15) . .
C2C C3C C4C 121.3(15) . .
C12C C3C C4C 117.6(15) . .
O2C C4C C5C 118.4(16) . .
O2C C4C C3C 122.0(16) . .
C5C C4C C3C 119.5(15) . .
C10C C5C C4C 121.8(16) . .
C10C C5C C6C 116.4(16) . .
C4C C5C C6C 121.9(16) . .
O5C C6C C7C 119.1(17) . .
O5C C6C C5C 118.0(16) . .
C7C C6C C5C 122.3(17) . .
C8C C7C C6C 116.3(17) . .
C8C C7C C21C 124.6(18) . .
C6C C7C C21C 119.0(18) . .
C9C C8C C7C 124.6(18) . .
C9C C8C O10C 121.0(18) . .
C7C C8C O10C 114.4(18) . .
C8C C9C C10C 117.0(18) . .
C5C C10C C9C 123.0(17) . .
C5C C10C C11C 118.7(16) . .
C9C C10C C11C 118.2(16) . .
C12C C11C C10C 119.9(17) . .
C11C C12C C3C 121.8(16) . .
C11C C12C C13C 118.6(15) . .
C3C C12C C13C 119.6(14) . .
C12C C13C C14C 111.3(14) . .
C1C C14C C15C 110.5(15) . .
C1C C14C C13C 108.9(14) . .
C15C C14C C13C 109.8(15) . .
O6C C15C C14C 109.2(16) . .
O6C C15C C16C 112.3(15) . .
C14C C15C C16C 109.8(15) . .
O7C C16C N1C 127.3(19) . .
O7C C16C C15C 119.0(18) . .
N1C C16C C15C 113.7(18) . .
C53C C17C N1C 110.1(17) . .
C53C C17C C18C 110.2(19) . .
N1C C17C C18C 107.9(17) . .
O8C C18C O9C 125(3) . .
O8C C18C C17C 124(2) . .
O9C C18C C17C 110(2) . .
O11C C22C O10C 111(2) . .
O11C C22C C23C 112(2) . .
O10C C22C C23C 108.8(18) . .
C24C C23C C22C 109.8(19) . .
C25C C24C C23C 115(2) . .
C25C C24C O13C 106.3(19) . .
C23C C24C O13C 110(2) . .
O12C C25C C24C 113(2) . .
O12C C25C C26C 108(2) . .
C24C C25C C26C 111.6(19) . .
O11C C26C C25C 110.3(19) . .
O11C C26C C27C 105(2) . .
C25C C26C C27C 112(2) . .
O14C C28C O13C 107(3) . .
O14C C28C C29C 110(3) . .
O13C C28C C29C 101(3) . .
C30C C29C C28C 102(3) . .
O15C C30C C31C 102(3) . .
O15C C30C C29C 109(3) . .
C31C C30C C29C 117(3) . .
C30C C31C O16C 104(4) . .
C30C C31C C32C 105(3) . .
O16C C31C C32C 105(3) . .
O14C C32C C33C 95(3) . .
O14C C32C C31C 103(3) . .
C33C C32C C31C 105(4) . .
O17C C34C O18C 105.5(14) . .
O17C C34C C35C 108.6(15) . .
O18C C34C C35C 110.3(14) . .
C34C C35C C36C 112.1(15) . .
O20C C36C C35C 105.9(15) . .
O20C C36C C37C 112.7(15) . .
C35C C36C C37C 108.9(14) . .
O19C C37C C38C 105.9(15) . .
O19C C37C C36C 110.1(15) . .
C38C C37C C36C 106.1(15) . .
O18C C38C C37C 108.9(15) . .
O18C C38C C39C 103.0(15) . .
C37C C38C C39C 112.1(17) . .
O20C C40C O21C 107.2(15) . .
O20C C40C C41C 108.7(16) . .
O21C C40C C41C 111.2(16) . .
C40C C41C C42C 112.0(16) . .
O23C C42C C43C 112.4(16) . .
O23C C42C C41C 107.5(16) . .
C43C C42C C41C 112.5(17) . .
O22C C43C C42C 112.5(19) . .
O22C C43C C44C 105.3(17) . .
C42C C43C C44C 109.4(18) . .
C43C C44C C45C 114.9(19) . .
C43C C44C O21C 106.0(16) . .
C45C C44C O21C 101.8(18) . .
O23C C46C O24C 105.8(17) . .
O23C C46C C47C 109.5(17) . .
O24C C46C C47C 108.9(18) . .
C46C C47C C48C 111.7(17) . .
O26C C48C C49C 109(2) . .
O26C C48C C47C 110.7(19) . .
C49C C48C C47C 109.6(19) . .
O26C C48C C52C 112(2) . .
C49C C48C C52C 104(2) . .
C47C C48C C52C 112(2) . .
O25C C49C C48C 114.9(19) . .
O25C C49C C50C 105.2(18) . .
C48C C49C C50C 112.8(19) . .
O24C C50C C49C 108.8(16) . .
O24C C50C C51C 106.2(18) . .
C49C C50C C51C 110(2) . .
C17C C53C C54C 116.4(19) . .
C55C C54C C59C 118(2) . .
C55C C54C C53C 123(2) . .
C59C C54C C53C 119(2) . .
C56C C55C C54C 121(2) . .
C57C C56C C55C 122(3) . .
C56C C57C C58C 121(3) . .
C57C C58C C59C 118(2) . .
C54C C59C C58C 119(2) . .
C16D N1D C17D 123(2) . .
C2D O1D Mg2 127.0(12) . .
C4D O2D Mg2 134.6(12) . .
C15D O6D C20D 113.8(18) . .
C18D O9D C60D 108(3) . .
C8D O10D C22D 116.9(16) . .
C22D O11D C26D 108.4(17) . .
C28D O13D C24D 115(2) . .
C28D O14D C32D 99(3) . .
C34D O17D C1D 114.5(13) . .
C34D O18D C38D 109.1(13) . .
C40D O20D C36D 118.5(14) . .
C40D O21D C44D 111.3(14) . .
C46D O23D C42D 115.5(16) . .
C46D O24D C50D 109.6(17) . .
O17D C1D C2D 112.0(15) . .
O17D C1D C14D 104.6(14) . .
C2D C1D C14D 113.6(14) . .
O1D C2D C3D 125.4(17) . .
O1D C2D C1D 113.3(16) . .
C3D C2D C1D 121.3(17) . .
C2D C3D C4D 123.2(16) . .
C2D C3D C12D 118.8(16) . .
C4D C3D C12D 118.0(16) . .
O2D C4D C5D 119.8(16) . .
O2D C4D C3D 120.7(16) . .
C5D C4D C3D 119.5(17) . .
C10D C5D C4D 121.7(16) . .
C10D C5D C6D 116.9(16) . .
C4D C5D C6D 121.3(17) . .
C7D C6D O5D 119.8(17) . .
C7D C6D C5D 122.8(19) . .
O5D C6D C5D 117.4(16) . .
C6D C7D C8D 115.7(18) . .
C6D C7D C21D 120.4(18) . .
C8D C7D C21D 123.7(18) . .
C9D C8D C7D 125.7(18) . .
C9D C8D O10D 121.2(18) . .
C7D C8D O10D 113.1(18) . .
C8D C9D C10D 116.0(18) . .
C9D C10D C5D 122.6(18) . .
C9D C10D C11D 119.0(17) . .
C5D C10D C11D 118.3(16) . .
C12D C11D C10D 121.5(18) . .
C11D C12D C3D 120.5(17) . .
C11D C12D C13D 121.4(17) . .
C3D C12D C13D 118.1(16) . .
C12D C13D C14D 116.2(16) . .
C1D C14D C13D 106.5(15) . .
C1D C14D C15D 111.2(14) . .
C13D C14D C15D 110.4(16) . .
O6D C15D C14D 108.2(16) . .
O6D C15D C16D 111.2(17) . .
C14D C15D C16D 112.5(15) . .
O7D C16D N1D 126(2) . .
O7D C16D C15D 119(2) . .
N1D C16D C15D 115(2) . .
N1D C17D C53D 114(2) . .
N1D C17D C18D 107.3(19) . .
C53D C17D C18D 108(2) . .
O8D C18D O9D 123(3) . .
O8D C18D C17D 126(3) . .
O9D C18D C17D 111(2) . .
O11D C22D O10D 112(2) . .
O11D C22D C23D 112(2) . .
O10D C22D C23D 107.5(18) . .
C24D C23D C22D 106.5(18) . .
C25D C24D O13D 100(2) . .
C25D C24D C23D 119(2) . .
O13D C24D C23D 108(2) . .
O12D C25D C24D 111(2) . .
O12D C25D C26D 111(2) . .
C24D C25D C26D 110(2) . .
O11D C26D C25D 111(2) . .
O11D C26D C27D 110(2) . .
C25D C26D C27D 110(2) . .
O14D C28D O13D 104(3) . .
O14D C28D C29D 112(3) . .
O13D C28D C29D 104(3) . .
C30D C29D C28D 101(3) . .
O15D C30D C31D 101(3) . .
O15D C30D C29D 114(3) . .
C31D C30D C29D 111(3) . .
O16D C31D C30D 99(3) . .
O16D C31D C32D 106(3) . .
C30D C31D C32D 100(3) . .
O14D C32D C33D 95(3) . .
O14D C32D C31D 98(3) . .
C33D C32D C31D 108(3) . .
O17D C34D O18D 102.1(14) . .
O17D C34D C35D 109.3(15) . .
O18D C34D C35D 112.2(15) . .
C34D C35D C36D 112.8(14) . .
O20D C36D C35D 107.3(14) . .
O20D C36D C37D 113.7(15) . .
C35D C36D C37D 108.3(14) . .
O19D C37D C38D 108.0(15) . .
O19D C37D C36D 110.2(15) . .
C38D C37D C36D 107.4(15) . .
O18D C38D C37D 109.4(14) . .
O18D C38D C39D 105.7(15) . .
C37D C38D C39D 115.4(17) . .
O20D C40D O21D 108.7(15) . .
O20D C40D C41D 111.2(15) . .
O21D C40D C41D 113.4(15) . .
C40D C41D C42D 111.6(15) . .
O23D C42D C43D 112.0(16) . .
O23D C42D C41D 106.9(15) . .
C43D C42D C41D 110.6(16) . .
O22D C43D C42D 115.9(18) . .
O22D C43D C44D 111.2(17) . .
C42D C43D C44D 108.2(16) . .
O21D C44D C43D 107.0(15) . .
O21D C44D C45D 105.9(16) . .
C43D C44D C45D 116.3(16) . .
O23D C46D O24D 108.4(18) . .
O23D C46D C47D 109.9(17) . .
O24D C46D C47D 109.0(18) . .
C48D C47D C46D 109.4(17) . .
O26D C48D C49D 111(2) . .
O26D C48D C47D 110.1(19) . .
C49D C48D C47D 109.4(19) . .
O26D C48D C52D 109.1(19) . .
C49D C48D C52D 106(2) . .
C47D C48D C52D 111.3(19) . .
C48D C49D O25D 112.6(19) . .
C48D C49D C50D 114(2) . .
O25D C49D C50D 107.3(18) . .
O24D C50D C51D 104(2) . .
O24D C50D C49D 108.1(18) . .
C51D C50D C49D 111(2) . .
C17D C53D C54D 117(2) . .
C59D C54D C55D 118(2) . .
C59D C54D C53D 122(2) . .
C55D C54D C53D 119(2) . .
C56D C55D C54D 120(2) . .
C57D C56D C55D 121(3) . .
C56D C57D C58D 123(3) . .
C57D C58D C59D 120(3) . .
C54D C59D C58D 117(2) . .
O2P C1P C18P 119(6) . 2_646
C1P O2P C3P 102(5) . .
O2P C3P C4P 101(4) . .
C3P C4P O5P 115(4) . .
C6P O5P C4P 121(3) . .
O5P C6P C7P 113(4) . .
C6P C7P O8P 102(4) . .
C7P O8P C9P 108(3) . .
C10P C9P O8P 111(3) . .
C9P C10P O11P 103(3) . .
C12P O11P C10P 123(2) . .
C13P C12P O11P 110(3) . .
O14P C13P C12P 112(3) . .
C13P O14P C15P 113(2) . .
O14P C15P C16P 112(3) . .
O17P C16P C15P 112(2) . .
C16P O17P C18P 115(2) . .
O17P C18P C1P 107(4) . 2_656
C36P C19P O20P 87(4) 2_646 .
C21P O20P C19P 104(3) . .
O20P C21P C22P 113(3) . .
O23P C22P C21P 108(3) . .
C22P O23P C24P 115(3) . .
C25P C24P O23P 118(3) . .
C24P C25P O26P 113(3) . .
C25P O26P C27P 116(3) . .
C28P C27P O26P 120(3) . .
O29P C28P C27P 112(3) . .
C28P O29P C30P 114(3) . .
O29P C30P C31P 109(3) . .
O32P C31P C30P 114(4) . .
C33P O32P C31P 116(3) . .
O32P C33P C34P 116(4) . .
C33P C34P O35P 110(3) . .
C36P O35P C34P 119(4) . .
O35P C36P C19P 100(5) . 2_656

loop_
_geom_bond_atom_site_label_1
_geom_bond_atom_site_label_2
_geom_bond_distance
_geom_bond_site_symmetry_2
Mg1 O2A 2.024(14) .
Mg1 O2B 2.064(13) .
Mg1 O1B 2.069(14) .
Mg1 O3AB 2.083(16) .
Mg1 O1A 2.088(15) .
Mg1 O4AB 2.112(16) .
Mg2 O2C 2.002(14) .
Mg2 O2D 2.008(15) .
Mg2 O1D 2.091(15) .
Mg2 O3CD 2.093(15) .
Mg2 O1C 2.122(14) .
Mg2 O4CD 2.125(15) .
N1A C16A 1.37(2) .
N1A C17A 1.49(2) .
O1A C2A 1.243(17) .
O2A C4A 1.304(17) .
O5A C6A 1.367(18) .
O6A C15A 1.37(2) .
O6A C20A 1.46(2) .
O7A C16A 1.23(2) .
O8A C18A 1.21(3) .
O9A C18A 1.32(3) .
O9A C60A 1.50(3) .
O10A C22A 1.393(19) .
O10A C8A 1.411(18) .
O11A C22A 1.410(19) .
O11A C26A 1.48(2) .
O12A C25A 1.39(2) .
O13A C28A 1.43(3) .
O13A C24A 1.47(2) .
O14A C28A 1.37(3) .
O14A C32A 1.53(3) .
O15A C30A 1.43(2) .
O16A C31A 1.45(3) .
O17A C34A 1.419(18) .
O17A C1A 1.440(18) .
O18A C34A 1.443(19) .
O18A C38A 1.476(19) .
O19A C37A 1.425(19) .
O20A C40A 1.410(18) .
O20A C36A 1.478(18) .
O21A C40A 1.428(19) .
O21A C44A 1.492(19) .
O22A C43A 1.40(2) .
O23A C46A 1.383(18) .
O23A C42A 1.465(19) .
O24A C46A 1.425(19) .
O24A C50A 1.50(2) .
O25A C49A 1.46(2) .
O26A C48A 1.44(2) .
C1A C14A 1.483(19) .
C1A C2A 1.53(2) .
C2A C3A 1.401(19) .
C3A C12A 1.439(19) .
C3A C4A 1.44(2) .
C4A C5A 1.416(19) .
C5A C10A 1.400(19) .
C5A C6A 1.42(2) .
C6A C7A 1.39(2) .
C7A C8A 1.40(2) .
C7A C21A 1.52(2) .
C8A C9A 1.37(2) .
C9A C10A 1.380(19) .
C10A C11A 1.464(19) .
C11A C12A 1.351(18) .
C12A C13A 1.53(2) .
C13A C14A 1.54(2) .
C14A C15A 1.54(2) .
C15A C16A 1.54(2) .
C17A C53A 1.48(2) .
C17A C18A 1.55(3) .
C22A C23A 1.51(2) .
C23A C24A 1.49(2) .
C24A C25A 1.47(2) .
C25A C26A 1.50(2) .
C26A C27A 1.52(2) .
C28A C29A 1.51(3) .
C29A C30A 1.53(3) .
C30A C31A 1.48(3) .
C31A C32A 1.60(3) .
C32A C33A 1.57(4) .
C34A C35A 1.49(2) .
C35A C36A 1.52(2) .
C36A C37A 1.54(2) .
C37A C38A 1.47(2) .
C38A C39A 1.57(2) .
C40A C41A 1.49(2) .
C41A C42A 1.53(2) .
C42A C43A 1.50(2) .
C43A C44A 1.50(2) .
C44A C45A 1.52(2) .
C46A C47A 1.49(2) .
C47A C48A 1.51(2) .
C48A C49A 1.49(2) .
C48A C52A 1.56(2) .
C49A C50A 1.53(2) .
C50A C51A 1.50(3) .
C53A C54A 1.54(2) .
C54A C55A 1.39(2) .
C54A C59A 1.43(3) .
C55A C56A 1.36(3) .
C56A C57A 1.30(3) .
C57A C58A 1.36(3) .
C58A C59A 1.42(3) .
N1B C16B 1.36(2) .
N1B C17B 1.48(2) .
O1B C2B 1.293(17) .
O2B C4B 1.284(17) .
O5B C6B 1.367(18) .
O6B C15B 1.362(19) .
O6B C20B 1.47(2) .
O7B C16B 1.22(2) .
O8B C18B 1.18(3) .
O9B C18B 1.28(3) .
O10B C8B 1.394(18) .
O10B C22B 1.422(18) .
O11B C22B 1.403(18) .
O11B C26B 1.48(2) .
O12B C25B 1.42(2) .
O13B C28B 1.45(3) .
O13B C24B 1.48(2) .
O14B C28B 1.38(3) .
O14B C32B 1.52(3) .
O15B C30B 1.451(15) .
O16B C31B 1.47(3) .
O17B C34B 1.418(17) .
O17B C1B 1.435(18) .
O18B C38B 1.430(18) .
O18B C34B 1.437(18) .
O19B C37B 1.419(19) .
O20B C40B 1.413(18) .
O20B C36B 1.449(18) .
O21B C40B 1.427(18) .
O21B C44B 1.495(18) .
O22B C43B 1.36(2) .
O23B C46B 1.392(18) .
O23B C42B 1.456(19) .
O24B C46B 1.44(2) .
O24B C50B 1.48(2) .
O25B C49B 1.47(2) .
O26B C48B 1.48(2) .
C1B C14B 1.489(19) .
C1B C2B 1.53(2) .
C2B C3B 1.385(19) .
C3B C4B 1.45(2) .
C3B C12B 1.448(19) .
C4B C5B 1.43(2) .
C5B C10B 1.394(19) .
C5B C6B 1.43(2) .
C6B C7B 1.38(2) .
C7B C8B 1.40(2) .
C7B C21B 1.51(2) .
C8B C9B 1.36(2) .
C9B C10B 1.390(19) .
C10B C11B 1.45(2) .
C11B C12B 1.372(19) .
C12B C13B 1.50(2) .
C13B C14B 1.52(2) .
C14B C15B 1.53(2) .
C15B C16B 1.54(2) .
C17B C53B 1.48(2) .
C17B C18B 1.55(3) .
C22B C23B 1.52(2) .
C23B C24B 1.51(2) .
C24B C25B 1.48(2) .
C25B C26B 1.50(2) .
C26B C27B 1.50(2) .
C28B C29B 1.52(3) .
C29B C30B 1.56(3) .
C30B C31B 1.49(3) .
C31B C32B 1.61(3) .
C32B C33B 1.57(3) .
C34B C35B 1.48(2) .
C35B C36B 1.53(2) .
C36B C37B 1.53(2) .
C37B C38B 1.47(2) .
C38B C39B 1.58(2) .
C40B C41B 1.49(2) .
C41B C42B 1.56(2) .
C42B C43B 1.49(2) .
C43B C44B 1.50(2) .
C44B C45B 1.53(2) .
C46B C47B 1.53(2) .
C47B C48B 1.48(2) .
C48B C49B 1.47(2) .
C48B C52B 1.55(2) .
C49B C50B 1.51(2) .
C50B C51B 1.49(3) .
C53B C54B 1.55(3) .
C54B C55B 1.38(3) .
C54B C59B 1.42(2) .
C55B C56B 1.35(3) .
C56B C57B 1.31(3) .
C57B C58B 1.37(3) .
C58B C59B 1.39(3) .
N1C C16C 1.35(2) .
N1C C17C 1.50(2) .
O1C C2C 1.234(16) .
O2C C4C 1.306(17) .
O5C C6C 1.366(19) .
O6C C15C 1.395(18) .
O6C C20C 1.46(2) .
O7C C16C 1.24(2) .
O8C C18C 1.20(2) .
O9C C18C 1.30(2) .
O9C C60C 1.51(3) .
O10C C8C 1.390(19) .
O10C C22C 1.42(2) .
O11C C22C 1.39(2) .
O11C C26C 1.47(2) .
O12C C25C 1.41(2) .
O13C C28C 1.42(3) .
O13C C24C 1.49(2) .
O14C C28C 1.38(3) .
O14C C32C 1.54(3) .
O15C C30C 1.45(3) .
O16C C31C 1.48(3) .
O17C C34C 1.421(17) .
O17C C1C 1.430(17) .
O18C C34C 1.442(18) .
O18C C38C 1.462(18) .
O19C C37C 1.459(19) .
O20C C40C 1.432(18) .
O20C C36C 1.433(19) .
O21C C40C 1.435(19) .
O21C C44C 1.52(2) .
O22C C43C 1.35(2) .
O23C C46C 1.390(19) .
O23C C42C 1.458(19) .
O24C C46C 1.45(2) .
O24C C50C 1.49(2) .
O25C C49C 1.45(2) .
O26C C48C 1.45(2) .
C1C C14C 1.486(19) .
C1C C2C 1.54(2) .
C2C C3C 1.385(19) .
C3C C12C 1.438(19) .
C3C C4C 1.444(19) .
C4C C5C 1.42(2) .
C5C C10C 1.373(19) .
C5C C6C 1.44(2) .
C6C C7C 1.39(2) .
C7C C8C 1.39(2) .
C7C C21C 1.51(2) .
C8C C9C 1.37(2) .
C9C C10C 1.41(2) .
C10C C11C 1.47(2) .
C11C C12C 1.358(19) .
C12C C13C 1.51(2) .
C13C C14C 1.54(2) .
C14C C15C 1.52(2) .
C15C C16C 1.55(2) .
C17C C53C 1.49(2) .
C17C C18C 1.53(3) .
C22C C23C 1.52(2) .
C23C C24C 1.48(2) .
C24C C25C 1.45(2) .
C25C C26C 1.49(2) .
C26C C27C 1.54(2) .
C28C C29C 1.54(3) .
C29C C30C 1.53(3) .
C30C C31C 1.47(4) .
C31C C32C 1.60(4) .
C32C C33C 1.60(4) .
C34C C35C 1.52(2) .
C35C C36C 1.53(2) .
C36C C37C 1.53(2) .
C37C C38C 1.49(2) .
C38C C39C 1.57(2) .
C40C C41C 1.48(2) .
C41C C42C 1.53(2) .
C42C C43C 1.46(2) .
C43C C44C 1.51(2) .
C44C C45C 1.51(2) .
C46C C47C 1.49(2) .
C47C C48C 1.50(2) .
C48C C49C 1.48(2) .
C48C C52C 1.55(3) .
C49C C50C 1.50(2) .
C50C C51C 1.52(2) .
C53C C54C 1.54(2) .
C54C C55C 1.37(2) .
C54C C59C 1.41(2) .
C55C C56C 1.34(2) .
C56C C57C 1.31(2) .
C57C C58C 1.37(3) .
C58C C59C 1.41(3) .
N1D C16D 1.35(2) .
N1D C17D 1.47(2) .
O1D C2D 1.268(18) .
O2D C4D 1.291(17) .
O5D C6D 1.384(19) .
O6D C15D 1.384(19) .
O6D C20D 1.46(2) .
O7D C16D 1.21(2) .
O8D C18D 1.21(3) .
O9D C18D 1.30(3) .
O9D C60D 1.52(3) .
O10D C8D 1.401(19) .
O10D C22D 1.41(2) .
O11D C22D 1.40(2) .
O11D C26D 1.48(2) .
O12D C25D 1.41(2) .
O13D C28D 1.38(3) .
O13D C24D 1.48(2) .
O14D C28D 1.34(3) .
O14D C32D 1.55(3) .
O15D C30D 1.46(3) .
O16D C31D 1.45(3) .
O17D C34D 1.429(18) .
O17D C1D 1.445(18) .
O18D C34D 1.447(18) .
O18D C38D 1.453(18) .
O19D C37D 1.413(18) .
O20D C40D 1.399(18) .
O20D C36D 1.440(18) .
O21D C40D 1.423(18) .
O21D C44D 1.492(19) .
O22D C43D 1.39(2) .
O23D C46D 1.392(19) .
O23D C42D 1.458(19) .
O24D C46D 1.43(2) .
O24D C50D 1.50(2) .
O25D C49D 1.48(2) .
O26D C48D 1.45(2) .
C1D C2D 1.52(2) .
C1D C14D 1.52(2) .
C2D C3D 1.40(2) .
C3D C4D 1.45(2) .
C3D C12D 1.46(2) .
C4D C5D 1.42(2) .
C5D C10D 1.39(2) .
C5D C6D 1.43(2) .
C6D C7D 1.37(2) .
C7D C8D 1.40(2) .
C7D C21D 1.53(2) .
C8D C9D 1.38(2) .
C9D C10D 1.39(2) .
C10D C11D 1.46(2) .
C11D C12D 1.36(2) .
C12D C13D 1.50(2) .
C13D C14D 1.53(2) .
C14D C15D 1.53(2) .
C15D C16D 1.54(2) .
C17D C53D 1.49(2) .
C17D C18D 1.55(3) .
C22D C23D 1.52(2) .
C23D C24D 1.51(2) .
C24D C25D 1.45(2) .
C25D C26D 1.48(2) .
C26D C27D 1.52(3) .
C28D C29D 1.54(3) .
C29D C30D 1.53(3) .
C30D C31D 1.51(4) .
C31D C32D 1.63(4) .
C32D C33D 1.57(4) .
C34D C35D 1.50(2) .
C35D C36D 1.52(2) .
C36D C37D 1.54(2) .
C37D C38D 1.50(2) .
C38D C39D 1.56(2) .
C40D C41D 1.46(2) .
C41D C42D 1.54(2) .
C42D C43D 1.47(2) .
C43D C44D 1.50(2) .
C44D C45D 1.52(2) .
C46D C47D 1.50(2) .
C47D C48D 1.50(2) .
C48D C49D 1.46(2) .
C48D C52D 1.55(2) .
C49D C50D 1.51(2) .
C50D C51D 1.50(2) .
C53D C54D 1.51(2) .
C54D C59D 1.40(3) .
C54D C55D 1.41(2) .
C55D C56D 1.35(2) .
C56D C57D 1.30(3) .
C57D C58D 1.35(3) .
C58D C59D 1.41(3) .
C1P O2P 1.32(6) .
C1P C18P 1.49(6) 2_646
O2P C3P 1.33(5) .
C3P C4P 1.38(5) .
C4P O5P 1.42(4) .
O5P C6P 1.38(4) .
C6P C7P 1.44(5) .
C7P O8P 1.47(5) .
O8P C9P 1.53(4) .
C9P C10P 1.50(5) .
C10P O11P 1.52(4) .
O11P C12P 1.45(3) .
C12P C13P 1.41(4) .
C13P O14P 1.37(3) .
O14P C15P 1.43(3) .
C15P C16P 1.49(4) .
C16P O17P 1.42(3) .
O17P C18P 1.46(4) .
C19P C36P 1.46(7) 2_646
C19P O20P 1.61(5) .
O20P C21P 1.36(4) .
C21P C22P 1.54(4) .
C22P O23P 1.43(4) .
O23P C24P 1.45(4) .
C24P C25P 1.28(4) .
C25P O26P 1.44(4) .
O26P C27P 1.45(4) .
C27P C28P 1.44(5) .
C28P O29P 1.37(4) .
O29P C30P 1.43(4) .
C30P C31P 1.43(5) .
C31P O32P 1.41(4) .
O32P C33P 1.39(4) .
C33P C34P 1.42(5) .
C34P O35P 1.45(4) .
O35P C36P 1.39(5) .

loop_
_geom_torsion_atom_site_label_1
_geom_torsion_atom_site_label_2
_geom_torsion_atom_site_label_3
_geom_torsion_atom_site_label_4
_geom_torsion
_geom_torsion_site_symmetry_1
_geom_torsion_site_symmetry_4
C34A O17A C1A C14A 146.6(16) . .
C34A O17A C1A C2A -89.7(19) . .
Mg1 O1A C2A C3A -16(3) . .
Mg1 O1A C2A C1A 157.0(12) . .
O17A C1A C2A O1A 27(2) . .
C14A C1A C2A O1A 146.7(17) . .
O17A C1A C2A C3A -160.4(16) . .
C14A C1A C2A C3A -40(2) . .
O1A C2A C3A C12A -168.4(18) . .
C1A C2A C3A C12A 19(3) . .
O1A C2A C3A C4A 1(3) . .
C1A C2A C3A C4A -171.5(18) . .
Mg1 O2A C4A C5A 163.7(13) . .
Mg1 O2A C4A C3A -18(3) . .
C2A C3A C4A O2A 16(3) . .
C12A C3A C4A O2A -174.8(18) . .
C2A C3A C4A C5A -166.1(18) . .
C12A C3A C4A C5A 3(3) . .
O2A C4A C5A C10A 178.6(18) . .
C3A C4A C5A C10A 1(3) . .
O2A C4A C5A C6A -3(3) . .
C3A C4A C5A C6A 178.9(18) . .
C10A C5A C6A O5A -178.6(17) . .
C4A C5A C6A O5A 3(3) . .
C10A C5A C6A C7A 3(3) . .
C4A C5A C6A C7A -175.1(18) . .
O5A C6A C7A C8A -178.0(19) . .
C5A C6A C7A C8A 0(3) . .
O5A C6A C7A C21A -1(3) . .
C5A C6A C7A C21A 178(2) . .
C6A C7A C8A C9A -3(3) . .
C21A C7A C8A C9A 179(2) . .
C6A C7A C8A O10A 175.1(18) . .
C21A C7A C8A O10A -2(3) . .
C22A O10A C8A C9A 18(3) . .
C22A O10A C8A C7A -160.7(18) . .
C7A C8A C9A C10A 2(3) . .
O10A C8A C9A C10A -175.9(18) . .
C8A C9A C10A C5A 1(3) . .
C8A C9A C10A C11A 176.8(18) . .
C4A C5A C10A C9A 174.1(19) . .
C6A C5A C10A C9A -4(3) . .
C4A C5A C10A C11A -1(3) . .
C6A C5A C10A C11A -179.4(17) . .
C9A C10A C11A C12A -178.0(18) . .
C5A C10A C11A C12A -2(3) . .
C10A C11A C12A C3A 6(3) . .
C10A C11A C12A C13A -170.8(17) . .
C2A C3A C12A C11A 162.9(19) . .
C4A C3A C12A C11A -7(3) . .
C2A C3A C12A C13A -20(3) . .
C4A C3A C12A C13A 170.5(18) . .
C11A C12A C13A C14A -143.3(18) . .
C3A C12A C13A C14A 39(2) . .
O17A C1A C14A C13A 178.5(14) . .
C2A C1A C14A C13A 57(2) . .
O17A C1A C14A C15A -62(2) . .
C2A C1A C14A C15A 176.2(17) . .
C12A C13A C14A C1A -56(2) . .
C12A C13A C14A C15A -176.9(16) . .
C20A O6A C15A C14A 159.5(18) . .
C20A O6A C15A C16A -77(3) . .
C1A C14A C15A O6A -65(2) . .
C13A C14A C15A O6A 52(2) . .
C1A C14A C15A C16A 169.0(19) . .
C13A C14A C15A C16A -73(2) . .
C17A N1A C16A O7A -3(4) . .
C17A N1A C16A C15A -174.6(18) . .
O6A C15A C16A O7A 168(3) . .
C14A C15A C16A O7A -69(3) . .
O6A C15A C16A N1A -20(3) . .
C14A C15A C16A N1A 103(2) . .
C16A N1A C17A C53A 127(2) . .
C16A N1A C17A C18A -112(3) . .
C60A O9A C18A O8A -4(7) . .
C60A O9A C18A C17A -173(3) . .
C53A C17A C18A O8A 112(4) . .
N1A C17A C18A O8A -11(5) . .
C53A C17A C18A O9A -77(3) . .
N1A C17A C18A O9A 160(3) . .
C8A O10A C22A O11A -86(2) . .
C8A O10A C22A C23A 154.6(17) . .
C26A O11A C22A O10A -177.5(15) . .
C26A O11A C22A C23A -62(2) . .
O10A C22A C23A C24A 174.7(18) . .
O11A C22A C23A C24A 59(2) . .
C28A O13A C24A C25A 93(3) . .
C28A O13A C24A C23A -145(2) . .
C22A C23A C24A O13A -179.6(18) . .
C22A C23A C24A C25A -56(2) . .
O13A C24A C25A O12A -65(3) . .
C23A C24A C25A O12A 174(2) . .
O13A C24A C25A C26A 178.7(18) . .
C23A C24A C25A C26A 58(3) . .
C22A O11A C26A C25A 63(2) . .
C22A O11A C26A C27A -174.7(19) . .
O12A C25A C26A O11A -179.0(19) . .
C24A C25A C26A O11A -61(2) . .
O12A C25A C26A C27A 63(3) . .
C24A C25A C26A C27A -178(2) . .
C32A O14A C28A O13A 173(2) . .
C32A O14A C28A C29A -72(3) . .
C24A O13A C28A O14A -106(3) . .
C24A O13A C28A C29A 137(2) . .
O14A C28A C29A C30A 60(3) . .
O13A C28A C29A C30A 172(2) . .
C28A C29A C30A O15A -174(3) . .
C28A C29A C30A C31A -57(3) . .
O15A C30A C31A O16A -71(3) . .
C29A C30A C31A O16A 171(2) . .
O15A C30A C31A C32A -179(3) . .
C29A C30A C31A C32A 64(3) . .
C28A O14A C32A C33A -175(3) . .
C28A O14A C32A C31A 73(3) . .
O16A C31A C32A O14A -178(2) . .
C30A C31A C32A O14A -67(3) . .
O16A C31A C32A C33A 81(4) . .
C30A C31A C32A C33A -168(3) . .
C1A O17A C34A O18A -85.7(18) . .
C1A O17A C34A C35A 153.3(17) . .
C38A O18A C34A O17A 176.2(15) . .
C38A O18A C34A C35A -62(2) . .
O17A C34A C35A C36A 173.7(16) . .
O18A C34A C35A C36A 57(2) . .
C40A O20A C36A C35A -139.9(16) . .
C40A O20A C36A C37A 101.3(18) . .
C34A C35A C36A O20A -171.3(16) . .
C34A C35A C36A C37A -52(2) . .
O20A C36A C37A O19A -71(2) . .
C35A C36A C37A O19A 173.3(16) . .
O20A C36A C37A C38A 168.6(16) . .
C35A C36A C37A C38A 53(2) . .
O19A C37A C38A O18A -179.4(17) . .
C36A C37A C38A O18A -59(2) . .
O19A C37A C38A C39A 64(2) . .
C36A C37A C38A C39A -175.2(19) . .
C34A O18A C38A C37A 63(2) . .
C34A O18A C38A C39A -177.1(18) . .
C36A O20A C40A O21A -78.0(17) . .
C36A O20A C40A C41A 166.3(15) . .
C44A O21A C40A O20A -173.3(14) . .
C44A O21A C40A C41A -60(2) . .
O20A C40A C41A C42A 171.1(16) . .
O21A C40A C41A C42A 59(2) . .
C46A O23A C42A C43A 78(2) . .
C46A O23A C42A C41A -167.4(16) . .
C40A C41A C42A O23A 179.8(16) . .
C40A C41A C42A C43A -61(2) . .
O23A C42A C43A O22A 53(2) . .
C41A C42A C43A O22A -59(2) . .
O23A C42A C43A C44A 176.5(16) . .
C41A C42A C43A C44A 64(2) . .
C40A O21A C44A C43A 63.6(19) . .
C40A O21A C44A C45A -174.0(16) . .
O22A C43A C44A O21A 62.1(19) . .
C42A C43A C44A O21A -65(2) . .
O22A C43A C44A C45A -55(2) . .
C42A C43A C44A C45A 178.3(18) . .
C42A O23A C46A O24A -96.9(18) . .
C42A O23A C46A C47A 143.7(17) . .
C50A O24A C46A O23A 177.7(16) . .
C50A O24A C46A C47A -62(2) . .
O23A C46A C47A C48A 170.6(18) . .
O24A C46A C47A C48A 52(2) . .
C46A C47A C48A O26A 71(2) . .
C46A C47A C48A C49A -52(3) . .
C46A C47A C48A C52A -168(2) . .
O26A C48A C49A O25A 55(2) . .
C47A C48A C49A O25A 175.7(18) . .
C52A C48A C49A O25A -66(2) . .
O26A C48A C49A C50A -62(2) . .
C47A C48A C49A C50A 59(2) . .
C52A C48A C49A C50A 178(2) . .
C46A O24A C50A C51A -178(2) . .
C46A O24A C50A C49A 67(2) . .
O25A C49A C50A O24A 177.2(18) . .
C48A C49A C50A O24A -65(2) . .
O25A C49A C50A C51A 67(3) . .
C48A C49A C50A C51A -175(2) . .
N1A C17A C53A C54A -74(3) . .
C18A C17A C53A C54A 165(2) . .
C17A C53A C54A C55A -9(4) . .
C17A C53A C54A C59A 167(2) . .
C59A C54A C55A C56A 7(4) . .
C53A C54A C55A C56A -177(2) . .
C54A C55A C56A C57A -4(5) . .
C55A C56A C57A C58A -4(6) . .
C56A C57A C58A C59A 8(6) . .
C57A C58A C59A C54A -4(5) . .
C55A C54A C59A C58A -3(4) . .
C53A C54A C59A C58A -179(2) . .
C34B O17B C1B C14B 143.7(16) . .
C34B O17B C1B C2B -90.8(19) . .
Mg1 O1B C2B C3B -18(3) . .
Mg1 O1B C2B C1B 156.9(13) . .
O17B C1B C2B O1B 26(2) . .
C14B C1B C2B O1B 147.3(17) . .
O17B C1B C2B C3B -158.3(17) . .
C14B C1B C2B C3B -37(3) . .
O1B C2B C3B C4B 4(3) . .
C1B C2B C3B C4B -171.1(19) . .
O1B C2B C3B C12B -163.9(19) . .
C1B C2B C3B C12B 21(3) . .
Mg1 O2B C4B C5B 161.8(14) . .
Mg1 O2B C4B C3B -19(3) . .
C2B C3B C4B O2B 15(3) . .
C12B C3B C4B O2B -177.5(18) . .
C2B C3B C4B C5B -165.9(19) . .
C12B C3B C4B C5B 2(3) . .
O2B C4B C5B C10B -177.0(18) . .
C3B C4B C5B C10B 4(3) . .
O2B C4B C5B C6B 1(3) . .
C3B C4B C5B C6B -178.1(19) . .
C10B C5B C6B O5B -179.0(17) . .
C4B C5B C6B O5B 3(3) . .
C10B C5B C6B C7B 2(3) . .
C4B C5B C6B C7B -176(2) . .
O5B C6B C7B C8B -177.8(19) . .
C5B C6B C7B C8B 1(3) . .
O5B C6B C7B C21B -1(3) . .
C5B C6B C7B C21B 179(2) . .
C22B O10B C8B C9B 19(3) . .
C22B O10B C8B C7B -163.9(18) . .
C6B C7B C8B C9B -5(4) . .
C21B C7B C8B C9B 178(2) . .
C6B C7B C8B O10B 178(2) . .
C21B C7B C8B O10B 1(3) . .
O10B C8B C9B C10B -178.3(18) . .
C7B C8B C9B C10B 5(3) . .
C8B C9B C10B C5B -2(3) . .
C8B C9B C10B C11B -173(2) . .
C6B C5B C10B C9B -2(3) . .
C4B C5B C10B C9B 176.5(19) . .
C6B C5B C10B C11B 169.5(19) . .
C4B C5B C10B C11B -12(3) . .
C9B C10B C11B C12B -172.7(19) . .
C5B C10B C11B C12B 16(3) . .
C10B C11B C12B C3B -10(3) . .
C10B C11B C12B C13B -178.5(19) . .
C2B C3B C12B C11B 170(2) . .
C4B C3B C12B C11B 2(3) . .
C2B C3B C12B C13B -22(3) . .
C4B C3B C12B C13B 170.0(19) . .
C11B C12B C13B C14B -153.7(19) . .
C3B C12B C13B C14B 38(3) . .
O17B C1B C14B C13B 172.6(16) . .
C2B C1B C14B C13B 50(2) . .
O17B C1B C14B C15B -66(2) . .
C2B C1B C14B C15B 171.3(17) . .
C12B C13B C14B C1B -51(2) . .
C12B C13B C14B C15B -173.8(17) . .
C20B O6B C15B C14B 160.9(16) . .
C20B O6B C15B C16B -76(2) . .
C1B C14B C15B O6B -66(2) . .
C13B C14B C15B O6B 55(2) . .
C1B C14B C15B C16B 166.5(17) . .
C13B C14B C15B C16B -73(2) . .
C17B N1B C16B O7B 0(4) . .
C17B N1B C16B C15B -177.5(19) . .
O6B C15B C16B O7B 161(2) . .
C14B C15B C16B O7B -74(3) . .
O6B C15B C16B N1B -21(3) . .
C14B C15B C16B N1B 104(2) . .
C16B N1B C17B C53B 126(2) . .
C16B N1B C17B C18B -115(3) . .
N1B C17B C18B O8B 4(5) . .
C53B C17B C18B O8B 121(5) . .
N1B C17B C18B O9B 177(3) . .
C53B C17B C18B O9B -66(3) . .
C26B O11B C22B O10B -177.3(16) . .
C26B O11B C22B C23B -61(2) . .
C8B O10B C22B O11B -84(2) . .
C8B O10B C22B C23B 155.6(18) . .
O11B C22B C23B C24B 60(2) . .
O10B C22B C23B C24B 176.6(18) . .
C28B O13B C24B C25B 102(2) . .
C28B O13B C24B C23B -138(2) . .
C22B C23B C24B O13B -175.9(18) . .
C22B C23B C24B C25B -56(3) . .
O13B C24B C25B O12B -65(3) . .
C23B C24B C25B O12B 179(2) . .
O13B C24B C25B C26B 172.4(18) . .
C23B C24B C25B C26B 56(3) . .
C22B O11B C26B C25B 58(2) . .
C22B O11B C26B C27B -174.7(19) . .
O12B C25B C26B O11B -178.8(18) . .
C24B C25B C26B O11B -56(3) . .
O12B C25B C26B C27B 60(3) . .
C24B C25B C26B C27B -177(2) . .
C32B O14B C28B O13B 173(2) . .
C32B O14B C28B C29B -71(3) . .
C24B O13B C28B O14B -102(2) . .
C24B O13B C28B C29B 140(2) . .
O14B C28B C29B C30B 59(4) . .
O13B C28B C29B C30B 175(3) . .
C28B C29B C30B O15B -165(3) . .
C28B C29B C30B C31B -60(4) . .
O15B C30B C31B O16B -70(3) . .
C29B C30B C31B O16B 176(3) . .
O15B C30B C31B C32B 179(3) . .
C29B C30B C31B C32B 65(3) . .
C28B O14B C32B C33B -177(3) . .
C28B O14B C32B C31B 72(3) . .
O16B C31B C32B O14B -176(2) . .
C30B C31B C32B O14B -66(3) . .
O16B C31B C32B C33B 78(4) . .
C30B C31B C32B C33B -172(3) . .
C1B O17B C34B O18B -85.0(17) . .
C1B O17B C34B C35B 155.2(16) . .
C38B O18B C34B O17B 177.4(14) . .
C38B O18B C34B C35B -63.4(19) . .
O17B C34B C35B C36B 171.6(16) . .
O18B C34B C35B C36B 56(2) . .
C40B O20B C36B C35B -140.8(17) . .
C40B O20B C36B C37B 97.0(19) . .
C34B C35B C36B O20B -172.4(16) . .
C34B C35B C36B C37B -49(2) . .
O20B C36B C37B O19B -71(2) . .
C35B C36B C37B O19B 170.4(16) . .
O20B C36B C37B C38B 167.1(16) . .
C35B C36B C37B C38B 49(2) . .
C34B O18B C38B C37B 64(2) . .
C34B O18B C38B C39B -175.7(17) . .
O19B C37B C38B O18B 179.8(17) . .
C36B C37B C38B O18B -56(2) . .
O19B C37B C38B C39B 64(2) . .
C36B C37B C38B C39B -171.6(19) . .
C36B O20B C40B O21B -77.6(19) . .
C36B O20B C40B C41B 162.3(16) . .
C44B O21B C40B O20B -173.2(14) . .
C44B O21B C40B C41B -57(2) . .
O20B C40B C41B C42B 168.1(16) . .
O21B C40B C41B C42B 52(2) . .
C46B O23B C42B C43B 74(2) . .
C46B O23B C42B C41B -164.0(16) . .
C40B C41B C42B O23B -178.3(17) . .
C40B C41B C42B C43B -56(2) . .
O23B C42B C43B O22B 67(2) . .
C41B C42B C43B O22B -50(2) . .
O23B C42B C43B C44B 177.5(16) . .
C41B C42B C43B C44B 61(2) . .
C40B O21B C44B C43B 62(2) . .
C40B O21B C44B C45B -174.8(17) . .
O22B C43B C44B O21B 61.9(19) . .
C42B C43B C44B O21B -61(2) . .
O22B C43B C44B C45B -56(2) . .
C42B C43B C44B C45B -179.1(18) . .
C42B O23B C46B O24B -99.2(19) . .
C42B O23B C46B C47B 148.2(17) . .
C50B O24B C46B O23B 178.3(17) . .
C50B O24B C46B C47B -68(2) . .
O23B C46B C47B C48B 169.8(18) . .
O24B C46B C47B C48B 58(2) . .
C46B C47B C48B C49B -52(3) . .
C46B C47B C48B O26B 69(2) . .
C46B C47B C48B C52B -171(2) . .
O26B C48B C49B O25B 55(2) . .
C47B C48B C49B O25B 173(2) . .
C52B C48B C49B O25B -63(3) . .
O26B C48B C49B C50B -64(2) . .
C47B C48B C49B C50B 54(3) . .
C52B C48B C49B C50B 177(2) . .
C46B O24B C50B C51B -173(2) . .
C46B O24B C50B C49B 70(2) . .
O25B C49B C50B O24B 176.6(19) . .
C48B C49B C50B O24B -61(3) . .
O25B C49B C50B C51B 66(3) . .
C48B C49B C50B C51B -172(2) . .
N1B C17B C53B C54B -72(3) . .
C18B C17B C53B C54B 173(3) . .
C17B C53B C54B C55B -13(4) . .
C17B C53B C54B C59B 170(2) . .
C59B C54B C55B C56B -2(5) . .
C53B C54B C55B C56B -178(3) . .
C54B C55B C56B C57B 7(6) . .
C55B C56B C57B C58B -10(6) . .
C56B C57B C58B C59B 8(6) . .
C57B C58B C59B C54B -3(4) . .
C55B C54B C59B C58B 0(4) . .
C53B C54B C59B C58B 177(3) . .
C34C O17C C1C C14C 144.7(16) . .
C34C O17C C1C C2C -89.3(18) . .
Mg2 O1C C2C C3C -25(3) . .
Mg2 O1C C2C C1C 158.2(13) . .
O17C C1C C2C O1C 23(2) . .
C14C C1C C2C O1C 146.0(17) . .
O17C C1C C2C C3C -154.2(17) . .
C14C C1C C2C C3C -31(3) . .
O1C C2C C3C C12C -167.0(19) . .
C1C C2C C3C C12C 9(3) . .
O1C C2C C3C C4C 10(3) . .
C1C C2C C3C C4C -173.3(17) . .
Mg2 O2C C4C C5C 174.4(15) . .
Mg2 O2C C4C C3C -2(3) . .
C2C C3C C4C O2C 4(3) . .
C12C C3C C4C O2C -178.4(18) . .
C2C C3C C4C C5C -172(2) . .
C12C C3C C4C C5C 5(3) . .
O2C C4C C5C C10C -175(2) . .
C3C C4C C5C C10C 2(3) . .
O2C C4C C5C C6C 5(3) . .
C3C C4C C5C C6C -178.3(19) . .
C10C C5C C6C O5C 178(2) . .
C4C C5C C6C O5C -2(3) . .
C10C C5C C6C C7C 7(3) . .
C4C C5C C6C C7C -173(2) . .
O5C C6C C7C C8C -178(2) . .
C5C C6C C7C C8C -7(4) . .
O5C C6C C7C C21C 6(4) . .
C5C C6C C7C C21C 177(2) . .
C6C C7C C8C C9C 2(4) . .
C21C C7C C8C C9C 178(2) . .
C6C C7C C8C O10C -177(2) . .
C21C C7C C8C O10C -1(3) . .
C22C O10C C8C C9C 43(3) . .
C22C O10C C8C C7C -139(2) . .
C7C C8C C9C C10C 3(4) . .
O10C C8C C9C C10C -178(2) . .
C4C C5C C10C C9C 179(2) . .
C6C C5C C10C C9C -1(3) . .
C4C C5C C10C C11C -5(3) . .
C6C C5C C10C C11C 174(2) . .
C8C C9C C10C C5C -3(4) . .
C8C C9C C10C C11C -179(2) . .
C5C C10C C11C C12C 2(3) . .
C9C C10C C11C C12C 178(2) . .
C10C C11C C12C C3C 5(3) . .
C10C C11C C12C C13C -173.4(18) . .
C2C C3C C12C C11C 169(2) . .
C4C C3C C12C C11C -9(3) . .
C2C C3C C12C C13C -13(3) . .
C4C C3C C12C C13C 169.7(18) . .
C11C C12C C13C C14C -145.7(19) . .
C3C C12C C13C C14C 36(2) . .
O17C C1C C14C C15C -64(2) . .
C2C C1C C14C C15C 173.3(16) . .
O17C C1C C14C C13C 175.3(15) . .
C2C C1C C14C C13C 53(2) . .
C12C C13C C14C C1C -54(2) . .
C12C C13C C14C C15C -175.5(16) . .
C20C O6C C15C C14C 156.0(17) . .
C20C O6C C15C C16C -82(2) . .
C1C C14C C15C O6C -62(2) . .
C13C C14C C15C O6C 57.8(19) . .
C1C C14C C15C C16C 174.3(16) . .
C13C C14C C15C C16C -66(2) . .
C17C N1C C16C O7C 0(3) . .
C17C N1C C16C C15C -178.9(16) . .
O6C C15C C16C O7C 166(2) . .
C14C C15C C16C O7C -72(3) . .
O6C C15C C16C N1C -15(3) . .
C14C C15C C16C N1C 107(2) . .
C16C N1C C17C C53C 152(2) . .
C16C N1C C17C C18C -88(2) . .
C60C O9C C18C O8C -17(5) . .
C60C O9C C18C C17C 173(2) . .
C53C C17C C18C O8C 122(4) . .
N1C C17C C18C O8C 2(4) . .
C53C C17C C18C O9C -68(3) . .
N1C C17C C18C O9C 172(2) . .
C26C O11C C22C O10C 173.2(17) . .
C26C O11C C22C C23C -65(3) . .
C8C O10C C22C O11C -83(3) . .
C8C O10C C22C C23C 153(2) . .
O11C C22C C23C C24C 55(3) . .
O10C C22C C23C C24C 178(2) . .
C22C C23C C24C C25C -45(3) . .
C22C C23C C24C O13C -165(2) . .
C28C O13C C24C C25C 164(3) . .
C28C O13C C24C C23C -70(3) . .
C23C C24C C25C O12C 168(2) . .
O13C C24C C25C O12C -70(3) . .
C23C C24C C25C C26C 46(3) . .
O13C C24C C25C C26C 168(2) . .
C22C O11C C26C C25C 65(2) . .
C22C O11C C26C C27C -174(2) . .
O12C C25C C26C O11C -178.7(19) . .
C24C C25C C26C O11C -54(3) . .
O12C C25C C26C C27C 64(3) . .
C24C C25C C26C C27C -171(3) . .
C32C O14C C28C O13C 175(3) . .
C32C O14C C28C C29C -77(4) . .
C24C O13C C28C O14C -75(3) . .
C24C O13C C28C C29C 170(3) . .
O14C C28C C29C C30C 64(4) . .
O13C C28C C29C C30C 176(3) . .
C28C C29C C30C O15C -172(4) . .
C28C C29C C30C C31C -57(5) . .
O15C C30C C31C O16C -72(5) . .
C29C C30C C31C O16C 169(4) . .
O15C C30C C31C C32C 178(4) . .
C29C C30C C31C C32C 59(5) . .
C28C O14C C32C C33C 179(4) . .
C28C O14C C32C C31C 72(4) . .
C30C C31C C32C O14C -61(4) . .
O16C C31C C32C O14C -169(4) . .
C30C C31C C32C C33C -159(4) . .
O16C C31C C32C C33C 92(4) . .
C1C O17C C34C O18C -80.2(17) . .
C1C O17C C34C C35C 161.5(14) . .
C38C O18C C34C O17C -177.2(14) . .
C38C O18C C34C C35C -60.1(19) . .
O17C C34C C35C C36C 168.3(15) . .
O18C C34C C35C C36C 53(2) . .
C40C O20C C36C C35C -149.0(16) . .
C40C O20C C36C C37C 92.1(19) . .
C34C C35C C36C O20C -173.7(15) . .
C34C C35C C36C C37C -52(2) . .
O20C C36C C37C O19C -70(2) . .
C35C C36C C37C O19C 172.4(16) . .
O20C C36C C37C C38C 175.4(16) . .
C35C C36C C37C C38C 58(2) . .
C34C O18C C38C C37C 69.4(19) . .
C34C O18C C38C C39C -171.4(17) . .
O19C C37C C38C O18C 175.4(15) . .
C36C C37C C38C O18C -67.6(19) . .
O19C C37C C38C C39C 62(2) . .
C36C C37C C38C C39C 179.0(18) . .
C36C O20C C40C O21C -81.8(19) . .
C36C O20C C40C C41C 158.0(17) . .
C44C O21C C40C O20C -180.0(15) . .
C44C O21C C40C C41C -61(2) . .
O20C C40C C41C C42C 168.8(18) . .
O21C C40C C41C C42C 51(2) . .
C46C O23C C42C C43C 126(2) . .
C46C O23C C42C C41C -109(2) . .
C40C C41C C42C O23C -173.0(18) . .
C40C C41C C42C C43C -49(3) . .
O23C C42C C43C O22C 60(2) . .
C41C C42C C43C O22C -61(2) . .
O23C C42C C43C C44C 176.9(17) . .
C41C C42C C43C C44C 55(2) . .
O22C C43C C44C C45C -53(2) . .
C42C C43C C44C C45C -174(2) . .
O22C C43C C44C O21C 58(2) . .
C42C C43C C44C O21C -63(2) . .
C40C O21C C44C C43C 67(2) . .
C40C O21C C44C C45C -172.9(17) . .
C42C O23C C46C O24C -90(2) . .
C42C O23C C46C C47C 153.0(19) . .
C50C O24C C46C O23C 179.5(16) . .
C50C O24C C46C C47C -63(2) . .
O23C C46C C47C C48C 175(2) . .
O24C C46C C47C C48C 60(3) . .
C46C C47C C48C O26C 66(3) . .
C46C C47C C48C C49C -54(3) . .
C46C C47C C48C C52C -169(2) . .
O26C C48C C49C O25C 52(3) . .
C47C C48C C49C O25C 173.4(19) . .
C52C C48C C49C O25C -67(3) . .
O26C C48C C49C C50C -68(2) . .
C47C C48C C49C C50C 53(3) . .
C52C C48C C49C C50C 173(2) . .
C46C O24C C50C C49C 61(2) . .
C46C O24C C50C C51C 179.9(19) . .
O25C C49C C50C O24C 177.5(18) . .
C48C C49C C50C O24C -56(3) . .
O25C C49C C50C C51C 61(2) . .
C48C C49C C50C C51C -173(2) . .
N1C C17C C53C C54C -61(3) . .
C18C C17C C53C C54C 180(2) . .
C17C C53C C54C C55C 101(3) . .
C17C C53C C54C C59C -74(3) . .
C59C C54C C55C C56C -6(4) . .
C53C C54C C55C C56C 180(2) . .
C54C C55C C56C C57C 5(4) . .
C55C C56C C57C C58C 1(5) . .
C56C C57C C58C C59C -5(5) . .
C55C C54C C59C C58C 1(4) . .
C53C C54C C59C C58C 176(3) . .
C57C C58C C59C C54C 4(5) . .
C34D O17D C1D C2D -87.8(18) . .
C34D O17D C1D C14D 148.7(15) . .
Mg2 O1D C2D C3D -29(3) . .
Mg2 O1D C2D C1D 151.7(12) . .
O17D C1D C2D O1D 25(2) . .
C14D C1D C2D O1D 143.6(18) . .
O17D C1D C2D C3D -154.1(17) . .
C14D C1D C2D C3D -36(3) . .
O1D C2D C3D C4D 11(3) . .
C1D C2D C3D C4D -169.3(18) . .
O1D C2D C3D C12D -166(2) . .
C1D C2D C3D C12D 13(3) . .
Mg2 O2D C4D C5D 173.9(14) . .
Mg2 O2D C4D C3D -5(3) . .
C2D C3D C4D O2D 7(3) . .
C12D C3D C4D O2D -176.0(18) . .
C2D C3D C4D C5D -172.7(19) . .
C12D C3D C4D C5D 5(3) . .
O2D C4D C5D C10D -178.2(19) . .
C3D C4D C5D C10D 1(3) . .
O2D C4D C5D C6D -1(3) . .
C3D C4D C5D C6D 178.4(19) . .
C10D C5D C6D C7D 5(3) . .
C4D C5D C6D C7D -172(2) . .
C10D C5D C6D O5D -176(2) . .
C4D C5D C6D O5D 7(3) . .
O5D C6D C7D C8D 177(2) . .
C5D C6D C7D C8D -4(4) . .
O5D C6D C7D C21D 2(3) . .
C5D C6D C7D C21D -179(2) . .
C6D C7D C8D C9D 3(4) . .
C21D C7D C8D C9D 178(2) . .
C6D C7D C8D O10D -178(2) . .
C21D C7D C8D O10D -3(3) . .
C22D O10D C8D C9D 28(3) . .
C22D O10D C8D C7D -151(2) . .
C7D C8D C9D C10D -3(4) . .
O10D C8D C9D C10D 178(2) . .
C8D C9D C10D C5D 3(3) . .
C8D C9D C10D C11D 180(2) . .
C4D C5D C10D C9D 173(2) . .
C6D C5D C10D C9D -5(3) . .
C4D C5D C10D C11D -4(3) . .
C6D C5D C10D C11D 179(2) . .
C9D C10D C11D C12D -177(2) . .
C5D C10D C11D C12D 0(3) . .
C10D C11D C12D C3D 6(3) . .
C10D C11D C12D C13D -173(2) . .
C2D C3D C12D C11D 169(2) . .
C4D C3D C12D C11D -8(3) . .
C2D C3D C12D C13D -12(3) . .
C4D C3D C12D C13D 170.7(19) . .
C11D C12D C13D C14D -148(2) . .
C3D C12D C13D C14D 33(3) . .
O17D C1D C14D C13D 174.6(15) . .
C2D C1D C14D C13D 52(2) . .
O17D C1D C14D C15D -65.1(19) . .
C2D C1D C14D C15D 172.4(16) . .
C12D C13D C14D C1D -52(2) . .
C12D C13D C14D C15D -173.3(17) . .
C20D O6D C15D C14D 154.2(17) . .
C20D O6D C15D C16D -82(2) . .
C1D C14D C15D O6D -62(2) . .
C13D C14D C15D O6D 56(2) . .
C1D C14D C15D C16D 174.7(18) . .
C13D C14D C15D C16D -67(2) . .
C17D N1D C16D O7D -3(4) . .
C17D N1D C16D C15D 179.1(18) . .
O6D C15D C16D O7D 167(2) . .
C14D C15D C16D O7D -72(3) . .
O6D C15D C16D N1D -15(3) . .
C14D C15D C16D N1D 106(2) . .
C16D N1D C17D C53D 152(2) . .
C16D N1D C17D C18D -89(3) . .
C60D O9D C18D O8D -14(6) . .
C60D O9D C18D C17D 173(3) . .
N1D C17D C18D O8D 0(5) . .
C53D C17D C18D O8D 123(4) . .
N1D C17D C18D O9D 172(3) . .
C53D C17D C18D O9D -65(4) . .
C26D O11D C22D O10D 172.5(18) . .
C26D O11D C22D C23D -67(3) . .
C8D O10D C22D O11D -82(3) . .
C8D O10D C22D C23D 156(2) . .
O11D C22D C23D C24D 55(3) . .
O10D C22D C23D C24D 178(2) . .
C28D O13D C24D C25D 174(3) . .
C28D O13D C24D C23D -61(4) . .
C22D C23D C24D C25D -45(4) . .
C22D C23D C24D O13D -158(2) . .
O13D C24D C25D O12D -75(3) . .
C23D C24D C25D O12D 168(2) . .
O13D C24D C25D C26D 162(2) . .
C23D C24D C25D C26D 45(4) . .
C22D O11D C26D C25D 65(3) . .
C22D O11D C26D C27D -174(3) . .
O12D C25D C26D O11D -174(2) . .
C24D C25D C26D O11D -52(3) . .
O12D C25D C26D C27D 64(4) . .
C24D C25D C26D C27D -173(3) . .
C32D O14D C28D O13D 168(3) . .
C32D O14D C28D C29D -81(3) . .
C24D O13D C28D O14D -62(4) . .
C24D O13D C28D C29D -179(3) . .
O14D C28D C29D C30D 66(4) . .
O13D C28D C29D C30D 177(3) . .
C28D C29D C30D O15D -171(4) . .
C28D C29D C30D C31D -58(4) . .
O15D C30D C31D O16D -63(4) . .
C29D C30D C31D O16D 176(3) . .
O15D C30D C31D C32D -171(3) . .
C29D C30D C31D C32D 67(4) . .
C28D O14D C32D C33D -169(3) . .
C28D O14D C32D C31D 81(3) . .
O16D C31D C32D O14D -177(3) . .
C30D C31D C32D O14D -75(3) . .
O16D C31D C32D C33D 85(4) . .
C30D C31D C32D C33D -172(3) . .
C1D O17D C34D O18D -83.4(17) . .
C1D O17D C34D C35D 157.7(15) . .
C38D O18D C34D O17D -175.0(14) . .
C38D O18D C34D C35D -58.1(19) . .
O17D C34D C35D C36D 164.7(16) . .
O18D C34D C35D C36D 52(2) . .
C40D O20D C36D C35D -148.6(16) . .
C40D O20D C36D C37D 92(2) . .
C34D C35D C36D O20D -174.2(16) . .
C34D C35D C36D C37D -51(2) . .
O20D C36D C37D O19D -66(2) . .
C35D C36D C37D O19D 174.6(16) . .
O20D C36D C37D C38D 176.3(15) . .
C35D C36D C37D C38D 57(2) . .
C34D O18D C38D C37D 66(2) . .
C34D O18D C38D C39D -168.8(17) . .
O19D C37D C38D O18D 175.0(16) . .
C36D C37D C38D O18D -66(2) . .
O19D C37D C38D C39D 56(2) . .
C36D C37D C38D C39D 174.8(17) . .
C36D O20D C40D O21D -79.6(19) . .
C36D O20D C40D C41D 154.9(17) . .
C44D O21D C40D O20D 178.9(14) . .
C44D O21D C40D C41D -57(2) . .
O20D C40D C41D C42D 172.0(17) . .
O21D C40D C41D C42D 49(2) . .
C46D O23D C42D C43D 126(2) . .
C46D O23D C42D C41D -113(2) . .
C40D C41D C42D O23D -172.7(18) . .
C40D C41D C42D C43D -51(2) . .
O23D C42D C43D O22D 52(2) . .
C41D C42D C43D O22D -67(2) . .
O23D C42D C43D C44D 177.9(17) . .
C41D C42D C43D C44D 59(2) . .
C40D O21D C44D C43D 63.7(19) . .
C40D O21D C44D C45D -171.7(16) . .
O22D C43D C44D O21D 64(2) . .
C42D C43D C44D O21D -65(2) . .
O22D C43D C44D C45D -54(2) . .
C42D C43D C44D C45D 177.4(19) . .
C42D O23D C46D O24D -85(2) . .
C42D O23D C46D C47D 155.7(18) . .
C50D O24D C46D O23D 175.1(17) . .
C50D O24D C46D C47D -65(2) . .
O23D C46D C47D C48D -178(2) . .
O24D C46D C47D C48D 63(3) . .
C46D C47D C48D O26D 66(2) . .
C46D C47D C48D C49D -56(3) . .
C46D C47D C48D C52D -173(2) . .
O26D C48D C49D O25D 54(3) . .
C47D C48D C49D O25D 175.9(19) . .
C52D C48D C49D O25D -64(3) . .
O26D C48D C49D C50D -68(2) . .
C47D C48D C49D C50D 54(3) . .
C52D C48D C49D C50D 173.8(19) . .
C46D O24D C50D C51D 177.6(19) . .
C46D O24D C50D C49D 60(2) . .
C48D C49D C50D O24D -55(3) . .
O25D C49D C50D O24D -179.9(19) . .
C48D C49D C50D C51D -168(2) . .
O25D C49D C50D C51D 67(3) . .
N1D C17D C53D C54D -57(3) . .
C18D C17D C53D C54D -176(2) . .
C17D C53D C54D C59D -74(4) . .
C17D C53D C54D C55D 92(3) . .
C59D C54D C55D C56D -13(5) . .
C53D C54D C55D C56D -179(3) . .
C54D C55D C56D C57D 6(5) . .
C55D C56D C57D C58D 1(6) . .
C56D C57D C58D C59D -2(6) . .
C55D C54D C59D C58D 12(5) . .
C53D C54D C59D C58D 178(3) . .
C57D C58D C59D C54D -5(5) . .
C18P C1P O2P C3P 91(6) 2_646 .
C1P O2P C3P C4P 124(5) . .
O2P C3P C4P O5P 56(5) . .
C3P C4P O5P C6P 172(4) . .
C4P O5P C6P C7P -178(4) . .
O5P C6P C7P O8P -87(4) . .
C6P C7P O8P C9P 163(4) . .
C7P O8P C9P C10P 176(4) . .
O8P C9P C10P O11P -86(4) . .
C9P C10P O11P C12P 70(4) . .
C10P O11P C12P C13P 163(3) . .
O11P C12P C13P O14P -68(3) . .
C12P C13P O14P C15P 173(2) . .
C13P O14P C15P C16P -168(2) . .
O14P C15P C16P O17P 58(3) . .
C15P C16P O17P C18P -171(3) . .
C16P O17P C18P C1P 160(4) . 2_656
C36P C19P O20P C21P 174(4) 2_646 .
C19P O20P C21P C22P -171(3) . .
O20P C21P C22P O23P 51(4) . .
C21P C22P O23P C24P -175(2) . .
C22P O23P C24P C25P 171(3) . .
O23P C24P C25P O26P -53(4) . .
C24P C25P O26P C27P 173(3) . .
C25P O26P C27P C28P 62(4) . .
O26P C27P C28P O29P -87(4) . .
C27P C28P O29P C30P 166(3) . .
C28P O29P C30P C31P 160(3) . .
O29P C30P C31P O32P -65(4) . .
C30P C31P O32P C33P 174(3) . .
C31P O32P C33P C34P 175(3) . .
O32P C33P C34P O35P 59(4) . .
C33P C34P O35P C36P 128(5) . .
C34P O35P C36P C19P 74(5) . 2_656
